data_7020374
loop_
_publ_author_name
'Stefankiewicz, Artur R.'
'Rogez, Guillaume'
'Harrowfield, Jack'
'Sobolev, Alexandre N.'
'Madalan, Augustin'
'Huuskonen, Juhani'
'Rissanen, Kari'
'Lehn, Jean-Marie'

_publ_section_title
;
 Self-ordering of metallogrid complexes via directed hydrogen-bonding.
;
_journal_issue 45
_journal_name_full 'Dalton transactions (Cambridge, England : 2003)'
_journal_page_first 13848
_journal_page_last 13855
_journal_paper_doi 10.1039/c2dt31384g
_journal_volume 41
_journal_year 2012
_chemical_formula_moiety 'C80 H80 N40 Co4, 8(C F3 S O3), 6(C2 H3 N), 6(H2 O)'
_chemical_formula_sum 'C100 H110 Co4 F24 N46 O30 S8'
_chemical_formula_weight 3384.54
_chemical_name_systematic
;
?
;
_space_group_IT_number 2
_symmetry_cell_setting triclinic
_symmetry_Int_Tables_number 2
_symmetry_space_group_name_Hall '-P 1'
_symmetry_space_group_name_H-M 'P -1'
_atom_sites_solution_hydrogens geom
_atom_sites_solution_primary direct
_atom_sites_solution_secondary difmap
_audit_creation_method SHELXL-97
_cell_angle_alpha 95.280(1)
_cell_angle_beta 98.156(1)
_cell_angle_gamma 97.466(1)
_cell_formula_units_Z 4
_cell_length_a 17.0408(4)
_cell_length_b 29.0227(6)
_cell_length_c 31.0259(5)
_cell_measurement_reflns_used 267120
_cell_measurement_temperature 100(2)
_cell_measurement_theta_max 27.485
_cell_measurement_theta_min 0.998
_cell_volume 14964.8(5)
_computing_cell_refinement 'HKL Scalepack (Otwinowski & Minor 1997)'
_computing_data_collection 'Collect (Bruker AXS BV, 1997-2004)'
_computing_data_reduction 'HKL Denzo and Scalepack (Otwinowski & Minor 1997)'
_computing_molecular_graphics 'CrystalMaker 8.6'
_computing_publication_material 'SHELXL-97 (Sheldrick, 2008)'
_computing_structure_refinement 'SHELXL-97 (Sheldrick, 2008)'
_computing_structure_solution 'SHELXL-97 (Sheldrick, 2008)'
_diffrn_ambient_temperature 100(2)
_diffrn_detector_area_resol_mean 9
_diffrn_measured_fraction_theta_full 0.907
_diffrn_measured_fraction_theta_max 0.907
_diffrn_measurement_device_type KappaCCD
_diffrn_measurement_method CCD
_diffrn_radiation_monochromator 'horizonally mounted graphite crystal'
_diffrn_radiation_source 'fine-focus sealed tube'
_diffrn_radiation_type MoK\a
_diffrn_radiation_wavelength 0.71073
_diffrn_reflns_av_R_equivalents 0.0821
_diffrn_reflns_av_sigmaI/netI 0.1610
_diffrn_reflns_limit_h_max 15
_diffrn_reflns_limit_h_min -22
_diffrn_reflns_limit_k_max 35
_diffrn_reflns_limit_k_min -37
_diffrn_reflns_limit_l_max 40
_diffrn_reflns_limit_l_min -40
_diffrn_reflns_number 116734
_diffrn_reflns_theta_full 27.49
_diffrn_reflns_theta_max 27.49
_diffrn_reflns_theta_min 1.03
_exptl_absorpt_coefficient_mu 0.658
_exptl_absorpt_correction_T_max 0.9077
_exptl_absorpt_correction_T_min 0.8023
_exptl_absorpt_correction_type none
_exptl_crystal_colour colorless
_exptl_crystal_density_diffrn 1.502
_exptl_crystal_density_meas ?
_exptl_crystal_description prism
_exptl_crystal_F_000 6896
_exptl_crystal_size_max 0.35
_exptl_crystal_size_mid 0.20
_exptl_crystal_size_min 0.15
_refine_diff_density_max 2.248
_refine_diff_density_min -1.314
_refine_diff_density_rms 0.150
_refine_ls_extinction_coef 0.00018(5)
_refine_ls_extinction_expression Fc^*^=kFc[1+0.001xFc^2^\l^3^/sin(2\q)]^-1/4^
_refine_ls_extinction_method SHELXL
_refine_ls_goodness_of_fit_ref 1.054
_refine_ls_hydrogen_treatment constr
_refine_ls_matrix_type full
_refine_ls_number_parameters 3754
_refine_ls_number_reflns 62293
_refine_ls_number_restraints 945
_refine_ls_restrained_S_all 1.056
_refine_ls_R_factor_all 0.2382
_refine_ls_R_factor_gt 0.1172
_refine_ls_shift/su_max 0.001
_refine_ls_shift/su_mean 0.000
_refine_ls_structure_factor_coef Fsqd
_refine_ls_weighting_details 'calc w=1/[\s^2^(Fo^2^)+(0.1500P)^2^+45.0000P] where P=(Fo^2^+2Fc^2^)/3'
_refine_ls_weighting_scheme calc
_refine_ls_wR_factor_gt 0.2921
_refine_ls_wR_factor_ref 0.3503
_reflns_number_gt 26784
_reflns_number_total 62293
_reflns_threshold_expression >2sigma(I)
_cod_data_source_file c2dt31384g.txt
_cod_data_source_block as825
_cod_depositor_comments
;
The following automatic conversions were performed:

'_exptl_crystal_density_meas' value 'not measured' was changed to '?'
- the value is perceived as not measured.

Automatic conversion script
Id: cif_fix_values 3008 2015-01-20 13:52:24Z robertas 
;
_cod_database_code 7020374

loop_
_symmetry_equiv_pos_as_xyz
'x, y, z'
'-x, -y, -z'

loop_
_atom_site_label
_atom_site_type_symbol
_atom_site_fract_x
_atom_site_fract_y
_atom_site_fract_z
_atom_site_U_iso_or_equiv
_atom_site_adp_type
_atom_site_occupancy
_atom_site_symmetry_multiplicity
_atom_site_calc_flag
_atom_site_refinement_flags
_atom_site_disorder_assembly
_atom_site_disorder_group
Co1 Co -0.36804(6) 0.22024(4) 0.46597(3) 0.0316(3) Uani 1 1 d . . .
Co2 Co -0.10661(7) 0.33417(4) 0.62212(3) 0.0315(3) Uani 1 1 d . . .
Co3 Co 0.16995(7) 0.26590(4) 0.52060(3) 0.0297(3) Uani 1 1 d . . .
Co4 Co -0.09426(6) 0.14834(4) 0.37036(3) 0.0295(3) Uani 1 1 d . . .
N101 N -0.4545(4) 0.1883(3) 0.4111(2) 0.0444(19) Uani 1 1 d . . .
C102 C -0.5046(6) 0.1472(4) 0.3939(3) 0.055(3) Uani 1 1 d . . .
H102 H -0.5112 0.1195 0.4079 0.066 Uiso 1 1 calc R . .
C103 C -0.5427(6) 0.1531(4) 0.3538(3) 0.064(3) Uani 1 1 d . . .
H103 H -0.5790 0.1303 0.3344 0.077 Uiso 1 1 calc R . .
N104 N -0.5186(5) 0.1989(3) 0.3466(2) 0.057(2) Uani 1 1 d . . .
H104 H -0.5355 0.2122 0.3234 0.069 Uiso 1 1 calc R . .
C105 C -0.4645(5) 0.2196(4) 0.3816(3) 0.046(2) Uani 1 1 d . . .
C106 C -0.4243(5) 0.2668(3) 0.3903(3) 0.043(2) Uani 1 1 d . . .
H106 H -0.4338 0.2901 0.3713 0.052 Uiso 1 1 calc R . .
N107 N -0.3743(4) 0.2745(2) 0.4260(2) 0.0350(16) Uani 1 1 d . . .
N108 N -0.3326(4) 0.3174(2) 0.43967(19) 0.0342(16) Uani 1 1 d . . .
C109 C -0.2807(5) 0.3210(3) 0.4789(2) 0.0289(18) Uani 1 1 d . . .
C110 C -0.2352(5) 0.3630(3) 0.4965(2) 0.0341(19) Uani 1 1 d . . .
H110 H -0.2366 0.3903 0.4819 0.041 Uiso 1 1 calc R . .
C111 C -0.1876(5) 0.3634(3) 0.5366(3) 0.0351(19) Uani 1 1 d . . .
N112 N -0.1409(4) 0.4039(2) 0.5578(2) 0.0391(17) Uani 1 1 d . . .
N113 N -0.0982(4) 0.3991(2) 0.5974(2) 0.0363(16) Uani 1 1 d . . .
C114 C -0.0575(6) 0.4348(3) 0.6224(3) 0.043(2) Uani 1 1 d . . .
H114 H -0.0536 0.4660 0.6149 0.051 Uiso 1 1 calc R . .
C115 C -0.0189(5) 0.4220(3) 0.6627(3) 0.042(2) Uani 1 1 d . . .
N116 N 0.0263(5) 0.4505(3) 0.6959(2) 0.054(2) Uani 1 1 d . . .
H116 H 0.0386 0.4810 0.6968 0.065 Uiso 1 1 calc R . .
C117 C 0.0502(6) 0.4238(3) 0.7284(3) 0.048(2) Uani 1 1 d . . .
H117 H 0.0829 0.4346 0.7558 0.057 Uiso 1 1 calc R . .
C118 C 0.0178(6) 0.3788(3) 0.7135(3) 0.048(2) Uani 1 1 d . . .
H118 H 0.0238 0.3525 0.7291 0.057 Uiso 1 1 calc R . .
N119 N -0.0254(4) 0.3777(2) 0.6720(2) 0.0360(16) Uani 1 1 d . . .
N120 N -0.1838(4) 0.3241(2) 0.55724(19) 0.0333(16) Uani 1 1 d . . .
C121 C -0.2307(5) 0.2862(3) 0.5377(2) 0.0277(17) Uani 1 1 d . . .
N122 N -0.2790(4) 0.2813(2) 0.49890(18) 0.0284(14) Uani 1 1 d . . .
C123 C -0.2327(5) 0.2436(3) 0.5620(2) 0.0297(17) Uani 1 1 d . . .
C124 C -0.1817(6) 0.2117(3) 0.5561(3) 0.045(2) Uani 1 1 d . . .
H124 H -0.1450 0.2160 0.5360 0.054 Uiso 1 1 calc R . .
C125 C -0.1831(6) 0.1728(3) 0.5793(3) 0.052(3) Uani 1 1 d . . .
H125 H -0.1461 0.1515 0.5754 0.062 Uiso 1 1 calc R . .
C126 C -0.2362(7) 0.1650(4) 0.6072(4) 0.065(3) Uani 1 1 d . . .
H126 H -0.2375 0.1381 0.6225 0.078 Uiso 1 1 calc R . .
C127 C -0.2890(6) 0.1968(3) 0.6132(3) 0.051(2) Uani 1 1 d . . .
H127 H -0.3265 0.1918 0.6327 0.061 Uiso 1 1 calc R . .
C128 C -0.2870(5) 0.2363(3) 0.5905(3) 0.037(2) Uani 1 1 d . . .
H128 H -0.3232 0.2580 0.5947 0.045 Uiso 1 1 calc R . .
C129 C -0.3460(6) 0.3563(3) 0.4145(3) 0.056(3) Uani 1 1 d . . .
H12A H -0.3420 0.3474 0.3837 0.084 Uiso 1 1 calc R . .
H12B H -0.3056 0.3834 0.4262 0.084 Uiso 1 1 calc R . .
H12C H -0.3996 0.3644 0.4165 0.084 Uiso 1 1 calc R . .
C130 C -0.1416(6) 0.4496(3) 0.5421(3) 0.052(3) Uani 1 1 d . . .
H13A H -0.0871 0.4669 0.5479 0.078 Uiso 1 1 calc R . .
H13B H -0.1771 0.4670 0.5573 0.078 Uiso 1 1 calc R . .
H13C H -0.1610 0.4457 0.5105 0.078 Uiso 1 1 calc R . .
N201 N -0.2085(4) 0.3454(3) 0.6529(2) 0.0424(18) Uani 1 1 d . . .
C202 C -0.2649(6) 0.3742(4) 0.6558(3) 0.062(3) Uani 1 1 d . . .
H202 H -0.2703 0.4004 0.6399 0.075 Uiso 1 1 calc R . .
C203 C -0.3120(7) 0.3595(5) 0.6848(4) 0.077(4) Uani 1 1 d . . .
H203 H -0.3558 0.3735 0.6932 0.092 Uiso 1 1 calc R . .
N204 N -0.2846(5) 0.3205(3) 0.6998(3) 0.059(2) Uani 1 1 d . . .
H204 H -0.3044 0.3038 0.7191 0.071 Uiso 1 1 calc R . .
C205 C -0.2218(5) 0.3126(3) 0.6797(3) 0.043(2) Uani 1 1 d . . .
C206 C -0.1730(5) 0.2771(3) 0.6852(2) 0.039(2) Uani 1 1 d . . .
H206 H -0.1799 0.2542 0.7049 0.047 Uiso 1 1 calc R . .
N207 N -0.1179(4) 0.2793(2) 0.66059(19) 0.0345(16) Uani 1 1 d . . .
N208 N -0.0650(4) 0.2469(2) 0.6613(2) 0.0377(17) Uani 1 1 d . . .
C209 C -0.0143(5) 0.2515(3) 0.6303(2) 0.0329(19) Uani 1 1 d . . .
C210 C 0.0398(5) 0.2206(3) 0.6256(2) 0.0350(19) Uani 1 1 d . . .
H210 H 0.0436 0.1957 0.6433 0.042 Uiso 1 1 calc R . .
C211 C 0.0882(5) 0.2274(3) 0.5937(2) 0.0293(17) Uani 1 1 d . . .
N212 N 0.1467(4) 0.2001(2) 0.58846(19) 0.0341(16) Uani 1 1 d . . .
N213 N 0.1853(4) 0.2072(2) 0.5534(2) 0.0355(16) Uani 1 1 d . . .
C214 C 0.2381(5) 0.1814(3) 0.5428(3) 0.039(2) Uani 1 1 d . . .
H214 H 0.2532 0.1562 0.5579 0.047 Uiso 1 1 calc R . .
C215 C 0.2707(5) 0.1961(3) 0.5049(2) 0.037(2) Uani 1 1 d . . .
N216 N 0.3139(4) 0.1717(3) 0.4807(2) 0.0433(18) Uani 1 1 d . . .
H216 H 0.3309 0.1450 0.4858 0.052 Uiso 1 1 calc R . .
C217 C 0.3263(6) 0.1971(3) 0.4457(3) 0.051(3) Uani 1 1 d . . .
H217 H 0.3567 0.1897 0.4233 0.061 Uiso 1 1 calc R . .
C218 C 0.2865(6) 0.2349(3) 0.4497(3) 0.049(2) Uani 1 1 d . . .
H218 H 0.2841 0.2583 0.4301 0.058 Uiso 1 1 calc R . .
N219 N 0.2508(4) 0.2337(2) 0.48642(19) 0.0356(16) Uani 1 1 d . . .
N220 N 0.0819(4) 0.2620(2) 0.56723(19) 0.0296(15) Uani 1 1 d . . .
C221 C 0.0281(5) 0.2906(3) 0.5748(2) 0.0308(18) Uani 1 1 d . . .
N222 N -0.0210(4) 0.2872(2) 0.60512(19) 0.0292(14) Uani 1 1 d . . .
C223 C 0.0263(5) 0.3316(3) 0.5502(3) 0.038(2) Uani 1 1 d . . .
C224 C -0.0190(6) 0.3285(4) 0.5094(3) 0.050(2) Uani 1 1 d . . .
H224 H -0.0501 0.2997 0.4964 0.060 Uiso 1 1 calc R . .
C225 C -0.0190(8) 0.3685(5) 0.4871(3) 0.080(4) Uani 1 1 d . . .
H225 H -0.0523 0.3669 0.4596 0.096 Uiso 1 1 calc R . .
C226 C 0.0292(10) 0.4108(5) 0.5047(5) 0.094(5) Uani 1 1 d . . .
H226 H 0.0323 0.4373 0.4888 0.112 Uiso 1 1 calc R . .
C227 C 0.0713(8) 0.4122(4) 0.5454(5) 0.083(4) Uani 1 1 d . . .
H227 H 0.1013 0.4412 0.5586 0.099 Uiso 1 1 calc R . .
C228 C 0.0734(7) 0.3737(3) 0.5693(3) 0.058(3) Uani 1 1 d . . .
H228 H 0.1054 0.3760 0.5973 0.069 Uiso 1 1 calc R . .
C229 C -0.0640(6) 0.2135(3) 0.6926(2) 0.041(2) Uani 1 1 d . . .
H22A H -0.0702 0.2287 0.7212 0.062 Uiso 1 1 calc R . .
H22B H -0.0129 0.2011 0.6950 0.062 Uiso 1 1 calc R . .
H22C H -0.1081 0.1878 0.6829 0.062 Uiso 1 1 calc R . .
C230 C 0.1696(6) 0.1646(3) 0.6175(3) 0.047(2) Uani 1 1 d . . .
H23A H 0.2278 0.1699 0.6267 0.071 Uiso 1 1 calc R . .
H23B H 0.1534 0.1333 0.6015 0.071 Uiso 1 1 calc R . .
H23C H 0.1427 0.1672 0.6433 0.071 Uiso 1 1 calc R . .
N301 N 0.2559(4) 0.3091(2) 0.56768(19) 0.0310(15) Uani 1 1 d . . .
C302 C 0.3009(5) 0.3109(3) 0.6084(3) 0.043(2) Uani 1 1 d . . .
H302 H 0.3037 0.2854 0.6253 0.051 Uiso 1 1 calc R . .
C303 C 0.3409(6) 0.3549(3) 0.6207(3) 0.054(3) Uani 1 1 d . . .
H303 H 0.3764 0.3658 0.6471 0.064 Uiso 1 1 calc R . .
N304 N 0.3188(5) 0.3803(3) 0.5865(2) 0.060(2) Uani 1 1 d . . .
H304 H 0.3350 0.4101 0.5854 0.072 Uiso 1 1 calc R . .
C305 C 0.2693(5) 0.3520(3) 0.5558(3) 0.041(2) Uani 1 1 d . . .
C306 C 0.2295(6) 0.3630(3) 0.5139(3) 0.047(2) Uani 1 1 d . . .
H306 H 0.2402 0.3924 0.5031 0.057 Uiso 1 1 calc R . .
N307 N 0.1795(4) 0.3295(2) 0.49352(19) 0.0317(15) Uani 1 1 d . . .
N308 N 0.1359(4) 0.3325(2) 0.4536(2) 0.0349(16) Uani 1 1 d . . .
C309 C 0.0844(5) 0.2930(3) 0.4359(2) 0.0314(18) Uani 1 1 d . . .
C310 C 0.0370(5) 0.2908(3) 0.3953(2) 0.0328(18) Uani 1 1 d . . .
H310 H 0.0375 0.3172 0.3792 0.039 Uiso 1 1 calc R . .
C311 C -0.0102(5) 0.2496(3) 0.3794(2) 0.0288(17) Uani 1 1 d . . .
N312 N -0.0558(4) 0.2426(2) 0.33861(19) 0.0331(16) Uani 1 1 d . . .
N313 N -0.1033(4) 0.2004(2) 0.32753(19) 0.0278(14) Uani 1 1 d . . .
C314 C -0.1495(5) 0.1885(3) 0.2906(2) 0.0343(19) Uani 1 1 d . . .
H314 H -0.1545 0.2086 0.2682 0.041 Uiso 1 1 calc R . .
C315 C -0.1925(5) 0.1424(3) 0.2862(2) 0.039(2) Uani 1 1 d . . .
N316 N -0.2494(5) 0.1213(3) 0.2536(2) 0.051(2) Uani 1 1 d . . .
H316 H -0.2690 0.1340 0.2305 0.061 Uiso 1 1 calc R . .
C317 C -0.2714(7) 0.0770(4) 0.2625(3) 0.067(3) Uani 1 1 d . . .
H317 H -0.3104 0.0539 0.2450 0.080 Uiso 1 1 calc R . .
C318 C -0.2275(6) 0.0720(3) 0.3008(3) 0.053(3) Uani 1 1 d . . .
H318 H -0.2305 0.0441 0.3147 0.063 Uiso 1 1 calc R . .
N319 N -0.1773(4) 0.1130(2) 0.3173(2) 0.0401(17) Uani 1 1 d . . .
N320 N -0.0152(4) 0.2111(2) 0.40364(18) 0.0279(14) Uani 1 1 d . . .
C321 C 0.0353(5) 0.2170(3) 0.4415(2) 0.0318(19) Uani 1 1 d . . .
N322 N 0.0836(4) 0.2557(2) 0.45969(18) 0.0288(15) Uani 1 1 d . . .
C323 C 0.0394(5) 0.1743(3) 0.4645(2) 0.0284(17) Uani 1 1 d . . .
C324 C -0.0096(5) 0.1620(3) 0.4950(2) 0.0354(19) Uani 1 1 d . . .
H324 H -0.0494 0.1807 0.5011 0.043 Uiso 1 1 calc R . .
C325 C -0.0010(6) 0.1228(3) 0.5165(3) 0.049(2) Uani 1 1 d . . .
H325 H -0.0345 0.1148 0.5375 0.059 Uiso 1 1 calc R . .
C326 C 0.0553(6) 0.0957(3) 0.5075(3) 0.050(2) Uani 1 1 d . . .
H326 H 0.0602 0.0685 0.5219 0.060 Uiso 1 1 calc R . .
C327 C 0.1053(6) 0.1074(3) 0.4777(3) 0.046(2) Uani 1 1 d . . .
H327 H 0.1445 0.0882 0.4716 0.055 Uiso 1 1 calc R . .
C328 C 0.0983(5) 0.1466(3) 0.4569(3) 0.041(2) Uani 1 1 d . . .
H328 H 0.1340 0.1551 0.4371 0.049 Uiso 1 1 calc R . .
C329 C 0.1485(6) 0.3750(3) 0.4318(3) 0.051(2) Uani 1 1 d . . .
H32A H 0.1016 0.3761 0.4099 0.076 Uiso 1 1 calc R . .
H32B H 0.1960 0.3747 0.4174 0.076 Uiso 1 1 calc R . .
H32C H 0.1564 0.4025 0.4536 0.076 Uiso 1 1 calc R . .
C330 C -0.0517(5) 0.2773(3) 0.3074(2) 0.037(2) Uani 1 1 d . . .
H33A H -0.0431 0.2624 0.2791 0.056 Uiso 1 1 calc R . .
H33B H -0.0071 0.3024 0.3186 0.056 Uiso 1 1 calc R . .
H33C H -0.1020 0.2905 0.3035 0.056 Uiso 1 1 calc R . .
N401 N 0.0108(4) 0.1276(2) 0.3518(2) 0.0409(18) Uani 1 1 d . . .
C402 C 0.0802(6) 0.1452(3) 0.3358(3) 0.049(2) Uani 1 1 d . . .
H402 H 0.0877 0.1733 0.3226 0.059 Uiso 1 1 calc R . .
C403 C 0.1358(6) 0.1149(3) 0.3422(3) 0.057(3) Uani 1 1 d . . .
H403 H 0.1879 0.1182 0.3343 0.068 Uiso 1 1 calc R . .
N404 N 0.1008(5) 0.0790(3) 0.3626(2) 0.048(2) Uani 1 1 d . . .
H404 H 0.1225 0.0545 0.3704 0.057 Uiso 1 1 calc R . .
C405 C 0.0266(5) 0.0883(3) 0.3683(3) 0.043(2) Uani 1 1 d . . .
C406 C -0.0274(5) 0.0642(3) 0.3942(2) 0.0340(19) Uani 1 1 d . . .
H406 H -0.0218 0.0346 0.4042 0.041 Uiso 1 1 calc R . .
N407 N -0.0834(4) 0.0880(2) 0.40186(19) 0.0297(15) Uani 1 1 d . . .
N408 N -0.1382(4) 0.0739(2) 0.4279(2) 0.0338(16) Uani 1 1 d . . .
C409 C -0.1871(5) 0.1059(3) 0.4377(2) 0.0311(18) Uani 1 1 d . . .
C410 C -0.2407(5) 0.0996(3) 0.4667(3) 0.0357(19) Uani 1 1 d . . .
H410 H -0.2453 0.0722 0.4813 0.043 Uiso 1 1 calc R . .
C411 C -0.2872(5) 0.1335(3) 0.4738(2) 0.0327(18) Uani 1 1 d . . .
N412 N -0.3431(4) 0.1291(2) 0.5014(2) 0.0353(16) Uani 1 1 d . . .
N413 N -0.3857(4) 0.1658(2) 0.5052(2) 0.0378(17) Uani 1 1 d . . .
C414 C -0.4404(5) 0.1674(3) 0.5302(3) 0.043(2) Uani 1 1 d . . .
H414 H -0.4550 0.1436 0.5478 0.051 Uiso 1 1 calc R . .
C415 C -0.4769(5) 0.2100(4) 0.5280(3) 0.045(2) Uani 1 1 d . . .
N416 N -0.5337(5) 0.2234(3) 0.5492(3) 0.061(2) Uani 1 1 d . . .
H416 H -0.5568 0.2080 0.5683 0.073 Uiso 1 1 calc R . .
C417 C -0.5502(6) 0.2654(5) 0.5364(4) 0.072(4) Uani 1 1 d . . .
H417 H -0.5883 0.2833 0.5463 0.087 Uiso 1 1 calc R . .
C418 C -0.5016(6) 0.2764(4) 0.5067(3) 0.057(3) Uani 1 1 d . . .
H418 H -0.4995 0.3037 0.4920 0.069 Uiso 1 1 calc R . .
N419 N -0.4564(4) 0.2415(3) 0.5018(2) 0.0456(19) Uani 1 1 d . . .
N420 N -0.2837(4) 0.1727(2) 0.45233(19) 0.0312(15) Uani 1 1 d . . .
C421 C -0.2319(4) 0.1750(3) 0.4233(2) 0.0278(17) Uani 1 1 d . . .
N422 N -0.1819(4) 0.1451(2) 0.41614(19) 0.0286(14) Uani 1 1 d . . .
C423 C -0.2359(5) 0.2141(3) 0.3954(2) 0.0299(18) Uani 1 1 d . . .
C424 C -0.1895(6) 0.2572(3) 0.4075(3) 0.047(2) Uani 1 1 d . . .
H424 H -0.1536 0.2630 0.4344 0.056 Uiso 1 1 calc R . .
C425 C -0.1961(7) 0.2926(3) 0.3791(4) 0.055(3) Uani 1 1 d . . .
H425 H -0.1645 0.3224 0.3873 0.065 Uiso 1 1 calc R . .
C426 C -0.2462(7) 0.2846(4) 0.3412(4) 0.063(3) Uani 1 1 d . . .
H426 H -0.2496 0.3088 0.3226 0.076 Uiso 1 1 calc R . .
C427 C -0.2935(7) 0.2415(4) 0.3284(3) 0.054(3) Uani 1 1 d . . .
H427 H -0.3289 0.2363 0.3013 0.064 Uiso 1 1 calc R . .
C428 C -0.2890(6) 0.2060(3) 0.3553(3) 0.043(2) Uani 1 1 d . . .
H428 H -0.3214 0.1765 0.3468 0.051 Uiso 1 1 calc R . .
C429 C -0.1370(5) 0.0301(3) 0.4469(3) 0.039(2) Uani 1 1 d . . .
H42A H -0.1838 0.0241 0.4617 0.059 Uiso 1 1 calc R . .
H42B H -0.0880 0.0320 0.4681 0.059 Uiso 1 1 calc R . .
H42C H -0.1384 0.0046 0.4236 0.059 Uiso 1 1 calc R . .
C430 C -0.3617(6) 0.0875(3) 0.5248(3) 0.049(2) Uani 1 1 d . . .
H43A H -0.3561 0.0973 0.5563 0.074 Uiso 1 1 calc R . .
H43B H -0.3244 0.0653 0.5195 0.074 Uiso 1 1 calc R . .
H43C H -0.4167 0.0725 0.5139 0.074 Uiso 1 1 calc R . .
Co5 Co 0.36240(7) 0.26968(4) 1.02767(3) 0.0352(3) Uani 1 1 d . . .
Co6 Co 0.07684(6) 0.16357(4) 0.88038(3) 0.0291(3) Uani 1 1 d . . .
Co7 Co -0.17612(7) 0.23772(4) 0.99323(4) 0.0371(3) Uani 1 1 d . . .
Co8 Co 0.11150(8) 0.35340(4) 1.13290(4) 0.0414(3) Uani 1 1 d . . .
N501 N 0.4426(4) 0.3014(3) 1.0846(2) 0.0443(19) Uani 1 1 d . . .
C502 C 0.4819(6) 0.3437(4) 1.1052(3) 0.058(3) Uani 1 1 d . . .
H502 H 0.4832 0.3729 1.0935 0.070 Uiso 1 1 calc R . .
C503 C 0.5187(6) 0.3361(5) 1.1455(3) 0.069(3) Uani 1 1 d . . .
H503 H 0.5497 0.3594 1.1670 0.083 Uiso 1 1 calc R . .
N504 N 0.5036(5) 0.2907(4) 1.1497(2) 0.058(2) Uani 1 1 d . . .
H504 H 0.5207 0.2766 1.1724 0.070 Uiso 1 1 calc R . .
C505 C 0.4567(5) 0.2702(4) 1.1121(3) 0.043(2) Uani 1 1 d . . .
C506 C 0.4213(6) 0.2231(3) 1.1029(3) 0.047(2) Uani 1 1 d . . .
H506 H 0.4339 0.1996 1.1211 0.056 Uiso 1 1 calc R . .
N507 N 0.3700(4) 0.2149(3) 1.06727(19) 0.0379(17) Uani 1 1 d . . .
N508 N 0.3277(4) 0.1724(3) 1.0528(2) 0.0406(18) Uani 1 1 d . . .
C509 C 0.2698(5) 0.1709(3) 1.0161(2) 0.0311(18) Uani 1 1 d . . .
C510 C 0.2203(5) 0.1303(3) 0.9996(2) 0.0347(19) Uani 1 1 d . . .
H510 H 0.2244 0.1023 1.0128 0.042 Uiso 1 1 calc R . .
C511 C 0.1637(5) 0.1314(3) 0.9629(2) 0.0334(19) Uani 1 1 d . . .
N512 N 0.1117(4) 0.0930(2) 0.9436(2) 0.0347(16) Uani 1 1 d . . .
N513 N 0.0664(4) 0.0990(2) 0.9055(2) 0.0304(15) Uani 1 1 d . . .
C514 C 0.0218(5) 0.0646(3) 0.8809(3) 0.037(2) Uani 1 1 d . . .
H514 H 0.0163 0.0334 0.8883 0.045 Uiso 1 1 calc R . .
C515 C -0.0191(6) 0.0778(3) 0.8410(3) 0.043(2) Uani 1 1 d . . .
N516 N -0.0679(5) 0.0485(3) 0.8081(2) 0.054(2) Uani 1 1 d . . .
H516 H -0.0822 0.0183 0.8080 0.065 Uiso 1 1 calc R . .
C517 C -0.0905(7) 0.0747(4) 0.7754(3) 0.060(3) Uani 1 1 d . . .
H517 H -0.1234 0.0641 0.7480 0.072 Uiso 1 1 calc R . .
C518 C -0.0554(6) 0.1201(3) 0.7906(3) 0.050(2) Uani 1 1 d . . .
H518 H -0.0619 0.1465 0.7753 0.060 Uiso 1 1 calc R . .
N519 N -0.0095(4) 0.1216(2) 0.8313(2) 0.0377(16) Uani 1 1 d . . .
N520 N 0.1599(4) 0.1725(2) 0.9436(2) 0.0305(15) Uani 1 1 d . . .
C521 C 0.2137(4) 0.2087(3) 0.9609(2) 0.0256(17) Uani 1 1 d . . .
N522 N 0.2681(4) 0.2108(2) 0.99731(19) 0.0300(15) Uani 1 1 d . . .
C523 C 0.2171(5) 0.2499(3) 0.9364(2) 0.0300(18) Uani 1 1 d . . .
C524 C 0.1648(5) 0.2832(3) 0.9404(3) 0.039(2) Uani 1 1 d . . .
H524 H 0.1271 0.2799 0.9601 0.047 Uiso 1 1 calc R . .
C525 C 0.1676(6) 0.3205(3) 0.9162(3) 0.052(3) Uani 1 1 d . . .
H525 H 0.1319 0.3427 0.9191 0.062 Uiso 1 1 calc R . .
C526 C 0.2212(7) 0.3254(3) 0.8881(3) 0.056(3) Uani 1 1 d . . .
H526 H 0.2226 0.3513 0.8714 0.067 Uiso 1 1 calc R . .
C527 C 0.2733(6) 0.2940(3) 0.8833(3) 0.051(2) Uani 1 1 d . . .
H527 H 0.3101 0.2978 0.8631 0.061 Uiso 1 1 calc R . .
C528 C 0.2722(6) 0.2561(3) 0.9083(3) 0.044(2) Uani 1 1 d . . .
H528 H 0.3094 0.2347 0.9058 0.052 Uiso 1 1 calc R . .
C529 C 0.3395(6) 0.1327(3) 1.0779(3) 0.053(3) Uani 1 1 d . . .
H52A H 0.3964 0.1292 1.0825 0.079 Uiso 1 1 calc R . .
H52B H 0.3083 0.1040 1.0616 0.079 Uiso 1 1 calc R . .
H52C H 0.3216 0.1383 1.1063 0.079 Uiso 1 1 calc R . .
C530 C 0.1091(6) 0.0471(3) 0.9583(3) 0.046(2) Uani 1 1 d . . .
H53A H 0.0550 0.0363 0.9640 0.069 Uiso 1 1 calc R . .
H53B H 0.1475 0.0486 0.9853 0.069 Uiso 1 1 calc R . .
H53C H 0.1232 0.0252 0.9356 0.069 Uiso 1 1 calc R . .
N601 N 0.1776(4) 0.1533(2) 0.8509(2) 0.0338(16) Uani 1 1 d . . .
C602 C 0.2371(5) 0.1257(3) 0.8504(3) 0.041(2) Uani 1 1 d . . .
H602 H 0.2459 0.1020 0.8689 0.050 Uiso 1 1 calc R . .
C603 C 0.2809(6) 0.1377(3) 0.8193(3) 0.048(2) Uani 1 1 d . . .
H603 H 0.3256 0.1240 0.8119 0.058 Uiso 1 1 calc R . .
N604 N 0.2495(4) 0.1731(3) 0.8004(2) 0.0435(19) Uani 1 1 d . . .
H604 H 0.2671 0.1878 0.7793 0.052 Uiso 1 1 calc R . .
C605 C 0.1865(5) 0.1815(3) 0.8200(2) 0.0355(19) Uani 1 1 d . . .
C606 C 0.1368(4) 0.2172(3) 0.8135(2) 0.0304(18) Uani 1 1 d . . .
H606 H 0.1408 0.2377 0.7915 0.037 Uiso 1 1 calc R . .
N607 N 0.0863(4) 0.2188(2) 0.84045(18) 0.0280(14) Uani 1 1 d . . .
N608 N 0.0341(4) 0.2506(2) 0.84153(19) 0.0314(15) Uani 1 1 d . . .
C609 C -0.0087(4) 0.2491(3) 0.8754(2) 0.0254(16) Uani 1 1 d . . .
C610 C -0.0557(5) 0.2827(3) 0.8851(2) 0.0338(19) Uani 1 1 d . . .
H610 H -0.0590 0.3084 0.8684 0.041 Uiso 1 1 calc R . .
C611 C -0.0977(5) 0.2780(3) 0.9194(3) 0.0343(19) Uani 1 1 d . . .
N612 N -0.1472(5) 0.3098(3) 0.9301(2) 0.048(2) Uani 1 1 d . . .
N613 N -0.1891(4) 0.2988(3) 0.9628(2) 0.0452(19) Uani 1 1 d . . .
C614 C -0.2409(6) 0.3244(3) 0.9756(3) 0.052(3) Uani 1 1 d . . .
H614 H -0.2523 0.3521 0.9633 0.063 Uiso 1 1 calc R . .
C615 C -0.2790(6) 0.3060(3) 1.0105(3) 0.049(2) Uani 1 1 d . . .
N616 N -0.3336(5) 0.3247(3) 1.0305(3) 0.064(3) Uani 1 1 d . . .
H616 H -0.3540 0.3502 1.0247 0.077 Uiso 1 1 calc R . .
C617 C -0.3518(6) 0.2959(4) 1.0622(3) 0.062(3) Uani 1 1 d . . .
H617 H -0.3875 0.3005 1.0826 0.074 Uiso 1 1 calc R . .
C618 C -0.3089(5) 0.2599(3) 1.0584(3) 0.046(2) Uani 1 1 d . . .
H618 H -0.3102 0.2344 1.0756 0.056 Uiso 1 1 calc R . .
N619 N -0.2632(4) 0.2662(3) 1.0256(2) 0.0429(18) Uani 1 1 d . . .
N620 N -0.0937(4) 0.2413(2) 0.9440(2) 0.0325(16) Uani 1 1 d . . .
C621 C -0.0477(4) 0.2101(3) 0.9322(2) 0.0250(16) Uani 1 1 d . . .
N622 N -0.0036(4) 0.2118(2) 0.89963(18) 0.0269(14) Uani 1 1 d . . .
C623 C -0.0501(5) 0.1674(3) 0.9556(2) 0.0306(18) Uani 1 1 d . . .
C624 C -0.0063(5) 0.1686(3) 0.9974(2) 0.042(2) Uani 1 1 d . . .
H624 H 0.0272 0.1963 1.0113 0.051 Uiso 1 1 calc R . .
C625 C -0.0134(6) 0.1275(4) 1.0183(3) 0.057(3) Uani 1 1 d . . .
H625 H 0.0182 0.1272 1.0461 0.069 Uiso 1 1 calc R . .
C626 C -0.0639(6) 0.0884(3) 1.0000(3) 0.052(3) Uani 1 1 d . . .
H626 H -0.0684 0.0615 1.0153 0.063 Uiso 1 1 calc R . .
C627 C -0.1097(6) 0.0876(3) 0.9581(3) 0.053(3) Uani 1 1 d . . .
H627 H -0.1458 0.0605 0.9453 0.063 Uiso 1 1 calc R . .
C628 C -0.1010(5) 0.1276(3) 0.9359(3) 0.041(2) Uani 1 1 d . . .
H628 H -0.1300 0.1274 0.9073 0.049 Uiso 1 1 calc R . .
C629 C 0.0334(5) 0.2861(3) 0.8124(2) 0.039(2) Uani 1 1 d . . .
H62A H 0.0476 0.2739 0.7844 0.059 Uiso 1 1 calc R . .
H62B H 0.0724 0.3134 0.8254 0.059 Uiso 1 1 calc R . .
H62C H -0.0202 0.2953 0.8073 0.059 Uiso 1 1 calc R . .
C630 C -0.1607(7) 0.3503(3) 0.9069(3) 0.065(3) Uani 1 1 d . . .
H63A H -0.1750 0.3748 0.9269 0.098 Uiso 1 1 calc R . .
H63B H -0.2044 0.3411 0.8822 0.098 Uiso 1 1 calc R . .
H63C H -0.1117 0.3622 0.8958 0.098 Uiso 1 1 calc R . .
N701 N -0.2580(4) 0.1904(3) 0.9465(2) 0.0389(17) Uani 1 1 d . . .
C702 C -0.2956(6) 0.1832(3) 0.9038(3) 0.045(2) Uani 1 1 d . . .
H702 H -0.2933 0.2057 0.8834 0.054 Uiso 1 1 calc R . .
C703 C -0.3355(6) 0.1403(4) 0.8950(3) 0.053(3) Uani 1 1 d . . .
H703 H -0.3661 0.1267 0.8678 0.064 Uiso 1 1 calc R . .
N704 N -0.3242(5) 0.1190(3) 0.9327(2) 0.048(2) Uani 1 1 d . . .
H704 H -0.3449 0.0905 0.9363 0.058 Uiso 1 1 calc R . .
C705 C -0.2753(5) 0.1501(3) 0.9632(3) 0.039(2) Uani 1 1 d . . .
C706 C -0.2391(5) 0.1425(3) 1.0063(3) 0.040(2) Uani 1 1 d . . .
H706 H -0.2523 0.1148 1.0195 0.048 Uiso 1 1 calc R . .
N707 N -0.1871(4) 0.1769(3) 1.0249(2) 0.0407(18) Uani 1 1 d . . .
N708 N -0.1459(5) 0.1770(3) 1.0652(2) 0.0441(18) Uani 1 1 d . . .
C709 C -0.0871(5) 0.2148(3) 1.0791(3) 0.040(2) Uani 1 1 d . . .
C710 C -0.0349(5) 0.2163(3) 1.1176(3) 0.039(2) Uani 1 1 d . . .
H710 H -0.0352 0.1905 1.1345 0.047 Uiso 1 1 calc R . .
C711 C 0.0179(5) 0.2570(3) 1.1303(3) 0.038(2) Uani 1 1 d . . .
N712 N 0.0705(5) 0.2630(3) 1.1697(2) 0.0435(18) Uani 1 1 d . . .
N713 N 0.1217(5) 0.3035(2) 1.1778(2) 0.0416(18) Uani 1 1 d . . .
C714 C 0.1723(7) 0.3146(3) 1.2126(3) 0.054(3) Uani 1 1 d . A .
H714 H 0.1762 0.2960 1.2363 0.065 Uiso 1 1 calc R . .
C715 C 0.2213(7) 0.3565(4) 1.2123(3) 0.079(4) Uani 1 1 d D . .
N716 N 0.3031(8) 0.3701(5) 1.2352(4) 0.055(4) Uiso 0.50 1 d PD A 1
H716 H 0.3241 0.3575 1.2581 0.067 Uiso 0.50 1 calc PR A 1
C717 C 0.3446(14) 0.4066(7) 1.2156(6) 0.076(7) Uiso 0.50 1 d PD A 1
H717 H 0.3982 0.4217 1.2240 0.091 Uiso 0.50 1 calc PR A 1
C718 C 0.2898(10) 0.4144(6) 1.1825(6) 0.057(5) Uiso 0.50 1 d PD A 1
H718 H 0.2995 0.4372 1.1631 0.069 Uiso 0.50 1 calc PR A 1
N76' N 0.2659(8) 0.3869(6) 1.2502(5) 0.071(5) Uiso 0.50 1 d PD A 2
H76' H 0.2791 0.3781 1.2763 0.085 Uiso 0.50 1 calc PR A 2
C77' C 0.2851(13) 0.4330(9) 1.2388(8) 0.104(9) Uiso 0.50 1 d PD A 2
H77' H 0.3138 0.4596 1.2572 0.125 Uiso 0.50 1 calc PR A 2
C78' C 0.2539(10) 0.4306(6) 1.1963(7) 0.086(8) Uiso 0.50 1 d PD A 2
H78' H 0.2574 0.4562 1.1794 0.103 Uiso 0.50 1 calc PR A 2
N719 N 0.2144(5) 0.3842(3) 1.1798(2) 0.066(3) Uani 1 1 d D A .
N720 N 0.0239(4) 0.2930(2) 1.1050(2) 0.0373(17) Uani 1 1 d . . .
C721 C -0.0292(6) 0.2881(3) 1.0691(3) 0.041(2) Uani 1 1 d . . .
N722 N -0.0843(4) 0.2500(3) 1.0528(2) 0.0381(17) Uani 1 1 d . . .
C723 C -0.0332(5) 0.3301(3) 1.0442(3) 0.043(2) Uani 1 1 d . . .
C724 C 0.0130(6) 0.3375(3) 1.0113(3) 0.050(2) Uani 1 1 d . . .
H724 H 0.0465 0.3155 1.0033 0.060 Uiso 1 1 calc R . .
C725 C 0.0095(7) 0.3765(4) 0.9907(3) 0.068(3) Uani 1 1 d . . .
H725 H 0.0417 0.3823 0.9686 0.082 Uiso 1 1 calc R . .
C726 C -0.0421(9) 0.4089(4) 1.0020(4) 0.089(4) Uani 1 1 d . . .
H726 H -0.0465 0.4355 0.9865 0.107 Uiso 1 1 calc R . .
C727 C -0.0851(8) 0.4016(4) 1.0351(4) 0.083(4) Uani 1 1 d . . .
H727 H -0.1177 0.4239 1.0438 0.100 Uiso 1 1 calc R . .
C728 C -0.0815(6) 0.3612(3) 1.0563(3) 0.058(3) Uani 1 1 d . . .
H728 H -0.1124 0.3556 1.0790 0.069 Uiso 1 1 calc R . .
C729 C -0.1626(6) 0.1376(3) 1.0909(3) 0.056(3) Uani 1 1 d . . .
H72A H -0.2205 0.1306 1.0908 0.083 Uiso 1 1 calc R . .
H72B H -0.1353 0.1461 1.1212 0.083 Uiso 1 1 calc R . .
H72C H -0.1431 0.1100 1.0780 0.083 Uiso 1 1 calc R . .
C730 C 0.0663(6) 0.2295(3) 1.2020(3) 0.053(3) Uani 1 1 d . . .
H73A H 0.0533 0.2447 1.2291 0.079 Uiso 1 1 calc R . .
H73B H 0.1182 0.2183 1.2083 0.079 Uiso 1 1 calc R . .
H73C H 0.0247 0.2029 1.1904 0.079 Uiso 1 1 calc R . .
N801 N 0.0334(5) 0.3855(3) 1.1676(3) 0.057(2) Uani 1 1 d . . .
C802 C -0.0079(6) 0.3825(4) 1.2014(3) 0.058(3) Uani 1 1 d . . .
H802 H -0.0151 0.3556 1.2164 0.070 Uiso 1 1 calc R . .
C803 C -0.0384(8) 0.4231(4) 1.2115(4) 0.080(4) Uani 1 1 d . . .
H803 H -0.0685 0.4298 1.2342 0.096 Uiso 1 1 calc R . .
N804 N -0.0150(5) 0.4519(3) 1.1809(3) 0.059(2) Uani 1 1 d . . .
H804 H -0.0268 0.4803 1.1785 0.071 Uiso 1 1 calc R . .
C805 C 0.0286(6) 0.4290(4) 1.1557(3) 0.056(3) Uani 1 1 d . . .
C806 C 0.0674(7) 0.4458(3) 1.1203(4) 0.067(3) Uani 1 1 d . . .
H806 H 0.0644 0.4757 1.1104 0.080 Uiso 1 1 calc R . .
N807 N 0.1071(5) 0.4147(3) 1.1037(2) 0.049(2) Uani 1 1 d . . .
N808 N 0.1519(5) 0.4249(2) 1.0720(2) 0.047(2) Uani 1 1 d . . .
C809 C 0.1950(5) 0.3912(3) 1.0600(3) 0.039(2) Uani 1 1 d . . .
C810 C 0.2470(6) 0.3959(3) 1.0290(3) 0.045(2) Uani 1 1 d . . .
H810 H 0.2534 0.4231 1.0143 0.054 Uiso 1 1 calc R . .
C811 C 0.2877(5) 0.3594(3) 1.0209(2) 0.036(2) Uani 1 1 d . . .
N812 N 0.3423(5) 0.3618(3) 0.9919(2) 0.0426(18) Uani 1 1 d . . .
N813 N 0.3834(4) 0.3241(3) 0.9886(2) 0.0383(17) Uani 1 1 d . . .
C814 C 0.4390(6) 0.3215(4) 0.9646(3) 0.053(3) Uani 1 1 d . . .
H814 H 0.4560 0.3455 0.9477 0.063 Uiso 1 1 calc R . .
C815 C 0.4721(6) 0.2790(4) 0.9660(3) 0.052(3) Uani 1 1 d . . .
N816 N 0.5288(6) 0.2649(4) 0.9447(3) 0.079(3) Uani 1 1 d . . .
H816 H 0.5520 0.2801 0.9255 0.095 Uiso 1 1 calc R . .
C817 C 0.5451(8) 0.2224(6) 0.9577(4) 0.093(5) Uani 1 1 d . . .
H817 H 0.5845 0.2048 0.9489 0.112 Uiso 1 1 calc R . .
C818 C 0.4928(6) 0.2111(4) 0.9860(4) 0.067(3) Uani 1 1 d . . .
H818 H 0.4878 0.1831 0.9996 0.080 Uiso 1 1 calc R . .
N819 N 0.4487(4) 0.2470(3) 0.9914(2) 0.048(2) Uani 1 1 d . . .
N820 N 0.2822(4) 0.3206(2) 1.04230(18) 0.0298(15) Uani 1 1 d . . .
C821 C 0.2336(4) 0.3190(3) 1.0722(2) 0.0270(17) Uani 1 1 d . . .
N822 N 0.1886(4) 0.3517(2) 1.08157(19) 0.0349(16) Uani 1 1 d . . .
C823 C 0.2336(5) 0.2798(3) 1.0990(2) 0.0302(18) Uani 1 1 d . . .
C824 C 0.1833(6) 0.2389(3) 1.0855(3) 0.048(2) Uani 1 1 d . . .
H824 H 0.1474 0.2354 1.0586 0.058 Uiso 1 1 calc R . .
C825 C 0.1853(8) 0.2014(4) 1.1124(5) 0.076(4) Uani 1 1 d . . .
H825 H 0.1501 0.1729 1.1035 0.091 Uiso 1 1 calc R . .
C826 C 0.2377(7) 0.2064(4) 1.1508(4) 0.064(3) Uani 1 1 d . . .
H826 H 0.2400 0.1813 1.1684 0.077 Uiso 1 1 calc R . .
C827 C 0.2857(7) 0.2471(4) 1.1632(3) 0.058(3) Uani 1 1 d . . .
H827 H 0.3211 0.2508 1.1902 0.070 Uiso 1 1 calc R . .
C828 C 0.2853(6) 0.2845(3) 1.1376(3) 0.044(2) Uani 1 1 d . . .
H828 H 0.3206 0.3129 1.1470 0.053 Uiso 1 1 calc R . .
C829 C 0.1543(7) 0.4706(3) 1.0548(3) 0.068(3) Uani 1 1 d . . .
H82A H 0.0995 0.4768 1.0458 0.102 Uiso 1 1 calc R . .
H82B H 0.1827 0.4702 1.0294 0.102 Uiso 1 1 calc R . .
H82C H 0.1824 0.4952 1.0775 0.102 Uiso 1 1 calc R . .
C830 C 0.3620(7) 0.4023(3) 0.9682(3) 0.059(3) Uani 1 1 d . . .
H83A H 0.3495 0.3928 0.9366 0.089 Uiso 1 1 calc R . .
H83B H 0.4193 0.4143 0.9761 0.089 Uiso 1 1 calc R . .
H83C H 0.3305 0.4268 0.9762 0.089 Uiso 1 1 calc R . .
S1 S -0.5430(3) 0.16887(17) 0.21478(12) 0.1051(13) Uani 1 1 d . . .
O11 O -0.5765(6) 0.1884(4) 0.2509(3) 0.115(3) Uani 1 1 d . . .
O12 O -0.4812(6) 0.1977(5) 0.2005(3) 0.139(5) Uani 1 1 d . . .
O13 O -0.6039(6) 0.1416(4) 0.1823(3) 0.121(4) Uani 1 1 d . . .
C1 C -0.4918(11) 0.1258(6) 0.2377(5) 0.100(5) Uani 1 1 d . . .
F13 F -0.4340(7) 0.1457(5) 0.2702(3) 0.172(5) Uani 1 1 d . . .
F12 F -0.5448(7) 0.0949(4) 0.2539(3) 0.149(4) Uani 1 1 d . . .
F11 F -0.4585(7) 0.1010(4) 0.2103(3) 0.168(4) Uani 1 1 d . . .
S2 S 0.03454(19) 0.56756(9) 0.63594(10) 0.0653(8) Uani 1 1 d . . .
O21 O 0.0357(5) 0.5452(3) 0.6754(3) 0.083(2) Uani 1 1 d . . .
O22 O 0.0314(5) 0.6160(3) 0.6394(3) 0.091(3) Uani 1 1 d . . .
O23 O -0.0177(5) 0.5414(3) 0.6001(3) 0.091(3) Uani 1 1 d . . .
C2 C 0.1289(9) 0.5620(5) 0.6194(6) 0.104(5) Uani 1 1 d . . .
F21 F 0.1374(5) 0.5812(3) 0.5825(3) 0.126(3) Uani 1 1 d . . .
F22 F 0.1419(6) 0.5184(3) 0.6152(4) 0.149(4) Uani 1 1 d . . .
F23 F 0.1900(5) 0.5861(3) 0.6484(4) 0.155(4) Uani 1 1 d . . .
S3 S -0.24328(18) 0.25665(13) 0.79712(9) 0.0729(9) Uani 1 1 d . . .
O31 O -0.3067(5) 0.2562(4) 0.7611(3) 0.100(3) Uani 1 1 d . . .
O32 O -0.2626(5) 0.2649(3) 0.8398(2) 0.080(2) Uani 1 1 d . . .
O33 O -0.1682(5) 0.2813(4) 0.7905(3) 0.105(3) Uani 1 1 d . . .
C3 C -0.2273(7) 0.1994(6) 0.7926(3) 0.109(6) Uani 1 1 d . . .
F31 F -0.1696(4) 0.1898(3) 0.8256(2) 0.098(2) Uani 1 1 d . . .
F32 F -0.2082(5) 0.1811(4) 0.7556(2) 0.131(3) Uani 1 1 d . . .
F33 F -0.2936(5) 0.1663(3) 0.7980(2) 0.088(2) Uani 1 1 d . . .
S4 S 0.33265(18) 0.05993(10) 0.53269(10) 0.0630(7) Uani 1 1 d . . .
O41 O 0.3747(5) 0.0922(3) 0.5077(3) 0.080(2) Uani 1 1 d . . .
O42 O 0.3034(5) 0.0143(3) 0.5114(3) 0.086(3) Uani 1 1 d . . .
O43 O 0.2798(6) 0.0808(3) 0.5586(3) 0.103(3) Uani 1 1 d . . .
C4 C 0.4119(9) 0.0491(8) 0.5723(6) 0.116(6) Uani 1 1 d . . .
F41 F 0.3870(7) 0.0223(4) 0.6004(3) 0.182(5) Uani 1 1 d . . .
F42 F 0.4515(8) 0.0891(5) 0.5937(4) 0.196(6) Uani 1 1 d . . .
F43 F 0.4654(6) 0.0297(4) 0.5517(5) 0.187(6) Uani 1 1 d . . .
S5 S 0.3072(3) 0.49613(19) 0.52725(19) 0.0543(10) Uiso 0.475(5) 1 d PD B 1
O51 O 0.3453(8) 0.4712(4) 0.5603(4) 0.0885(18) Uiso 0.475(5) 1 d PD B 1
O52 O 0.2786(9) 0.5383(4) 0.5446(5) 0.0885(18) Uiso 0.475(5) 1 d PD B 1
O53 O 0.2522(8) 0.4685(5) 0.4924(4) 0.0885(18) Uiso 0.475(5) 1 d PD B 1
C5 C 0.3886(7) 0.5201(5) 0.5005(4) 0.25(2) Uiso 0.475(5) 1 d PD B 1
F51 F 0.3582(10) 0.5472(6) 0.4717(5) 0.185(4) Uiso 0.475(5) 1 d PD B 1
F52 F 0.4166(10) 0.4851(6) 0.4808(6) 0.185(4) Uiso 0.475(5) 1 d PD B 1
F53 F 0.4433(7) 0.5452(6) 0.5316(6) 0.185(4) Uiso 0.475(5) 1 d PD B 1
S17 S 0.2915(3) 0.49810(18) 0.54438(18) 0.0543(10) Uiso 0.525(5) 1 d PD B 2
O171 O 0.2896(8) 0.4709(4) 0.5813(3) 0.0885(18) Uiso 0.525(5) 1 d PD B 2
O172 O 0.2645(8) 0.5426(4) 0.5507(5) 0.0885(18) Uiso 0.525(5) 1 d PD B 2
O173 O 0.2605(8) 0.4716(5) 0.5024(3) 0.0885(18) Uiso 0.525(5) 1 d PD B 2
C17 C 0.3975(5) 0.5125(4) 0.5433(4) 0.25(2) Uiso 0.525(5) 1 d PD B 2
F171 F 0.4073(8) 0.5350(6) 0.5090(5) 0.185(4) Uiso 0.525(5) 1 d PD B 2
F172 F 0.4281(7) 0.4724(5) 0.5411(6) 0.185(4) Uiso 0.525(5) 1 d PD B 2
F173 F 0.4294(7) 0.5391(6) 0.5808(5) 0.185(4) Uiso 0.525(5) 1 d PD B 2
S6 S 0.16990(15) 0.29817(9) 0.70012(7) 0.0469(6) Uani 1 1 d . . .
O61 O 0.1491(4) 0.3299(2) 0.6689(2) 0.0578(18) Uani 1 1 d . . .
O62 O 0.1080(4) 0.2803(2) 0.72285(18) 0.0524(17) Uani 1 1 d . . .
O63 O 0.2179(4) 0.2635(2) 0.6858(2) 0.0568(18) Uani 1 1 d . . .
C6 C 0.2381(7) 0.3348(4) 0.7439(4) 0.068(3) Uani 1 1 d . . .
F61 F 0.2653(4) 0.3107(3) 0.77530(19) 0.094(2) Uani 1 1 d . . .
F62 F 0.3027(4) 0.3554(3) 0.7277(2) 0.094(2) Uani 1 1 d . . .
F63 F 0.2040(5) 0.3690(3) 0.7615(2) 0.109(3) Uani 1 1 d . . .
S7 S 0.11733(15) -0.03119(8) 0.41846(7) 0.0441(6) Uani 1 1 d . . .
O71 O 0.1618(4) 0.0086(2) 0.4044(2) 0.0646(19) Uani 1 1 d . . .
O72 O 0.0504(4) -0.0202(3) 0.4388(2) 0.067(2) Uani 1 1 d . . .
O73 O 0.1638(4) -0.0620(2) 0.44070(19) 0.0504(16) Uani 1 1 d . . .
C7 C 0.0670(7) -0.0646(3) 0.3696(3) 0.060(3) Uani 1 1 d . . .
F71 F 0.0266(6) -0.1041(3) 0.3754(2) 0.116(3) Uani 1 1 d . . .
F72 F 0.1243(6) -0.0797(3) 0.3454(2) 0.128(3) Uani 1 1 d . . .
F73 F 0.0268(5) -0.0411(2) 0.3425(2) 0.096(2) Uani 1 1 d . . .
S8 S -0.5443(2) 0.20827(13) 0.65736(11) 0.0775(10) Uani 1 1 d . . .
O81 O -0.6103(5) 0.2069(3) 0.6224(2) 0.078(2) Uani 1 1 d . . .
O82 O -0.4740(6) 0.1943(4) 0.6422(3) 0.113(4) Uani 1 1 d . . .
O83 O -0.5645(5) 0.1891(3) 0.6959(3) 0.098(3) Uani 1 1 d . . .
C8 C -0.5158(8) 0.2702(6) 0.6772(4) 0.092(5) Uani 1 1 d . . .
F81 F -0.4551(5) 0.2763(3) 0.7095(3) 0.123(3) Uani 1 1 d . . .
F82 F -0.5776(5) 0.2876(3) 0.6908(2) 0.095(2) Uani 1 1 d . . .
F83 F -0.4933(5) 0.2931(3) 0.6446(2) 0.114(3) Uani 1 1 d . . .
S9 S 0.4983(5) 0.3397(3) 1.2814(3) 0.0901(15) Uiso 0.392(4) 1 d PD C 1
O91 O 0.4459(9) 0.3716(6) 1.2977(6) 0.114(3) Uiso 0.392(4) 1 d PD C 1
O92 O 0.4726(10) 0.3187(6) 1.2378(4) 0.114(3) Uiso 0.392(4) 1 d PD C 1
O93 O 0.5269(11) 0.3104(6) 1.3133(5) 0.114(3) Uiso 0.392(4) 1 d PD C 1
C9 C 0.5871(7) 0.3807(5) 1.2782(5) 0.140(9) Uiso 0.392(4) 1 d PD C 1
F91 F 0.6383(8) 0.3570(6) 1.2611(6) 0.150(3) Uiso 0.392(4) 1 d PD C 1
F92 F 0.6160(9) 0.4001(6) 1.3189(5) 0.150(3) Uiso 0.392(4) 1 d PD C 1
F93 F 0.5641(11) 0.4129(5) 1.2532(6) 0.150(3) Uiso 0.392(4) 1 d PD C 1
S18 S 0.5427(3) 0.3193(2) 1.27704(18) 0.0901(15) Uiso 0.608(4) 1 d PD C 2
O181 O 0.5750(7) 0.3109(4) 1.2376(3) 0.114(3) Uiso 0.608(4) 1 d PD C 2
O182 O 0.5963(6) 0.3524(4) 1.3110(3) 0.114(3) Uiso 0.608(4) 1 d PD C 2
O183 O 0.5059(7) 0.2789(3) 1.2939(4) 0.114(3) Uiso 0.608(4) 1 d PD C 2
C18 C 0.4612(6) 0.3516(4) 1.2624(4) 0.140(9) Uiso 0.608(4) 1 d PD C 2
F181 F 0.4282(7) 0.3601(5) 1.2984(4) 0.150(3) Uiso 0.608(4) 1 d PD C 2
F182 F 0.4093(6) 0.3258(4) 1.2309(4) 0.150(3) Uiso 0.608(4) 1 d PD C 2
F183 F 0.4919(8) 0.3916(3) 1.2494(4) 0.150(3) Uiso 0.608(4) 1 d PD C 2
S10 S -0.04703(16) -0.07144(9) 0.86722(8) 0.0494(6) Uani 1 1 d . . .
O102 O 0.0215(5) -0.0519(3) 0.8998(2) 0.080(2) Uani 1 1 d . . .
O101 O -0.0561(5) -0.0465(2) 0.8301(2) 0.069(2) Uani 1 1 d . . .
O103 O -0.0567(5) -0.1206(2) 0.8599(3) 0.082(3) Uani 1 1 d . . .
C10 C -0.1263(6) -0.0574(3) 0.8945(3) 0.040(2) Uani 1 1 d . . .
F102 F -0.2006(4) -0.0749(3) 0.8695(2) 0.088(2) Uani 1 1 d . . .
F101 F -0.1335(4) -0.0812(2) 0.92959(19) 0.0756(19) Uani 1 1 d . . .
F103 F -0.1274(5) -0.0137(2) 0.9047(3) 0.111(3) Uani 1 1 d . . .
S11 S -0.16961(17) 0.27092(10) 1.17056(8) 0.0563(7) Uani 1 1 d . . .
O111 O -0.1505(5) 0.3044(3) 1.1403(2) 0.073(2) Uani 1 1 d . . .
O112 O -0.1070(5) 0.2658(3) 1.2041(2) 0.080(3) Uani 1 1 d . . .
O113 O -0.2145(4) 0.2245(3) 1.1526(3) 0.082(3) Uani 1 1 d . . .
C11 C -0.2412(7) 0.2969(4) 1.1997(4) 0.067(3) Uani 1 1 d . . .
F111 F -0.2664(5) 0.2690(3) 1.2298(2) 0.095(2) Uani 1 1 d . . .
F112 F -0.3022(4) 0.3029(3) 1.1743(2) 0.095(2) Uani 1 1 d . . .
F113 F -0.2067(5) 0.3388(3) 1.2224(3) 0.110(3) Uani 1 1 d . . .
S12 S -0.3222(6) 0.4466(3) 0.9884(3) 0.108(2) Uiso 0.457(5) 1 d PD D 1
O121 O -0.3765(10) 0.4135(6) 1.0065(6) 0.141(3) Uiso 0.457(5) 1 d PD D 1
O122 O -0.2493(8) 0.4310(7) 0.9798(6) 0.141(3) Uiso 0.457(5) 1 d PD D 1
O123 O -0.3144(12) 0.4945(4) 1.0074(5) 0.141(3) Uiso 0.457(5) 1 d PD D 1
C12 C -0.3774(10) 0.4475(6) 0.9336(4) 0.238(17) Uiso 0.457(5) 1 d PD D 1
F121 F -0.3484(17) 0.4858(8) 0.9184(6) 0.281(7) Uiso 0.457(5) 1 d PD D 1
F122 F -0.4539(9) 0.4463(11) 0.9381(7) 0.281(7) Uiso 0.457(5) 1 d PD D 1
F123 F -0.3663(17) 0.4091(8) 0.9095(5) 0.281(7) Uiso 0.457(5) 1 d PD D 1
S19 S -0.3493(5) 0.4469(3) 1.0056(2) 0.108(2) Uiso 0.543(5) 1 d PD D 2
O191 O -0.4080(8) 0.4149(5) 0.9777(4) 0.141(3) Uiso 0.543(5) 1 d PD D 2
O192 O -0.3265(10) 0.4917(4) 0.9889(5) 0.141(3) Uiso 0.543(5) 1 d PD D 2
O193 O -0.2809(7) 0.4282(6) 1.0269(5) 0.141(3) Uiso 0.543(5) 1 d PD D 2
C19 C -0.3978(9) 0.4650(5) 1.0516(4) 0.238(17) Uiso 0.543(5) 1 d PD D 2
F191 F -0.3462(13) 0.4978(7) 1.0774(5) 0.281(7) Uiso 0.543(5) 1 d PD D 2
F192 F -0.4139(15) 0.4274(7) 1.0723(6) 0.281(7) Uiso 0.543(5) 1 d PD D 2
F193 F -0.4641(10) 0.4809(9) 1.0362(7) 0.281(7) Uiso 0.543(5) 1 d PD D 2
S13 S -0.30337(15) 0.00562(8) 0.99073(8) 0.0467(6) Uani 1 1 d . . .
O131 O -0.3536(4) 0.0297(2) 0.9625(2) 0.0623(19) Uani 1 1 d . . .
O132 O -0.2556(5) 0.0344(2) 1.0275(2) 0.074(2) Uani 1 1 d . . .
O133 O -0.2634(4) -0.0276(2) 0.9691(2) 0.0580(18) Uani 1 1 d . . .
C13 C -0.3741(8) -0.0312(4) 1.0161(4) 0.070(3) Uani 1 1 d . . .
F131 F -0.3345(5) -0.0558(3) 1.0441(2) 0.108(3) Uani 1 1 d . . .
F132 F -0.4234(5) -0.0615(3) 0.9867(3) 0.118(3) Uani 1 1 d . . .
F133 F -0.4164(5) -0.0063(3) 1.0387(3) 0.114(3) Uani 1 1 d . . .
S14 S 0.21643(17) 0.29068(11) 1.33141(8) 0.0626(8) Uani 1 1 d . . .
O141 O 0.2486(6) 0.3311(4) 1.3132(3) 0.116(3) Uani 1 1 d . . .
O142 O 0.1414(5) 0.2683(4) 1.3070(3) 0.110(4) Uani 1 1 d . . .
O143 O 0.2203(5) 0.2980(3) 1.3779(2) 0.078(2) Uani 1 1 d . . .
C14 C 0.2836(10) 0.2489(7) 1.3230(5) 0.102(5) Uani 1 1 d . . .
F141 F 0.2660(6) 0.2092(3) 1.3376(3) 0.109(3) Uani 1 1 d . . .
F142 F 0.3585(5) 0.2670(4) 1.3462(4) 0.142(4) Uani 1 1 d . . .
F143 F 0.2940(7) 0.2447(4) 1.2813(3) 0.163(5) Uani 1 1 d . . .
S15 S -0.04114(18) 0.56112(10) 1.12188(9) 0.0690(8) Uani 1 1 d D . .
O151 O -0.0296(5) 0.5422(2) 1.16260(16) 0.076(2) Uani 1 1 d D . .
O152 O -0.0001(5) 0.5378(3) 1.0885(2) 0.128(4) Uani 1 1 d D . .
O153 O -0.0274(4) 0.61080(16) 1.1232(2) 0.064(2) Uani 1 1 d D . .
C15 C -0.1437(4) 0.5438(2) 1.0988(2) 0.099(4) Uani 1 1 d DU . .
F151 F -0.1599(4) 0.5609(2) 1.06113(18) 0.106(2) Uani 1 1 d D . .
F152 F -0.1883(5) 0.5638(3) 1.1275(3) 0.188(6) Uani 1 1 d D . .
F153 F -0.1628(4) 0.49824(19) 1.0964(2) 0.114(3) Uani 1 1 d D . .
S16 S 0.4574(2) 0.04988(13) 0.80323(10) 0.0761(9) Uani 1 1 d . . .
O161 O 0.4078(6) 0.0755(4) 0.7789(3) 0.127(4) Uani 1 1 d . . .
O162 O 0.5409(5) 0.0661(4) 0.8050(3) 0.112(3) Uani 1 1 d . . .
O163 O 0.4345(7) 0.0005(4) 0.7996(4) 0.141(4) Uani 1 1 d . . .
C16 C 0.4443(8) 0.0651(5) 0.8595(4) 0.077(4) Uani 1 1 d . . .
F161 F 0.4934(5) 0.0473(3) 0.8880(3) 0.125(3) Uani 1 1 d . . .
F162 F 0.3715(5) 0.0553(3) 0.8664(2) 0.103(3) Uani 1 1 d . . .
F163 F 0.4615(5) 0.1122(3) 0.8698(3) 0.118(3) Uani 1 1 d . . .
N1 N 0.1813(9) 0.0285(5) 0.6555(4) 0.106(4) Uani 1 1 d . . .
C1A C 0.2359(10) 0.0561(5) 0.6655(4) 0.077(4) Uani 1 1 d . . .
C1B C 0.2995(10) 0.0926(6) 0.6800(5) 0.119(5) Uani 1 1 d . . .
H1BA H 0.3436 0.0886 0.6634 0.178 Uiso 1 1 calc R . .
H1BB H 0.3183 0.0921 0.7112 0.178 Uiso 1 1 calc R . .
H1BC H 0.2811 0.1226 0.6753 0.178 Uiso 1 1 calc R . .
N2 N 0.0870(6) 0.1472(3) 0.7120(3) 0.064(2) Uani 1 1 d . . .
C2A C 0.0951(7) 0.1137(4) 0.7272(3) 0.060(3) Uani 1 1 d . . .
C2B C 0.1049(8) 0.0703(4) 0.7472(4) 0.083(4) Uani 1 1 d . . .
H2BA H 0.0982 0.0440 0.7242 0.124 Uiso 1 1 calc R . .
H2BB H 0.0645 0.0645 0.7664 0.124 Uiso 1 1 calc R . .
H2BC H 0.1586 0.0734 0.7645 0.124 Uiso 1 1 calc R . .
N3 N -0.0758(8) 0.1340(4) 0.2097(5) 0.111(5) Uani 1 1 d . . .
C3A C -0.0608(8) 0.1032(5) 0.2257(4) 0.081(4) Uani 1 1 d . . .
C3B C -0.0387(8) 0.0611(4) 0.2490(4) 0.083(4) Uani 1 1 d . . .
H3BA H -0.0346 0.0353 0.2272 0.125 Uiso 1 1 calc R . .
H3BB H -0.0803 0.0512 0.2664 0.125 Uiso 1 1 calc R . .
H3BC H 0.0128 0.0700 0.2684 0.125 Uiso 1 1 calc R . .
N4 N -0.2343(9) 0.0562(6) 0.8544(5) 0.127(5) Uani 1 1 d . . .
C4A C -0.2825(11) 0.0260(7) 0.8517(6) 0.102(5) Uani 1 1 d . . .
C4B C -0.3460(10) -0.0128(6) 0.8516(5) 0.126(6) Uani 1 1 d . . .
H4BA H -0.3256 -0.0424 0.8458 0.189 Uiso 1 1 calc R . .
H4BB H -0.3909 -0.0106 0.8288 0.189 Uiso 1 1 calc R . .
H4BC H -0.3642 -0.0114 0.8802 0.189 Uiso 1 1 calc R . .
N5 N 0.4257(8) 0.2352(5) 0.8482(5) 0.126(5) Uani 1 1 d . . .
C5A C 0.4675(9) 0.2185(6) 0.8280(6) 0.104(5) Uani 1 1 d . . .
C5B C 0.5180(9) 0.1988(5) 0.8048(4) 0.113(5) Uani 1 1 d . . .
H5BA H 0.5707 0.2182 0.8106 0.169 Uiso 1 1 calc R . .
H5BB H 0.4969 0.1961 0.7735 0.169 Uiso 1 1 calc R . .
H5BC H 0.5233 0.1675 0.8135 0.169 Uiso 1 1 calc R . .
N6 N 0.1501(7) 0.0158(4) 0.8382(4) 0.094(4) Uani 1 1 d . . .
C6A C 0.1901(9) -0.0102(4) 0.8475(4) 0.075(4) Uani 1 1 d . . .
C6B C 0.2458(8) -0.0442(4) 0.8580(4) 0.088(4) Uani 1 1 d . . .
H6BA H 0.2182 -0.0761 0.8483 0.131 Uiso 1 1 calc R . .
H6BB H 0.2639 -0.0409 0.8897 0.131 Uiso 1 1 calc R . .
H6BC H 0.2923 -0.0382 0.8428 0.131 Uiso 1 1 calc R . .
N7 N -0.3600(8) 0.0872(4) 0.3720(4) 0.097(4) Uani 1 1 d . . .
C7A C -0.4025(10) 0.0589(6) 0.3453(5) 0.097(5) Uani 1 1 d . . .
C7B C -0.4583(14) 0.0236(6) 0.3161(5) 0.181(10) Uani 1 1 d . . .
H7BA H -0.4310 0.0105 0.2931 0.272 Uiso 1 1 calc R . .
H7BB H -0.5036 0.0378 0.3028 0.272 Uiso 1 1 calc R . .
H7BC H -0.4778 -0.0014 0.3328 0.272 Uiso 1 1 calc R . .
N8 N -0.5874(17) -0.1406(9) 0.9351(9) 0.249(15) Uani 1 1 d . . .
C8A C -0.5728(13) -0.1114(9) 0.9164(7) 0.131(8) Uani 1 1 d . . .
C8B C -0.5423(13) -0.0762(7) 0.8920(5) 0.139(8) Uani 1 1 d . . .
H8BA H -0.5862 -0.0679 0.8716 0.209 Uiso 1 1 calc R . .
H8BB H -0.5026 -0.0878 0.8754 0.209 Uiso 1 1 calc R . .
H8BC H -0.5169 -0.0485 0.9120 0.209 Uiso 1 1 calc R . .
N9 N -0.1727(13) -0.0287(5) 0.7422(5) 0.167(8) Uani 1 1 d . . .
C9A C -0.2016(13) -0.0660(8) 0.7500(5) 0.126(7) Uani 1 1 d . . .
C9B C -0.2294(13) -0.1142(6) 0.7603(5) 0.169(10) Uani 1 1 d . . .
H9BA H -0.2819 -0.1151 0.7698 0.254 Uiso 1 1 calc R . .
H9BB H -0.1908 -0.1227 0.7838 0.254 Uiso 1 1 calc R . .
H9BC H -0.2336 -0.1365 0.7341 0.254 Uiso 1 1 calc R . .
N10 N -0.3608(14) 0.0889(6) 0.6480(7) 0.221(11) Uani 1 1 d . . .
C10A C -0.3952(14) 0.0993(7) 0.6754(6) 0.153(8) Uani 1 1 d . . .
C10B C -0.4317(10) 0.1172(7) 0.7129(5) 0.146(7) Uani 1 1 d . . .
H10A H -0.4136 0.1020 0.7386 0.220 Uiso 1 1 calc R . .
H10B H -0.4902 0.1104 0.7056 0.220 Uiso 1 1 calc R . .
H10C H -0.4154 0.1511 0.7192 0.220 Uiso 1 1 calc R . .
N11 N 0.3068(8) 0.0817(5) 0.3695(7) 0.46(3) Uani 1 1 d D . .
C11A C 0.3268(8) 0.0515(6) 0.3873(7) 0.148(8) Uani 1 1 d D . .
C11B C 0.3522(7) 0.0129(4) 0.4096(4) 0.098(5) Uani 1 1 d D . .
H11A H 0.4045 0.0071 0.4024 0.147 Uiso 1 1 calc RD . .
H11B H 0.3128 -0.0152 0.4001 0.147 Uiso 1 1 calc RD . .
H11C H 0.3563 0.0208 0.4413 0.147 Uiso 1 1 calc RD . .
N12 N -0.3473(13) 0.4288(8) 1.1507(7) 0.154(11) Uiso 0.50 1 d PD E 1
C12A C -0.2933(13) 0.4151(8) 1.1384(7) 0.073(6) Uiso 0.50 1 d PD E 1
C12B C -0.2280(13) 0.3965(8) 1.1212(7) 0.095(8) Uiso 0.50 1 d PD E 1
H12D H -0.1839 0.3964 1.1451 0.143 Uiso 0.50 1 calc PRD E 1
H12E H -0.2094 0.4160 1.0994 0.143 Uiso 0.50 1 calc PRD E 1
H12F H -0.2464 0.3645 1.1073 0.143 Uiso 0.50 1 calc PRD E 1
N13 N -0.1950(13) 0.4619(7) 0.8300(7) 0.167(13) Uiso 0.50 1 d PD . .
C13A C -0.1717(17) 0.4348(9) 0.8080(9) 0.103(9) Uiso 0.50 1 d PD . .
C13B C -0.1389(11) 0.3990(6) 0.7830(6) 0.059(5) Uiso 0.50 1 d PD . .
H13D H -0.1775 0.3862 0.7568 0.088 Uiso 0.50 1 calc PRD . .
H13E H -0.1281 0.3739 0.8011 0.088 Uiso 0.50 1 calc PRD . .
H13F H -0.0889 0.4129 0.7741 0.088 Uiso 0.50 1 calc PRD . .
O01W O -0.3191(7) 0.1625(3) 0.1826(3) 0.112(3) Uani 1 1 d . . .
O02W O 0.3008(5) 0.2055(3) 0.7297(3) 0.104(3) Uani 1 1 d . . .
O03W O 0.6160(7) 0.3118(6) 0.8875(4) 0.177(6) Uani 1 1 d . . .
O04W O -0.1875(13) 0.4775(8) 1.2434(7) 0.126(7) Uiso 0.50 1 d P . .
O05W O 0.159(3) 0.4355(15) 1.2977(14) 0.266(18) Uiso 0.50 1 d P F 1
O06W O 0.2503(19) 0.4532(10) 0.6755(9) 0.179(11) Uiso 0.50 1 d P G 1
O07W O -0.5271(18) 0.3312(10) 0.7945(9) 0.173(10) Uiso 0.50 1 d P H 1
O08W O -0.4705(15) 0.4405(9) 0.7197(8) 0.136(8) Uiso 0.50 1 d P I 1
O09W O 0.3923(11) 0.3640(6) 0.4759(6) 0.098(5) Uiso 0.50 1 d P J 1
O10W O -0.3801(15) 0.5892(9) 1.1488(8) 0.142(8) Uiso 0.50 1 d P K 1
O11W O 0.230(3) 0.4692(17) 1.3557(16) 0.29(2) Uiso 0.50 1 d P L 1
O12W O -0.4110(18) 0.3691(10) 0.5673(9) 0.175(10) Uiso 0.50 1 d P M 1
O13W O 0.385(2) 0.3895(14) 0.3995(13) 0.107(12) Uiso 0.25 1 d P N 1
O14W O 0.3480(19) 0.4639(10) 0.6931(10) 0.187(11) Uiso 0.50 1 d P O 2
O15W O 0.559(3) 0.3079(16) 0.8206(15) 0.29(2) Uiso 0.50 1 d P P 2
O16W O -0.4345(17) 0.6269(10) 1.1405(9) 0.163(10) Uiso 0.50 1 d P Q 2
O17W O 0.183(3) 0.4929(15) 1.3234(14) 0.246(17) Uiso 0.50 1 d P R 2
O18W O 0.4038(13) 0.3693(8) 0.4401(7) 0.118(7) Uiso 0.50 1 d P S 2
O19W O -0.482(2) 0.4016(14) 0.7025(12) 0.219(14) Uiso 0.50 1 d P T 2
O20W O -0.4810(17) 0.3996(10) 0.5805(9) 0.167(10) Uiso 0.50 1 d P U 2
O21W O -0.3596(15) 0.3473(9) 0.5641(7) 0.047(6) Uiso 0.25 1 d P V 2
O22W O 0.697(2) 0.4218(13) 1.2587(12) 0.106(12) Uiso 0.25 1 d P W 2
O23W O -0.338(2) 0.5435(14) 1.1843(12) 0.107(12) Uiso 0.25 1 d P X 2

loop_
_atom_site_aniso_label
_atom_site_aniso_U_11
_atom_site_aniso_U_22
_atom_site_aniso_U_33
_atom_site_aniso_U_23
_atom_site_aniso_U_13
_atom_site_aniso_U_12
Co1 0.0303(6) 0.0371(7) 0.0294(5) 0.0017(5) 0.0080(4) 0.0102(5)
Co2 0.0402(7) 0.0267(6) 0.0287(5) 0.0061(4) 0.0045(5) 0.0079(5)
Co3 0.0368(7) 0.0254(6) 0.0290(5) 0.0079(4) 0.0040(4) 0.0105(5)
Co4 0.0340(6) 0.0261(6) 0.0324(5) 0.0067(4) 0.0111(5) 0.0100(5)
N101 0.037(4) 0.053(5) 0.040(4) -0.004(4) -0.002(3) 0.010(4)
C102 0.050(6) 0.053(7) 0.055(6) -0.019(5) 0.000(5) 0.008(5)
C103 0.044(6) 0.087(9) 0.051(6) -0.016(6) -0.002(5) -0.003(6)
N104 0.048(5) 0.080(7) 0.037(4) -0.002(4) -0.008(4) 0.005(5)
C105 0.041(6) 0.062(7) 0.033(5) -0.011(4) 0.004(4) 0.012(5)
C106 0.040(5) 0.057(6) 0.038(5) 0.004(4) 0.007(4) 0.023(5)
N107 0.034(4) 0.044(5) 0.029(3) 0.000(3) 0.001(3) 0.020(3)
N108 0.039(4) 0.033(4) 0.028(3) 0.004(3) -0.005(3) 0.009(3)
C109 0.034(5) 0.034(5) 0.024(4) 0.009(3) 0.006(3) 0.016(4)
C110 0.045(5) 0.024(5) 0.036(4) 0.009(3) 0.007(4) 0.009(4)
C111 0.038(5) 0.034(5) 0.039(4) 0.011(4) 0.005(4) 0.018(4)
N112 0.054(5) 0.026(4) 0.035(4) 0.010(3) -0.003(3) 0.005(4)
N113 0.039(4) 0.032(4) 0.037(4) 0.008(3) 0.004(3) 0.003(3)
C114 0.067(7) 0.022(5) 0.039(5) 0.004(4) 0.006(4) 0.006(4)
C115 0.042(5) 0.035(5) 0.044(5) -0.005(4) -0.008(4) 0.004(4)
N116 0.074(6) 0.033(5) 0.051(5) 0.004(4) -0.007(4) 0.011(4)
C117 0.053(6) 0.049(6) 0.037(5) -0.001(4) -0.005(4) 0.010(5)
C118 0.054(6) 0.055(7) 0.034(5) 0.004(4) -0.001(4) 0.019(5)
N119 0.044(4) 0.023(4) 0.042(4) 0.007(3) 0.003(3) 0.010(3)
N120 0.045(4) 0.030(4) 0.029(3) 0.011(3) 0.005(3) 0.018(3)
C121 0.028(4) 0.022(4) 0.032(4) 0.002(3) 0.002(3) 0.007(4)
N122 0.033(4) 0.029(4) 0.025(3) 0.001(3) 0.004(3) 0.010(3)
C123 0.030(5) 0.025(4) 0.033(4) 0.006(3) -0.001(3) 0.006(4)
C124 0.053(6) 0.028(5) 0.054(5) 0.011(4) 0.001(4) 0.012(4)
C125 0.059(7) 0.023(5) 0.073(7) 0.010(4) -0.005(5) 0.020(5)
C126 0.066(8) 0.044(7) 0.075(7) 0.029(5) -0.019(6) -0.008(6)
C127 0.048(6) 0.056(7) 0.048(5) 0.026(5) -0.001(4) 0.000(5)
C128 0.037(5) 0.034(5) 0.041(5) 0.005(4) 0.004(4) 0.008(4)
C129 0.075(7) 0.038(6) 0.048(5) 0.015(4) -0.016(5) 0.006(5)
C130 0.071(7) 0.023(5) 0.056(6) 0.011(4) -0.012(5) 0.005(5)
N201 0.047(5) 0.049(5) 0.033(4) 0.008(3) 0.006(3) 0.012(4)
C202 0.052(7) 0.071(8) 0.082(7) 0.042(6) 0.026(6) 0.034(6)
C203 0.063(8) 0.102(10) 0.088(8) 0.044(7) 0.034(6) 0.048(7)
N204 0.051(5) 0.081(7) 0.059(5) 0.032(4) 0.025(4) 0.021(5)
C205 0.047(6) 0.052(6) 0.034(4) 0.016(4) 0.008(4) 0.014(5)
C206 0.055(6) 0.039(5) 0.026(4) 0.007(3) 0.004(4) 0.013(4)
N207 0.041(4) 0.034(4) 0.030(3) 0.004(3) 0.006(3) 0.010(3)
N208 0.050(5) 0.039(4) 0.030(3) 0.013(3) 0.009(3) 0.018(4)
C209 0.046(5) 0.030(5) 0.024(4) 0.004(3) 0.005(3) 0.008(4)
C210 0.054(6) 0.030(5) 0.026(4) 0.011(3) 0.012(4) 0.013(4)
C211 0.040(5) 0.019(4) 0.032(4) 0.008(3) 0.009(3) 0.011(4)
N212 0.053(5) 0.031(4) 0.024(3) 0.012(3) 0.006(3) 0.020(3)
N213 0.049(5) 0.027(4) 0.034(4) 0.011(3) 0.007(3) 0.011(3)
C214 0.051(6) 0.034(5) 0.040(5) 0.009(4) 0.011(4) 0.024(4)
C215 0.043(5) 0.040(5) 0.032(4) 0.012(4) 0.005(4) 0.019(4)
N216 0.060(5) 0.039(4) 0.038(4) 0.011(3) 0.011(3) 0.025(4)
C217 0.061(7) 0.060(7) 0.044(5) 0.016(4) 0.026(5) 0.029(5)
C218 0.063(7) 0.050(6) 0.042(5) 0.014(4) 0.022(5) 0.023(5)
N219 0.040(4) 0.044(4) 0.029(3) 0.012(3) 0.007(3) 0.021(3)
N220 0.036(4) 0.025(4) 0.028(3) 0.011(3) 0.000(3) 0.006(3)
C221 0.036(5) 0.028(5) 0.029(4) 0.007(3) 0.001(3) 0.008(4)
N222 0.034(4) 0.027(4) 0.029(3) 0.007(3) 0.003(3) 0.012(3)
C223 0.050(6) 0.032(5) 0.042(5) 0.017(4) 0.018(4) 0.022(4)
C224 0.054(6) 0.058(7) 0.047(5) 0.027(4) 0.004(4) 0.030(5)
C225 0.110(10) 0.115(11) 0.048(6) 0.058(7) 0.037(6) 0.079(9)
C226 0.139(14) 0.071(10) 0.109(11) 0.069(9) 0.070(10) 0.061(10)
C227 0.106(11) 0.032(6) 0.129(11) 0.036(7) 0.059(9) 0.012(7)
C228 0.073(8) 0.038(6) 0.067(6) 0.021(5) 0.017(6) 0.007(5)
C229 0.060(6) 0.039(5) 0.029(4) 0.016(4) 0.010(4) 0.011(5)
C230 0.077(7) 0.035(5) 0.040(5) 0.022(4) 0.013(4) 0.028(5)
N301 0.030(4) 0.033(4) 0.029(3) 0.004(3) -0.001(3) 0.004(3)
C302 0.046(6) 0.044(6) 0.042(5) 0.005(4) 0.012(4) 0.014(5)
C303 0.066(7) 0.048(6) 0.041(5) -0.001(4) -0.014(5) 0.014(5)
N304 0.075(6) 0.030(5) 0.059(5) 0.002(4) -0.031(4) -0.003(4)
C305 0.042(5) 0.028(5) 0.051(5) 0.013(4) -0.004(4) 0.003(4)
C306 0.056(6) 0.030(5) 0.054(5) 0.017(4) -0.004(5) 0.002(5)
N307 0.039(4) 0.023(4) 0.032(3) 0.010(3) -0.005(3) 0.006(3)
N308 0.040(4) 0.026(4) 0.036(4) 0.013(3) -0.006(3) 0.003(3)
C309 0.036(5) 0.026(5) 0.033(4) 0.005(3) 0.002(3) 0.012(4)
C310 0.031(5) 0.031(5) 0.036(4) 0.012(3) 0.001(3) 0.005(4)
C311 0.027(4) 0.034(5) 0.029(4) 0.012(3) 0.007(3) 0.010(4)
N312 0.045(4) 0.031(4) 0.025(3) 0.015(3) 0.005(3) 0.002(3)
N313 0.033(4) 0.024(4) 0.029(3) 0.006(3) 0.010(3) 0.006(3)
C314 0.034(5) 0.044(5) 0.027(4) 0.006(3) 0.012(4) 0.007(4)
C315 0.050(6) 0.039(5) 0.028(4) 0.004(4) 0.010(4) 0.006(4)
N316 0.068(6) 0.054(5) 0.023(3) -0.001(3) -0.001(3) -0.009(4)
C317 0.082(8) 0.065(8) 0.039(5) -0.010(5) 0.002(5) -0.026(6)
C318 0.065(7) 0.033(6) 0.058(6) -0.002(4) 0.014(5) -0.005(5)
N319 0.048(5) 0.033(4) 0.039(4) 0.000(3) 0.013(3) 0.000(4)
N320 0.024(4) 0.036(4) 0.026(3) 0.010(3) 0.004(3) 0.007(3)
C321 0.038(5) 0.033(5) 0.033(4) 0.014(3) 0.014(4) 0.020(4)
N322 0.044(4) 0.021(4) 0.025(3) 0.008(3) 0.004(3) 0.013(3)
C323 0.027(4) 0.023(4) 0.035(4) 0.010(3) 0.006(3) 0.000(3)
C324 0.032(5) 0.041(5) 0.035(4) 0.011(4) 0.008(3) 0.006(4)
C325 0.063(7) 0.042(6) 0.044(5) 0.028(4) 0.008(4) 0.000(5)
C326 0.057(7) 0.035(6) 0.059(6) 0.022(4) -0.005(5) 0.008(5)
C327 0.052(6) 0.028(5) 0.063(6) 0.015(4) 0.005(5) 0.021(4)
C328 0.044(5) 0.028(5) 0.055(5) 0.018(4) 0.010(4) 0.011(4)
C329 0.064(7) 0.026(5) 0.057(6) 0.019(4) -0.005(5) -0.006(5)
C330 0.054(6) 0.030(5) 0.028(4) 0.014(3) 0.001(4) 0.004(4)
N401 0.044(5) 0.035(4) 0.053(4) 0.015(3) 0.020(4) 0.020(4)
C402 0.056(6) 0.047(6) 0.057(6) 0.023(5) 0.029(5) 0.017(5)
C403 0.058(7) 0.050(6) 0.079(7) 0.020(5) 0.042(6) 0.026(5)
N404 0.062(5) 0.040(5) 0.050(4) 0.009(3) 0.022(4) 0.023(4)
C405 0.048(6) 0.040(5) 0.045(5) 0.004(4) 0.016(4) 0.015(5)
C406 0.042(5) 0.026(4) 0.041(4) 0.009(3) 0.015(4) 0.017(4)
N407 0.036(4) 0.024(4) 0.031(3) 0.002(3) 0.010(3) 0.005(3)
N408 0.042(4) 0.022(4) 0.043(4) 0.014(3) 0.015(3) 0.009(3)
C409 0.038(5) 0.016(4) 0.041(4) 0.006(3) 0.011(4) 0.004(4)
C410 0.043(5) 0.029(5) 0.042(4) 0.017(4) 0.012(4) 0.015(4)
C411 0.038(5) 0.027(5) 0.036(4) 0.007(3) 0.009(4) 0.011(4)
N412 0.038(4) 0.032(4) 0.042(4) 0.011(3) 0.020(3) 0.006(3)
N413 0.038(4) 0.046(5) 0.031(3) 0.003(3) 0.012(3) 0.004(4)
C414 0.040(5) 0.050(6) 0.037(5) -0.003(4) 0.018(4) -0.007(5)
C415 0.030(5) 0.069(7) 0.036(5) -0.009(4) 0.015(4) 0.007(5)
N416 0.055(6) 0.064(6) 0.069(6) -0.005(5) 0.035(4) 0.010(5)
C417 0.050(7) 0.084(9) 0.088(8) -0.013(7) 0.032(6) 0.022(7)
C418 0.051(6) 0.065(7) 0.064(6) 0.003(5) 0.023(5) 0.023(6)
N419 0.041(5) 0.057(5) 0.043(4) -0.001(4) 0.015(3) 0.020(4)
N420 0.033(4) 0.030(4) 0.034(3) 0.007(3) 0.012(3) 0.007(3)
C421 0.028(4) 0.028(4) 0.029(4) 0.002(3) 0.005(3) 0.008(4)
N422 0.035(4) 0.025(4) 0.030(3) 0.009(3) 0.010(3) 0.010(3)
C423 0.038(5) 0.020(4) 0.039(4) 0.008(3) 0.017(4) 0.013(4)
C424 0.048(6) 0.032(5) 0.069(6) 0.014(4) 0.028(5) 0.014(5)
C425 0.071(8) 0.020(5) 0.082(7) 0.011(5) 0.038(6) 0.010(5)
C426 0.072(8) 0.071(8) 0.068(7) 0.041(6) 0.037(6) 0.043(7)
C427 0.074(7) 0.056(7) 0.049(5) 0.034(5) 0.032(5) 0.033(6)
C428 0.060(6) 0.041(5) 0.037(5) 0.012(4) 0.022(4) 0.023(5)
C429 0.042(5) 0.030(5) 0.051(5) 0.016(4) 0.013(4) 0.010(4)
C430 0.061(7) 0.038(5) 0.059(6) 0.016(4) 0.035(5) 0.007(5)
Co5 0.0321(6) 0.0438(7) 0.0309(6) 0.0013(5) 0.0059(5) 0.0113(5)
Co6 0.0345(6) 0.0275(6) 0.0295(5) 0.0073(4) 0.0095(4) 0.0117(5)
Co7 0.0389(7) 0.0377(7) 0.0446(6) 0.0190(5) 0.0198(5) 0.0179(6)
Co8 0.0628(9) 0.0304(7) 0.0401(6) 0.0096(5) 0.0237(6) 0.0196(6)
N501 0.033(4) 0.056(5) 0.042(4) -0.003(4) 0.007(3) 0.005(4)
C502 0.053(7) 0.064(8) 0.057(6) -0.004(5) 0.011(5) 0.009(6)
C503 0.046(7) 0.102(11) 0.045(6) -0.010(6) -0.004(5) -0.021(7)
N504 0.039(5) 0.086(7) 0.047(5) 0.004(4) -0.003(4) 0.013(5)
C505 0.034(5) 0.064(7) 0.031(4) -0.005(4) 0.003(4) 0.014(5)
C506 0.052(6) 0.058(7) 0.035(5) 0.004(4) 0.013(4) 0.021(5)
N507 0.034(4) 0.057(5) 0.025(3) 0.001(3) -0.004(3) 0.023(4)
N508 0.049(5) 0.041(5) 0.035(4) 0.003(3) 0.002(3) 0.022(4)
C509 0.031(5) 0.043(5) 0.023(4) 0.007(3) 0.008(3) 0.016(4)
C510 0.045(5) 0.031(5) 0.034(4) 0.013(3) 0.007(4) 0.019(4)
C511 0.039(5) 0.037(5) 0.032(4) 0.014(4) 0.014(4) 0.022(4)
N512 0.047(4) 0.027(4) 0.032(3) 0.009(3) 0.004(3) 0.011(3)
N513 0.032(4) 0.025(4) 0.037(4) 0.008(3) 0.010(3) 0.006(3)
C514 0.038(5) 0.030(5) 0.047(5) 0.012(4) 0.012(4) 0.005(4)
C515 0.048(6) 0.035(5) 0.044(5) 0.012(4) 0.003(4) 0.003(4)
N516 0.063(6) 0.046(5) 0.051(5) 0.017(4) 0.005(4) 0.000(4)
C517 0.077(8) 0.061(7) 0.038(5) 0.012(5) -0.006(5) 0.012(6)
C518 0.049(6) 0.043(6) 0.054(6) 0.015(4) -0.009(5) 0.005(5)
N519 0.035(4) 0.035(4) 0.042(4) 0.011(3) 0.003(3) 0.001(3)
N520 0.026(4) 0.034(4) 0.037(3) 0.015(3) 0.010(3) 0.013(3)
C521 0.023(4) 0.033(5) 0.023(4) 0.001(3) 0.002(3) 0.013(4)
N522 0.035(4) 0.031(4) 0.027(3) 0.007(3) 0.005(3) 0.015(3)
C523 0.029(4) 0.027(5) 0.031(4) 0.001(3) -0.004(3) 0.003(4)
C524 0.047(6) 0.031(5) 0.041(5) 0.007(4) -0.001(4) 0.019(4)
C525 0.064(7) 0.028(5) 0.062(6) 0.012(4) -0.012(5) 0.021(5)
C526 0.081(8) 0.032(6) 0.046(5) 0.022(4) -0.025(5) 0.000(5)
C527 0.059(7) 0.052(6) 0.040(5) 0.017(4) 0.003(4) -0.002(5)
C528 0.058(6) 0.041(6) 0.034(4) 0.010(4) 0.006(4) 0.011(5)
C529 0.068(7) 0.047(6) 0.043(5) 0.015(4) -0.008(5) 0.023(5)
C530 0.059(6) 0.041(6) 0.042(5) 0.016(4) 0.006(4) 0.018(5)
N601 0.028(4) 0.038(4) 0.039(4) 0.010(3) 0.012(3) 0.006(3)
C602 0.038(5) 0.041(5) 0.053(5) 0.017(4) 0.014(4) 0.017(4)
C603 0.044(6) 0.055(6) 0.057(6) 0.015(5) 0.020(5) 0.026(5)
N604 0.036(4) 0.061(5) 0.043(4) 0.015(4) 0.017(3) 0.022(4)
C605 0.038(5) 0.040(5) 0.033(4) 0.008(4) 0.010(4) 0.013(4)
C606 0.029(4) 0.038(5) 0.028(4) 0.007(3) 0.009(3) 0.010(4)
N607 0.030(4) 0.027(4) 0.028(3) 0.004(3) 0.004(3) 0.008(3)
N608 0.039(4) 0.036(4) 0.028(3) 0.013(3) 0.012(3) 0.023(3)
C609 0.025(4) 0.030(4) 0.025(4) 0.012(3) 0.003(3) 0.012(3)
C610 0.036(5) 0.036(5) 0.039(4) 0.021(4) 0.017(4) 0.016(4)
C611 0.034(5) 0.029(5) 0.048(5) 0.016(4) 0.017(4) 0.018(4)
N612 0.055(5) 0.051(5) 0.053(4) 0.028(4) 0.036(4) 0.025(4)
N613 0.050(5) 0.048(5) 0.052(4) 0.020(4) 0.029(4) 0.028(4)
C614 0.064(7) 0.049(6) 0.069(6) 0.039(5) 0.042(5) 0.045(5)
C615 0.049(6) 0.057(6) 0.058(6) 0.022(5) 0.034(5) 0.031(5)
N616 0.070(6) 0.083(7) 0.066(5) 0.034(5) 0.041(5) 0.055(5)
C617 0.059(7) 0.086(8) 0.056(6) 0.022(6) 0.034(5) 0.031(6)
C618 0.038(5) 0.059(6) 0.050(5) 0.015(4) 0.021(4) 0.011(5)
N619 0.038(4) 0.048(5) 0.055(4) 0.016(4) 0.026(3) 0.024(4)
N620 0.038(4) 0.030(4) 0.039(4) 0.015(3) 0.020(3) 0.018(3)
C621 0.017(4) 0.025(4) 0.035(4) 0.007(3) 0.004(3) 0.009(3)
N622 0.030(4) 0.028(4) 0.026(3) 0.005(3) 0.007(3) 0.008(3)
C623 0.032(5) 0.029(5) 0.039(4) 0.012(3) 0.018(4) 0.015(4)
C624 0.046(6) 0.059(6) 0.029(4) 0.015(4) 0.009(4) 0.023(5)
C625 0.055(7) 0.079(8) 0.056(6) 0.044(6) 0.018(5) 0.036(6)
C626 0.073(8) 0.036(6) 0.066(6) 0.031(5) 0.036(6) 0.026(5)
C627 0.064(7) 0.027(5) 0.076(7) 0.014(5) 0.032(6) 0.010(5)
C628 0.048(6) 0.035(5) 0.046(5) 0.010(4) 0.023(4) 0.008(4)
C629 0.056(6) 0.038(5) 0.034(4) 0.017(4) 0.019(4) 0.022(4)
C630 0.101(9) 0.056(7) 0.066(6) 0.038(5) 0.048(6) 0.055(6)
N701 0.035(4) 0.047(5) 0.039(4) 0.012(3) 0.015(3) 0.012(4)
C702 0.048(6) 0.038(6) 0.057(6) 0.012(4) 0.025(5) 0.012(5)
C703 0.054(6) 0.075(8) 0.038(5) 0.011(5) 0.018(4) 0.019(6)
N704 0.062(5) 0.038(5) 0.054(5) 0.018(4) 0.022(4) 0.022(4)
C705 0.039(5) 0.034(5) 0.046(5) 0.005(4) 0.010(4) 0.008(4)
C706 0.045(6) 0.042(6) 0.038(5) 0.013(4) 0.010(4) 0.019(5)
N707 0.042(5) 0.044(5) 0.043(4) 0.015(3) 0.020(3) 0.014(4)
N708 0.051(5) 0.048(5) 0.041(4) 0.027(3) 0.009(3) 0.014(4)
C709 0.048(6) 0.037(5) 0.046(5) 0.020(4) 0.023(4) 0.016(5)
C710 0.043(5) 0.038(5) 0.047(5) 0.027(4) 0.014(4) 0.019(4)
C711 0.041(5) 0.034(5) 0.046(5) 0.013(4) 0.019(4) 0.015(4)
N712 0.055(5) 0.037(5) 0.047(4) 0.019(3) 0.017(4) 0.020(4)
N713 0.055(5) 0.029(4) 0.050(4) 0.014(3) 0.024(4) 0.015(4)
C714 0.083(8) 0.048(6) 0.033(5) 0.014(4) 0.012(5) 0.008(6)
C715 0.113(11) 0.062(8) 0.052(6) 0.021(5) -0.001(6) -0.017(7)
N719 0.094(7) 0.046(5) 0.052(5) 0.019(4) 0.002(5) -0.003(5)
N720 0.043(4) 0.039(4) 0.037(4) 0.018(3) 0.013(3) 0.016(3)
C721 0.053(6) 0.038(5) 0.047(5) 0.016(4) 0.031(5) 0.021(5)
N722 0.042(4) 0.041(5) 0.041(4) 0.026(3) 0.014(3) 0.017(4)
C723 0.048(6) 0.030(5) 0.059(5) 0.018(4) 0.014(4) 0.016(4)
C724 0.073(7) 0.044(6) 0.038(5) 0.014(4) 0.019(5) 0.004(5)
C725 0.089(9) 0.064(8) 0.057(6) 0.033(5) 0.016(6) 0.005(7)
C726 0.123(12) 0.056(8) 0.095(9) 0.045(7) 0.005(9) 0.023(8)
C727 0.119(11) 0.060(8) 0.089(9) 0.036(7) 0.026(8) 0.050(8)
C728 0.076(8) 0.033(6) 0.077(7) 0.021(5) 0.030(6) 0.023(5)
C729 0.059(7) 0.047(6) 0.058(6) 0.032(5) -0.005(5) -0.006(5)
C730 0.082(8) 0.037(6) 0.048(5) 0.021(4) 0.021(5) 0.017(5)
N801 0.065(6) 0.050(5) 0.069(5) 0.014(4) 0.032(5) 0.028(5)
C802 0.065(7) 0.051(7) 0.069(7) 0.017(5) 0.024(6) 0.024(6)
C803 0.095(10) 0.078(9) 0.087(8) 0.018(7) 0.054(7) 0.039(8)
N804 0.068(6) 0.050(5) 0.067(5) 0.002(4) 0.020(4) 0.032(5)
C805 0.059(7) 0.046(6) 0.066(6) 0.000(5) 0.015(5) 0.017(5)
C806 0.092(9) 0.040(6) 0.091(8) 0.025(5) 0.053(7) 0.041(6)
N807 0.076(6) 0.038(5) 0.047(4) 0.015(3) 0.029(4) 0.027(4)
N808 0.076(6) 0.030(4) 0.050(4) 0.019(3) 0.029(4) 0.026(4)
C809 0.044(5) 0.043(5) 0.034(4) 0.007(4) 0.009(4) 0.014(4)
C810 0.073(7) 0.033(5) 0.034(4) 0.010(4) 0.021(4) 0.015(5)
C811 0.046(5) 0.037(5) 0.030(4) 0.007(4) 0.012(4) 0.013(4)
N812 0.054(5) 0.041(5) 0.039(4) 0.012(3) 0.020(3) 0.008(4)
N813 0.037(4) 0.048(5) 0.030(3) -0.001(3) 0.007(3) 0.007(4)
C814 0.051(6) 0.070(7) 0.038(5) 0.004(5) 0.020(4) -0.004(5)
C815 0.033(5) 0.073(8) 0.048(5) -0.002(5) 0.012(4) 0.004(5)
N816 0.058(6) 0.102(9) 0.084(7) -0.004(6) 0.040(5) 0.015(6)
C817 0.065(9) 0.134(14) 0.092(9) 0.001(9) 0.043(7) 0.033(9)
C818 0.057(7) 0.072(8) 0.081(7) 0.004(6) 0.026(6) 0.034(6)
N819 0.037(4) 0.067(6) 0.044(4) -0.005(4) 0.008(3) 0.026(4)
N820 0.031(4) 0.034(4) 0.024(3) 0.004(3) 0.004(3) 0.004(3)
C821 0.028(4) 0.030(4) 0.021(4) -0.002(3) 0.003(3) 0.000(4)
N822 0.047(4) 0.036(4) 0.028(3) 0.010(3) 0.013(3) 0.015(3)
C823 0.038(5) 0.024(4) 0.033(4) 0.007(3) 0.014(4) 0.010(4)
C824 0.042(6) 0.043(6) 0.066(6) 0.011(5) 0.023(5) 0.004(5)
C825 0.074(9) 0.023(6) 0.143(12) 0.005(7) 0.064(9) 0.004(6)
C826 0.073(9) 0.051(7) 0.090(8) 0.036(6) 0.046(7) 0.034(7)
C827 0.071(8) 0.072(8) 0.046(5) 0.027(5) 0.024(5) 0.032(7)
C828 0.057(6) 0.034(5) 0.047(5) 0.010(4) 0.015(4) 0.020(5)
C829 0.108(10) 0.043(6) 0.074(7) 0.034(5) 0.046(7) 0.037(6)
C830 0.087(8) 0.044(6) 0.055(6) 0.021(5) 0.032(6) 0.006(6)
S1 0.125(4) 0.134(4) 0.071(2) 0.037(2) 0.019(2) 0.050(3)
O11 0.140(9) 0.133(9) 0.090(6) 0.019(6) 0.039(6) 0.055(7)
O12 0.102(8) 0.204(13) 0.107(7) 0.042(8) 0.039(6) -0.038(8)
O13 0.112(8) 0.183(11) 0.055(5) 0.009(6) -0.025(5) 0.010(7)
C1 0.123(14) 0.126(14) 0.062(8) 0.010(8) 0.024(9) 0.055(12)
F13 0.148(9) 0.240(13) 0.123(8) 0.004(8) -0.025(7) 0.071(9)
F12 0.169(10) 0.129(9) 0.162(9) 0.038(7) 0.062(8) 0.017(7)
F11 0.215(12) 0.171(10) 0.140(8) 0.014(7) 0.067(8) 0.076(9)
S2 0.079(2) 0.0312(15) 0.0802(19) 0.0173(13) -0.0136(15) 0.0068(14)
O21 0.122(7) 0.047(5) 0.082(5) 0.021(4) 0.002(5) 0.019(5)
O22 0.108(7) 0.046(5) 0.114(6) 0.016(4) -0.018(5) 0.024(5)
O23 0.113(7) 0.052(5) 0.090(6) 0.022(4) -0.030(5) -0.016(5)
C2 0.082(11) 0.069(10) 0.172(15) 0.081(10) 0.009(10) 0.022(8)
F21 0.131(7) 0.113(7) 0.162(8) 0.087(6) 0.049(6) 0.046(6)
F22 0.164(9) 0.104(7) 0.225(10) 0.096(7) 0.080(8) 0.083(7)
F23 0.074(6) 0.124(8) 0.254(12) 0.093(8) -0.050(7) -0.004(5)
S3 0.0574(19) 0.102(3) 0.0585(17) 0.0337(16) 0.0040(14) -0.0022(18)
O31 0.063(5) 0.149(9) 0.083(6) 0.073(6) -0.020(4) -0.016(5)
O32 0.102(7) 0.083(6) 0.064(5) 0.036(4) 0.023(4) 0.014(5)
O33 0.063(6) 0.162(9) 0.077(5) 0.042(6) -0.005(4) -0.031(6)
C3 0.046(7) 0.226(18) 0.043(6) -0.064(9) 0.023(6) 0.017(10)
F31 0.080(5) 0.117(6) 0.100(5) 0.006(5) 0.010(4) 0.037(5)
F32 0.140(7) 0.199(10) 0.076(5) 0.016(5) 0.047(5) 0.077(7)
F33 0.092(6) 0.102(6) 0.074(4) 0.026(4) 0.015(4) 0.016(5)
S4 0.0673(19) 0.0499(17) 0.0787(18) 0.0222(14) 0.0163(15) 0.0180(15)
O41 0.093(6) 0.061(5) 0.107(6) 0.047(4) 0.039(5) 0.033(5)
O42 0.098(7) 0.066(6) 0.083(5) -0.002(4) 0.015(5) -0.021(5)
O43 0.119(8) 0.060(5) 0.161(9) 0.037(5) 0.082(7) 0.046(5)
C4 0.056(10) 0.164(18) 0.131(13) 0.075(13) 0.009(9) -0.008(11)
F41 0.200(11) 0.231(13) 0.167(9) 0.156(9) 0.064(8) 0.084(10)
F42 0.192(12) 0.215(14) 0.137(9) 0.033(9) -0.031(8) -0.081(11)
F43 0.092(7) 0.200(12) 0.330(16) 0.163(12) 0.094(9) 0.083(8)
S6 0.0476(15) 0.0571(16) 0.0387(12) 0.0121(11) 0.0111(10) 0.0084(12)
O61 0.063(5) 0.069(5) 0.050(4) 0.027(3) 0.012(3) 0.024(4)
O62 0.055(4) 0.063(5) 0.039(3) 0.008(3) 0.014(3) -0.002(3)
O63 0.059(4) 0.056(4) 0.064(4) 0.024(3) 0.013(3) 0.020(4)
C6 0.061(8) 0.073(9) 0.064(7) 0.014(6) -0.004(6) 0.001(7)
F61 0.102(6) 0.123(6) 0.053(4) 0.035(4) -0.014(4) 0.010(5)
F62 0.065(5) 0.105(6) 0.101(5) 0.031(4) -0.004(4) -0.023(4)
F63 0.124(7) 0.092(6) 0.090(5) -0.029(4) -0.015(5) 0.003(5)
S7 0.0541(15) 0.0353(13) 0.0470(12) 0.0165(10) 0.0088(11) 0.0119(11)
O71 0.054(5) 0.050(4) 0.090(5) 0.031(4) 0.004(4) -0.001(4)
O72 0.076(5) 0.071(5) 0.071(4) 0.028(4) 0.037(4) 0.036(4)
O73 0.058(4) 0.048(4) 0.048(3) 0.016(3) 0.001(3) 0.018(3)
C7 0.097(9) 0.029(6) 0.044(5) 0.016(4) -0.021(5) 0.002(6)
F71 0.160(8) 0.073(5) 0.085(5) 0.013(4) -0.052(5) -0.014(5)
F72 0.206(10) 0.143(8) 0.059(4) 0.003(4) 0.037(5) 0.100(7)
F73 0.129(6) 0.062(5) 0.081(4) 0.019(3) -0.043(4) 0.009(4)
S8 0.069(2) 0.092(3) 0.092(2) 0.0458(19) 0.0402(18) 0.0338(19)
O81 0.064(5) 0.102(7) 0.071(5) 0.020(4) 0.024(4) 0.003(5)
O82 0.102(7) 0.151(9) 0.125(7) 0.075(7) 0.065(6) 0.073(7)
O83 0.093(7) 0.115(7) 0.118(7) 0.073(6) 0.058(6) 0.044(6)
C8 0.060(9) 0.136(14) 0.086(9) 0.072(9) 0.004(7) 0.009(9)
F81 0.070(5) 0.182(9) 0.104(6) 0.047(6) -0.023(4) -0.007(5)
F82 0.091(6) 0.103(6) 0.087(5) 0.008(4) 0.001(4) 0.015(5)
F83 0.114(7) 0.127(7) 0.092(5) 0.042(5) 0.001(5) -0.021(5)
S10 0.0608(17) 0.0390(14) 0.0557(14) 0.0162(11) 0.0210(12) 0.0134(12)
O102 0.060(5) 0.101(7) 0.078(5) 0.033(5) 0.001(4) 0.004(5)
O101 0.105(6) 0.058(5) 0.052(4) 0.017(3) 0.033(4) 0.015(4)
O103 0.128(7) 0.035(4) 0.105(6) 0.014(4) 0.075(6) 0.026(4)
C10 0.059(6) 0.034(5) 0.037(5) 0.015(4) 0.010(4) 0.029(5)
F102 0.071(5) 0.092(5) 0.106(5) 0.030(4) 0.013(4) 0.017(4)
F101 0.097(5) 0.082(5) 0.070(4) 0.034(3) 0.045(4) 0.041(4)
F103 0.142(7) 0.056(5) 0.157(7) 0.008(4) 0.091(6) 0.024(5)
S11 0.0640(18) 0.0676(19) 0.0427(13) 0.0132(12) 0.0137(12) 0.0184(15)
O111 0.075(5) 0.083(6) 0.065(4) 0.018(4) 0.028(4) 0.004(4)
O112 0.090(6) 0.128(7) 0.036(4) 0.019(4) 0.004(4) 0.067(5)
O113 0.046(4) 0.048(5) 0.145(7) -0.019(5) 0.018(5) 0.004(4)
C11 0.062(8) 0.069(9) 0.078(8) 0.023(7) 0.016(6) 0.020(7)
F111 0.123(6) 0.129(6) 0.062(4) 0.038(4) 0.053(4) 0.061(5)
F112 0.084(5) 0.138(7) 0.073(4) 0.029(4) 0.012(4) 0.044(5)
F113 0.127(7) 0.086(6) 0.125(6) -0.019(5) 0.053(5) 0.024(5)
S13 0.0558(16) 0.0380(14) 0.0509(13) 0.0108(10) 0.0109(11) 0.0170(12)
O131 0.069(5) 0.047(4) 0.076(5) 0.021(3) 0.005(4) 0.025(4)
O132 0.087(6) 0.048(5) 0.077(5) 0.007(4) -0.017(4) 0.008(4)
O133 0.081(5) 0.046(4) 0.059(4) 0.018(3) 0.024(4) 0.032(4)
C13 0.079(9) 0.068(9) 0.070(7) 0.014(6) 0.026(7) 0.017(7)
F131 0.153(8) 0.092(6) 0.099(5) 0.049(5) 0.058(5) 0.026(5)
F132 0.107(7) 0.112(7) 0.120(6) -0.010(5) 0.035(5) -0.037(5)
F133 0.124(7) 0.127(7) 0.114(6) 0.016(5) 0.079(5) 0.034(5)
S14 0.0599(18) 0.082(2) 0.0541(15) 0.0303(14) 0.0084(13) 0.0260(16)
O141 0.126(8) 0.115(8) 0.112(7) 0.074(6) 0.004(6) 0.011(7)
O142 0.059(6) 0.209(11) 0.061(5) 0.019(6) 0.002(4) 0.022(6)
O143 0.090(6) 0.099(6) 0.050(4) 0.014(4) 0.000(4) 0.043(5)
C14 0.099(12) 0.147(16) 0.076(9) 0.013(9) 0.031(9) 0.055(11)
F141 0.155(8) 0.077(6) 0.109(6) 0.038(5) 0.039(5) 0.031(5)
F142 0.078(6) 0.181(10) 0.189(10) 0.069(8) 0.026(6) 0.061(6)
F143 0.199(10) 0.230(12) 0.114(7) 0.062(7) 0.104(7) 0.115(9)
S15 0.086(2) 0.0569(19) 0.0690(18) 0.0241(14) 0.0091(16) 0.0187(16)
O151 0.129(7) 0.045(4) 0.051(4) 0.016(3) -0.004(4) 0.009(5)
O152 0.230(12) 0.092(7) 0.125(7) 0.067(6) 0.121(8) 0.116(8)
O153 0.086(6) 0.029(4) 0.077(5) 0.016(3) 0.008(4) 0.002(4)
C15 0.132(8) 0.051(6) 0.087(7) 0.044(5) -0.059(6) -0.027(6)
F151 0.112(6) 0.109(6) 0.092(5) 0.020(5) -0.002(5) 0.011(5)
F152 0.187(11) 0.153(10) 0.287(14) 0.084(9) 0.147(11) 0.095(8)
F153 0.126(7) 0.068(5) 0.141(7) 0.041(5) -0.013(5) 0.004(5)
S16 0.076(2) 0.087(3) 0.0732(19) 0.0049(17) 0.0125(16) 0.044(2)
O161 0.134(8) 0.219(12) 0.070(5) 0.055(6) 0.037(6) 0.130(9)
O162 0.073(6) 0.167(10) 0.123(8) 0.062(7) 0.046(6) 0.048(6)
O163 0.138(10) 0.115(9) 0.150(10) -0.045(8) -0.031(8) 0.038(8)
C16 0.078(10) 0.083(10) 0.077(8) 0.040(7) 0.005(7) 0.022(8)
F161 0.112(7) 0.182(9) 0.107(6) 0.078(6) 0.019(5) 0.071(6)
F162 0.076(5) 0.140(7) 0.104(5) 0.031(5) 0.038(4) 0.024(5)
F163 0.128(7) 0.126(8) 0.104(6) 0.017(5) 0.009(5) 0.041(6)
N1 0.139(13) 0.090(10) 0.086(8) 0.001(7) 0.010(8) 0.015(9)
C1A 0.088(11) 0.079(10) 0.061(7) 0.004(7) 0.002(7) 0.014(8)
C1B 0.113(13) 0.131(15) 0.119(12) 0.051(11) 0.003(10) 0.032(12)
N2 0.074(7) 0.070(7) 0.048(5) 0.021(4) -0.002(4) 0.009(5)
C2A 0.074(8) 0.069(8) 0.037(5) 0.005(5) 0.004(5) 0.016(6)
C2B 0.114(11) 0.064(8) 0.077(8) 0.027(6) 0.013(7) 0.023(8)
N3 0.141(12) 0.071(9) 0.149(11) 0.037(8) 0.081(10) 0.042(8)
C3A 0.096(10) 0.064(9) 0.091(9) -0.010(7) 0.054(8) 0.014(8)
C3B 0.106(11) 0.083(10) 0.066(7) -0.008(7) 0.040(7) 0.013(8)
N4 0.101(12) 0.160(16) 0.113(10) -0.012(10) 0.012(9) 0.023(10)
C4A 0.082(13) 0.103(15) 0.116(12) -0.013(11) -0.002(11) 0.035(10)
C4B 0.100(13) 0.151(17) 0.124(12) -0.007(12) -0.033(10) 0.080(13)
N5 0.091(10) 0.127(12) 0.151(12) -0.006(9) 0.017(9) -0.002(9)
C5A 0.069(10) 0.117(13) 0.132(13) -0.007(10) 0.024(9) 0.035(9)
C5B 0.141(14) 0.139(14) 0.089(10) 0.047(9) 0.051(10) 0.075(12)
N6 0.087(9) 0.076(9) 0.128(10) 0.012(7) 0.042(7) 0.014(7)
C6A 0.092(11) 0.051(8) 0.090(9) 0.017(7) 0.037(8) 0.009(7)
C6B 0.111(11) 0.067(9) 0.084(8) 0.027(7) 0.008(8) 0.006(8)
N7 0.119(11) 0.092(9) 0.093(8) 0.015(7) 0.028(8) 0.048(8)
C7A 0.115(13) 0.102(13) 0.077(10) 0.021(8) 0.005(9) 0.025(10)
C7B 0.29(3) 0.130(17) 0.093(12) 0.012(11) -0.040(15) -0.024(18)
N8 0.24(3) 0.21(3) 0.24(3) 0.058(19) -0.08(2) -0.09(2)
C8A 0.106(16) 0.15(2) 0.123(17) -0.014(15) -0.022(12) 0.033(16)
C8B 0.20(2) 0.144(18) 0.083(11) 0.026(11) -0.014(12) 0.088(16)
N9 0.27(2) 0.071(10) 0.124(12) -0.011(9) -0.051(13) -0.001(13)
C9A 0.156(18) 0.123(16) 0.090(11) -0.017(12) -0.016(11) 0.048(15)
C9B 0.25(3) 0.123(16) 0.106(13) 0.020(11) 0.031(14) -0.076(17)
N10 0.34(3) 0.156(15) 0.24(2) 0.047(14) 0.23(2) 0.086(16)
C10A 0.21(2) 0.121(15) 0.152(16) 0.025(12) 0.113(16) 0.005(14)
C10B 0.134(15) 0.21(2) 0.123(13) 0.019(13) 0.061(12) 0.073(14)
N11 0.087(13) 0.29(3) 0.98(8) 0.45(4) -0.15(3) -0.060(15)
C11A 0.035(8) 0.172(19) 0.23(2) 0.111(16) -0.018(10) -0.027(10)
C11B 0.090(10) 0.114(12) 0.111(10) 0.062(9) 0.022(8) 0.050(9)
O01W 0.160(10) 0.095(7) 0.073(5) 0.040(5) -0.002(6) -0.011(7)
O02W 0.103(7) 0.155(9) 0.100(6) 0.089(6) 0.070(5) 0.079(6)
O03W 0.120(10) 0.274(17) 0.155(11) 0.070(11) 0.070(9) 0.004(10)

loop_
_atom_type_symbol
_atom_type_description
_atom_type_scat_dispersion_real
_atom_type_scat_dispersion_imag
_atom_type_scat_source
C C 0.0033 0.0016 'International Tables Vol C Tables 4.2.6.8 and 6.1.1.4'
H H 0.0000 0.0000 'International Tables Vol C Tables 4.2.6.8 and 6.1.1.4'
N N 0.0061 0.0033 'International Tables Vol C Tables 4.2.6.8 and 6.1.1.4'
O O 0.0106 0.0060 'International Tables Vol C Tables 4.2.6.8 and 6.1.1.4'
F F 0.0171 0.0103 'International Tables Vol C Tables 4.2.6.8 and 6.1.1.4'
S S 0.1246 0.1234 'International Tables Vol C Tables 4.2.6.8 and 6.1.1.4'
Co Co 0.3494 0.9721 'International Tables Vol C Tables 4.2.6.8 and 6.1.1.4'

loop_
_geom_angle_atom_site_label_1
_geom_angle_atom_site_label_2
_geom_angle_atom_site_label_3
_geom_angle
N107 Co1 N413 168.9(3)
N107 Co1 N419 93.4(3)
N413 Co1 N419 77.7(3)
N107 Co1 N101 77.7(3)
N413 Co1 N101 96.0(3)
N419 Co1 N101 93.2(3)
N107 Co1 N420 115.5(2)
N413 Co1 N420 73.5(2)
N419 Co1 N420 151.0(3)
N101 Co1 N420 92.5(3)
N107 Co1 N122 72.5(2)
N413 Co1 N122 113.8(2)
N419 Co1 N122 91.1(3)
N101 Co1 N122 150.1(3)
N420 Co1 N122 98.0(2)
N207 Co2 N113 166.1(2)
N207 Co2 N119 92.8(3)
N113 Co2 N119 77.4(3)
N207 Co2 N201 76.7(3)
N113 Co2 N201 93.8(3)
N119 Co2 N201 93.2(3)
N207 Co2 N222 73.0(2)
N113 Co2 N222 117.3(2)
N119 Co2 N222 95.9(2)
N201 Co2 N222 148.7(3)
N207 Co2 N120 116.5(3)
N113 Co2 N120 73.0(3)
N119 Co2 N120 150.3(3)
N201 Co2 N120 89.7(2)
N222 Co2 N120 96.9(2)
N213 Co3 N307 168.0(3)
N213 Co3 N301 91.8(3)
N307 Co3 N301 77.7(3)
N213 Co3 N219 77.3(3)
N307 Co3 N219 98.1(3)
N301 Co3 N219 97.3(3)
N213 Co3 N322 117.4(3)
N307 Co3 N322 73.2(2)
N301 Co3 N322 150.8(2)
N219 Co3 N322 89.0(2)
N213 Co3 N220 73.2(2)
N307 Co3 N220 112.4(2)
N301 Co3 N220 91.2(2)
N219 Co3 N220 149.5(2)
N322 Co3 N220 97.7(2)
N319 Co4 N407 94.0(3)
N319 Co4 N401 98.9(3)
N407 Co4 N401 77.3(2)
N319 Co4 N313 78.1(3)
N407 Co4 N313 168.7(2)
N401 Co4 N313 95.9(2)
N319 Co4 N320 151.8(3)
N407 Co4 N320 114.1(2)
N401 Co4 N320 85.0(3)
N313 Co4 N320 73.7(2)
N319 Co4 N422 93.5(2)
N407 Co4 N422 73.0(2)
N401 Co4 N422 148.4(3)
N313 Co4 N422 115.1(2)
N320 Co4 N422 97.5(2)
C105 N101 C102 107.2(8)
C105 N101 Co1 109.2(6)
C102 N101 Co1 143.7(7)
C103 C102 N101 108.7(10)
C103 C102 H102 125.6
N101 C102 H102 125.6
C102 C103 N104 107.1(9)
C102 C103 H103 126.5
N104 C103 H103 126.5
C105 N104 C103 108.2(9)
C105 N104 H104 125.9
C103 N104 H104 125.9
N101 C105 N104 108.9(9)
N101 C105 C106 121.7(8)
N104 C105 C106 129.4(10)
N107 C106 C105 113.5(9)
N107 C106 H106 123.3
C105 C106 H106 123.3
C106 N107 N108 121.3(8)
C106 N107 Co1 117.8(7)
N108 N107 Co1 120.7(5)
N107 N108 C109 115.3(7)
N107 N108 C129 120.0(6)
C109 N108 C129 124.6(7)
N122 C109 C110 122.8(7)
N122 C109 N108 116.2(7)
C110 C109 N108 120.9(7)
C109 C110 C111 116.6(7)
C109 C110 H110 121.7
C111 C110 H110 121.7
N120 C111 N112 116.4(7)
N120 C111 C110 122.1(8)
N112 C111 C110 121.5(7)
N113 N112 C111 114.9(6)
N113 N112 C130 120.9(7)
C111 N112 C130 124.0(7)
C114 N113 N112 121.5(7)
C114 N113 Co2 117.8(6)
N112 N113 Co2 120.4(5)
N113 C114 C115 112.2(8)
N113 C114 H114 123.9
C115 C114 H114 123.9
N116 C115 N119 110.4(8)
N116 C115 C114 127.4(8)
N119 C115 C114 122.2(7)
C115 N116 C117 108.1(8)
C115 N116 H116 126.0
C117 N116 H116 126.0
C118 C117 N116 106.5(8)
C118 C117 H117 126.8
N116 C117 H117 126.8
C117 C118 N119 108.9(8)
C117 C118 H118 125.5
N119 C118 H118 125.5
C115 N119 C118 106.1(7)
C115 N119 Co2 109.9(5)
C118 N119 Co2 143.5(6)
C121 N120 C111 115.9(7)
C121 N120 Co2 128.6(5)
C111 N120 Co2 115.3(5)
N120 C121 N122 127.7(7)
N120 C121 C123 116.6(7)
N122 C121 C123 115.7(7)
C121 N122 C109 114.9(7)
C121 N122 Co1 129.9(5)
C109 N122 Co1 114.8(5)
C124 C123 C128 119.1(8)
C124 C123 C121 121.2(7)
C128 C123 C121 119.8(7)
C123 C124 C125 120.7(9)
C123 C124 H124 119.6
C125 C124 H124 119.6
C126 C125 C124 120.9(9)
C126 C125 H125 119.6
C124 C125 H125 119.6
C125 C126 C127 119.1(9)
C125 C126 H126 120.4
C127 C126 H126 120.4
C126 C127 C128 120.3(9)
C126 C127 H127 119.9
C128 C127 H127 119.9
C123 C128 C127 119.9(8)
C123 C128 H128 120.0
C127 C128 H128 120.0
N108 C129 H12A 109.5
N108 C129 H12B 109.5
H12A C129 H12B 109.5
N108 C129 H12C 109.5
H12A C129 H12C 109.5
H12B C129 H12C 109.5
N112 C130 H13A 109.5
N112 C130 H13B 109.5
H13A C130 H13B 109.5
N112 C130 H13C 109.5
H13A C130 H13C 109.5
H13B C130 H13C 109.5
C205 N201 C202 107.1(8)
C205 N201 Co2 109.7(6)
C202 N201 Co2 143.1(7)
C203 C202 N201 109.0(9)
C203 C202 H202 125.5
N201 C202 H202 125.5
C202 C203 N204 106.9(9)
C202 C203 H203 126.5
N204 C203 H203 126.5
C205 N204 C203 107.4(8)
C205 N204 H204 126.3
C203 N204 H204 126.3
N201 C205 N204 109.5(8)
N201 C205 C206 122.1(8)
N204 C205 C206 128.3(8)
N207 C206 C205 112.5(7)
N207 C206 H206 123.8
C205 C206 H206 123.8
C206 N207 N208 120.4(7)
C206 N207 Co2 118.8(6)
N208 N207 Co2 120.7(5)
N207 N208 C209 113.3(6)
N207 N208 C229 121.2(6)
C209 N208 C229 125.5(7)
N222 C209 C210 122.5(7)
N222 C209 N208 117.1(7)
C210 C209 N208 120.4(7)
C209 C210 C211 116.9(7)
C209 C210 H210 121.6
C211 C210 H210 121.6
N220 C211 N212 117.0(6)
N220 C211 C210 122.2(7)
N212 C211 C210 120.8(7)
N213 N212 C211 115.3(6)
N213 N212 C230 119.6(6)
C211 N212 C230 125.1(6)
C214 N213 N212 121.9(7)
C214 N213 Co3 118.5(6)
N212 N213 Co3 119.2(5)
N213 C214 C215 111.3(7)
N213 C214 H214 124.3
C215 C214 H214 124.3
N216 C215 N219 111.7(7)
N216 C215 C214 125.9(8)
N219 C215 C214 121.8(7)
C215 N216 C217 105.9(7)
C215 N216 H216 127.0
C217 N216 H216 127.0
C218 C217 N216 107.1(7)
C218 C217 H217 126.4
N216 C217 H217 126.4
N219 C218 C217 108.8(8)
N219 C218 H218 125.6
C217 C218 H218 125.6
C215 N219 C218 106.3(7)
C215 N219 Co3 110.6(5)
C218 N219 Co3 142.8(6)
C221 N220 C211 116.3(6)
C221 N220 Co3 129.3(5)
C211 N220 Co3 114.2(5)
N220 C221 N222 125.9(7)
N220 C221 C223 117.6(7)
N222 C221 C223 116.3(7)
C221 N222 C209 116.1(6)
C221 N222 Co2 128.6(5)
C209 N222 Co2 115.2(5)
C224 C223 C228 120.9(9)
C224 C223 C221 121.1(8)
C228 C223 C221 118.0(8)
C223 C224 C225 119.2(11)
C223 C224 H224 120.4
C225 C224 H224 120.4
C224 C225 C226 121.4(11)
C224 C225 H225 119.3
C226 C225 H225 119.3
C227 C226 C225 116.9(11)
C227 C226 H226 121.6
C225 C226 H226 121.6
C226 C227 C228 124.3(13)
C226 C227 H227 117.9
C228 C227 H227 117.9
C227 C228 C223 117.3(11)
C227 C228 H228 121.4
C223 C228 H228 121.4
N208 C229 H22A 109.5
N208 C229 H22B 109.5
H22A C229 H22B 109.5
N208 C229 H22C 109.5
H22A C229 H22C 109.5
H22B C229 H22C 109.5
N212 C230 H23A 109.5
N212 C230 H23B 109.5
H23A C230 H23B 109.5
N212 C230 H23C 109.5
H23A C230 H23C 109.5
H23B C230 H23C 109.5
C305 N301 C302 105.6(7)
C305 N301 Co3 110.6(5)
C302 N301 Co3 143.5(6)
C303 C302 N301 109.6(8)
C303 C302 H302 125.2
N301 C302 H302 125.2
C302 C303 N304 105.3(8)
C302 C303 H303 127.3
N304 C303 H303 127.3
C305 N304 C303 108.2(8)
C305 N304 H304 125.9
C303 N304 H304 125.9
N304 C305 N301 111.1(8)
N304 C305 C306 128.2(8)
N301 C305 C306 120.6(8)
N307 C306 C305 113.0(8)
N307 C306 H306 123.5
C305 C306 H306 123.5
C306 N307 N308 122.3(7)
C306 N307 Co3 117.9(6)
N308 N307 Co3 119.6(5)
C309 N308 N307 115.0(6)
C309 N308 C329 124.6(7)
N307 N308 C329 120.4(6)
N322 C309 N308 116.7(7)
N322 C309 C310 121.9(7)
N308 C309 C310 121.4(7)
C311 C310 C309 117.5(7)
C311 C310 H310 121.2
C309 C310 H310 121.2
C310 C311 N312 122.5(7)
C310 C311 N320 122.2(7)
N312 C311 N320 115.4(7)
N313 N312 C311 116.5(6)
N313 N312 C330 121.0(6)
C311 N312 C330 122.4(7)
C314 N313 N312 124.1(7)
C314 N313 Co4 116.6(6)
N312 N313 Co4 119.0(5)
N313 C314 C315 113.9(7)
N313 C314 H314 123.0
C315 C314 H314 123.0
N316 C315 N319 110.8(8)
N316 C315 C314 128.3(8)
N319 C315 C314 120.9(8)
C315 N316 C317 107.9(8)
C315 N316 H316 126.0
C317 N316 H316 126.0
C318 C317 N316 106.9(9)
C318 C317 H317 126.6
N316 C317 H317 126.6
C317 C318 N319 110.7(9)
C317 C318 H318 124.6
N319 C318 H318 124.6
C315 N319 C318 103.7(8)
C315 N319 Co4 110.1(6)
C318 N319 Co4 146.1(7)
C321 N320 C311 114.4(7)
C321 N320 Co4 130.1(5)
C311 N320 Co4 115.1(5)
N322 C321 N320 127.6(7)
N322 C321 C323 117.3(7)
N320 C321 C323 115.1(7)
C321 N322 C309 116.1(6)
C321 N322 Co3 128.4(5)
C309 N322 Co3 115.3(5)
C324 C323 C328 118.2(7)
C324 C323 C321 123.2(7)
C328 C323 C321 118.6(7)
C325 C324 C323 120.6(8)
C325 C324 H324 119.7
C323 C324 H324 119.7
C326 C325 C324 119.9(8)
C326 C325 H325 120.0
C324 C325 H325 120.0
C325 C326 C327 120.7(9)
C325 C326 H326 119.7
C327 C326 H326 119.7
C328 C327 C326 119.9(8)
C328 C327 H327 120.1
C326 C327 H327 120.1
C327 C328 C323 120.7(8)
C327 C328 H328 119.6
C323 C328 H328 119.6
N308 C329 H32A 109.5
N308 C329 H32B 109.5
H32A C329 H32B 109.5
N308 C329 H32C 109.5
H32A C329 H32C 109.5
H32B C329 H32C 109.5
N312 C330 H33A 109.5
N312 C330 H33B 109.5
H33A C330 H33B 109.5
N312 C330 H33C 109.5
H33A C330 H33C 109.5
H33B C330 H33C 109.5
C405 N401 C402 105.6(7)
C405 N401 Co4 111.4(5)
C402 N401 Co4 141.2(6)
C403 C402 N401 109.1(8)
C403 C402 H402 125.5
N401 C402 H402 125.5
C402 C403 N404 106.4(8)
C402 C403 H403 126.8
N404 C403 H403 126.8
C405 N404 C403 107.5(8)
C405 N404 H404 126.3
C403 N404 H404 126.3
N401 C405 N404 111.5(8)
N401 C405 C406 121.0(7)
N404 C405 C406 127.0(8)
N407 C406 C405 111.5(7)
N407 C406 H406 124.3
C405 C406 H406 124.3
C406 N407 N408 122.0(7)
C406 N407 Co4 118.5(5)
N408 N407 Co4 119.4(5)
N407 N408 C409 115.0(6)
N407 N408 C429 120.9(6)
C409 N408 C429 123.7(6)
N422 C409 N408 116.3(6)
N422 C409 C410 120.4(7)
N408 C409 C410 123.2(7)
C411 C410 C409 118.5(7)
C411 C410 H410 120.8
C409 C410 H410 120.8
C410 C411 N420 122.1(7)
C410 C411 N412 121.7(7)
N420 C411 N412 116.1(7)
N413 N412 C411 115.3(6)
N413 N412 C430 119.9(6)
C411 N412 C430 124.7(7)
C414 N413 N412 123.1(7)
C414 N413 Co1 117.7(6)
N412 N413 Co1 119.0(4)
N413 C414 C415 112.1(8)
N413 C414 H414 124.0
C415 C414 H414 124.0
N416 C415 N419 109.6(9)
N416 C415 C414 128.6(9)
N419 C415 C414 121.8(7)
C415 N416 C417 108.2(9)
C415 N416 H416 125.9
C417 N416 H416 125.9
C418 C417 N416 106.7(9)
C418 C417 H417 126.7
N416 C417 H417 126.7
C417 C418 N419 107.9(10)
C417 C418 H418 126.0
N419 C418 H418 126.0
C415 N419 C418 107.6(8)
C415 N419 Co1 110.7(6)
C418 N419 Co1 141.7(7)
C421 N420 C411 115.3(6)
C421 N420 Co1 128.6(5)
C411 N420 Co1 115.9(5)
N422 C421 N420 126.3(7)
N422 C421 C423 118.1(6)
N420 C421 C423 115.5(6)
C421 N422 C409 117.2(6)
C421 N422 Co4 127.6(5)
C409 N422 Co4 115.2(5)
C424 C423 C428 119.8(8)
C424 C423 C421 122.1(8)
C428 C423 C421 118.1(7)
C423 C424 C425 119.1(10)
C423 C424 H424 120.5
C425 C424 H424 120.5
C426 C425 C424 120.8(10)
C426 C425 H425 119.6
C424 C425 H425 119.6
C425 C426 C427 121.0(10)
C425 C426 H426 119.5
C427 C426 H426 119.5
C426 C427 C428 119.9(10)
C426 C427 H427 120.1
C428 C427 H427 120.1
C427 C428 C423 119.5(9)
C427 C428 H428 120.3
C423 C428 H428 120.3
N408 C429 H42A 109.5
N408 C429 H42B 109.5
H42A C429 H42B 109.5
N408 C429 H42C 109.5
H42A C429 H42C 109.5
H42B C429 H42C 109.5
N412 C430 H43A 109.5
N412 C430 H43B 109.5
H43A C430 H43B 109.5
N412 C430 H43C 109.5
H43A C430 H43C 109.5
H43B C430 H43C 109.5
N813 Co5 N507 166.7(3)
N813 Co5 N819 77.3(3)
N507 Co5 N819 92.0(3)
N813 Co5 N501 96.8(3)
N507 Co5 N501 76.6(3)
N819 Co5 N501 97.5(3)
N813 Co5 N820 73.1(2)
N507 Co5 N820 117.6(2)
N819 Co5 N820 150.3(3)
N501 Co5 N820 87.9(3)
N813 Co5 N522 115.4(2)
N507 Co5 N522 72.6(3)
N819 Co5 N522 93.5(3)
N501 Co5 N522 147.6(3)
N820 Co5 N522 97.4(2)
N513 Co6 N601 95.2(3)
N513 Co6 N607 166.2(2)
N601 Co6 N607 76.9(2)
N513 Co6 N519 78.1(3)
N601 Co6 N519 96.7(3)
N607 Co6 N519 91.4(2)
N513 Co6 N622 116.6(2)
N601 Co6 N622 147.6(3)
N607 Co6 N622 73.0(2)
N519 Co6 N622 95.6(2)
N513 Co6 N520 73.0(2)
N601 Co6 N520 85.9(2)
N607 Co6 N520 117.1(2)
N519 Co6 N520 151.1(3)
N622 Co6 N520 97.4(2)
N707 Co7 N613 168.6(3)
N707 Co7 N619 92.4(3)
N613 Co7 N619 77.6(3)
N707 Co7 N701 77.6(3)
N613 Co7 N701 97.6(3)
N619 Co7 N701 96.4(3)
N707 Co7 N722 73.0(3)
N613 Co7 N722 112.9(3)
N619 Co7 N722 93.4(3)
N701 Co7 N722 149.3(3)
N707 Co7 N620 117.1(2)
N613 Co7 N620 72.7(2)
N619 Co7 N620 150.3(3)
N701 Co7 N620 87.7(2)
N722 Co7 N620 97.9(2)
N807 Co8 N801 78.8(3)
N807 Co8 N713 164.9(3)
N801 Co8 N713 91.2(3)
N807 Co8 N719 92.3(3)
N801 Co8 N719 92.6(3)
N713 Co8 N719 76.7(3)
N807 Co8 N720 117.8(3)
N801 Co8 N720 94.9(3)
N713 Co8 N720 74.0(3)
N719 Co8 N720 149.9(3)
N807 Co8 N822 72.7(3)
N801 Co8 N822 151.5(3)
N713 Co8 N822 116.8(3)
N719 Co8 N822 89.2(3)
N720 Co8 N822 97.7(2)
C505 N501 C502 106.5(8)
C505 N501 Co5 110.5(6)
C502 N501 Co5 142.8(7)
C503 C502 N501 107.3(10)
C503 C502 H502 126.3
N501 C502 H502 126.3
N504 C503 C502 108.5(9)
N504 C503 H503 125.8
C502 C503 H503 125.8
C503 N504 C505 106.7(9)
C503 N504 H504 126.6
C505 N504 H504 126.6
N501 C505 N504 110.9(9)
N501 C505 C506 122.1(8)
N504 C505 C506 126.9(10)
N507 C506 C505 113.3(9)
N507 C506 H506 123.3
C505 C506 H506 123.3
C506 N507 N508 123.2(8)
C506 N507 Co5 117.0(7)
N508 N507 Co5 119.5(5)
N507 N508 C509 115.4(7)
N507 N508 C529 119.8(7)
C509 N508 C529 124.5(8)
N522 C509 C510 122.8(7)
N522 C509 N508 116.1(8)
C510 C509 N508 121.0(8)
C509 C510 C511 117.8(8)
C509 C510 H510 121.1
C511 C510 H510 121.1
N512 C511 N520 117.2(7)
N512 C511 C510 122.7(8)
N520 C511 C510 120.1(8)
N513 N512 C511 115.0(6)
N513 N512 C530 120.0(7)
C511 N512 C530 124.6(7)
C514 N513 N512 122.1(7)
C514 N513 Co6 116.6(6)
N512 N513 Co6 120.9(5)
N513 C514 C515 113.7(8)
N513 C514 H514 123.2
C515 C514 H514 123.2
N519 C515 N516 111.6(8)
N519 C515 C514 121.7(8)
N516 C515 C514 126.6(8)
C517 N516 C515 107.7(8)
C517 N516 H516 126.1
C515 N516 H516 126.1
N516 C517 C518 105.3(8)
N516 C517 H517 127.3
C518 C517 H517 127.3
N519 C518 C517 110.5(8)
N519 C518 H518 124.7
C517 C518 H518 124.7
C515 N519 C518 104.8(7)
C515 N519 Co6 109.5(6)
C518 N519 Co6 145.2(6)
C521 N520 C511 116.7(7)
C521 N520 Co6 128.6(5)
C511 N520 Co6 113.6(5)
N520 C521 N522 126.4(7)
N520 C521 C523 116.3(6)
N522 C521 C523 117.1(7)
C521 N522 C509 115.8(7)
C521 N522 Co5 128.8(5)
C509 N522 Co5 115.2(5)
C528 C523 C524 118.4(8)
C528 C523 C521 119.6(7)
C524 C523 C521 122.0(7)
C525 C524 C523 120.8(9)
C525 C524 H524 119.6
C523 C524 H524 119.6
C526 C525 C524 119.8(9)
C526 C525 H525 120.1
C524 C525 H525 120.1
C525 C526 C527 121.4(9)
C525 C526 H526 119.3
C527 C526 H526 119.3
C526 C527 C528 119.6(9)
C526 C527 H527 120.2
C528 C527 H527 120.2
C523 C528 C527 120.0(9)
C523 C528 H528 120.0
C527 C528 H528 120.0
N508 C529 H52A 109.5
N508 C529 H52B 109.5
H52A C529 H52B 109.5
N508 C529 H52C 109.5
H52A C529 H52C 109.5
H52B C529 H52C 109.5
N512 C530 H53A 109.5
N512 C530 H53B 109.5
H53A C530 H53B 109.5
N512 C530 H53C 109.5
H53A C530 H53C 109.5
H53B C530 H53C 109.5
C605 N601 C602 106.2(6)
C605 N601 Co6 111.4(5)
C602 N601 Co6 142.3(6)
C603 C602 N601 108.8(8)
C603 C602 H602 125.6
N601 C602 H602 125.6
C602 C603 N604 107.4(7)
C602 C603 H603 126.3
N604 C603 H603 126.3
C605 N604 C603 107.2(7)
C605 N604 H604 126.4
C603 N604 H604 126.4
N601 C605 N604 110.5(7)
N601 C605 C606 120.9(7)
N604 C605 C606 128.5(7)
N607 C606 C605 113.3(7)
N607 C606 H606 123.4
C605 C606 H606 123.4
C606 N607 N608 124.1(6)
C606 N607 Co6 116.4(5)
N608 N607 Co6 119.1(4)
C609 N608 N607 114.6(6)
C609 N608 C629 123.8(6)
N607 N608 C629 121.1(6)
N608 C609 N622 116.7(6)
N608 C609 C610 122.3(7)
N622 C609 C610 121.0(6)
C611 C610 C609 118.3(7)
C611 C610 H610 120.8
C609 C610 H610 120.8
N620 C611 N612 117.0(6)
N620 C611 C610 121.9(7)
N612 C611 C610 121.2(7)
N613 N612 C611 114.5(7)
N613 N612 C630 120.7(7)
C611 N612 C630 124.6(6)
C614 N613 N612 121.9(7)
C614 N613 Co7 117.3(6)
N612 N613 Co7 120.8(5)
N613 C614 C615 112.5(8)
N613 C614 H614 123.7
C615 C614 H614 123.7
N616 C615 N619 112.1(7)
N616 C615 C614 126.3(9)
N619 C615 C614 121.6(7)
C615 N616 C617 106.4(8)
C615 N616 H616 126.8
C617 N616 H616 126.8
C618 C617 N616 106.8(8)
C618 C617 H617 126.6
N616 C617 H617 126.6
C617 C618 N619 109.0(8)
C617 C618 H618 125.5
N619 C618 H618 125.5
C615 N619 C618 105.6(7)
C615 N619 Co7 111.0(5)
C618 N619 Co7 143.3(6)
C621 N620 C611 116.1(6)
C621 N620 Co7 128.5(5)
C611 N620 Co7 115.0(5)
N620 C621 N622 126.6(7)
N620 C621 C623 116.3(6)
N622 C621 C623 116.9(6)
C621 N622 C609 116.1(6)
C621 N622 Co6 128.5(5)
C609 N622 Co6 115.4(4)
C628 C623 C624 121.3(8)
C628 C623 C621 117.9(7)
C624 C623 C621 120.7(8)
C623 C624 C625 117.8(9)
C623 C624 H624 121.1
C625 C624 H624 121.1
C626 C625 C624 122.0(9)
C626 C625 H625 119.0
C624 C625 H625 119.0
C625 C626 C627 120.1(9)
C625 C626 H626 120.0
C627 C626 H626 120.0
C628 C627 C626 118.9(9)
C628 C627 H627 120.6
C626 C627 H627 120.6
C623 C628 C627 119.9(9)
C623 C628 H628 120.0
C627 C628 H628 120.0
N608 C629 H62A 109.5
N608 C629 H62B 109.5
H62A C629 H62B 109.5
N608 C629 H62C 109.5
H62A C629 H62C 109.5
H62B C629 H62C 109.5
N612 C630 H63A 109.5
N612 C630 H63B 109.5
H63A C630 H63B 109.5
N612 C630 H63C 109.5
H63A C630 H63C 109.5
H63B C630 H63C 109.5
C705 N701 C702 105.8(7)
C705 N701 Co7 109.6(6)
C702 N701 Co7 144.2(6)
C703 C702 N701 110.1(9)
C703 C702 H702 125.0
N701 C702 H702 125.0
C702 C703 N704 107.2(9)
C702 C703 H703 126.4
N704 C703 H703 126.4
C705 N704 C703 107.1(8)
C705 N704 H704 126.4
C703 N704 H704 126.4
N701 C705 N704 109.8(8)
N701 C705 C706 122.1(8)
N704 C705 C706 128.0(8)
N707 C706 C705 112.7(8)
N707 C706 H706 123.6
C705 C706 H706 123.6
C706 N707 N708 122.5(8)
C706 N707 Co7 117.6(6)
N708 N707 Co7 119.6(6)
N707 N708 C709 115.6(7)
N707 N708 C729 120.4(8)
C709 N708 C729 124.0(7)
N722 C709 N708 116.3(8)
N722 C709 C710 122.9(9)
N708 C709 C710 120.8(8)
C709 C710 C711 116.3(8)
C709 C710 H710 121.8
C711 C710 H710 121.8
N720 C711 C710 123.0(8)
N720 C711 N712 116.0(8)
C710 C711 N712 121.0(8)
N713 N712 C711 115.7(7)
N713 N712 C730 121.9(8)
C711 N712 C730 122.2(8)
C714 N713 N712 123.3(8)
C714 N713 Co8 117.9(7)
N712 N713 Co8 118.6(6)
N713 C714 C715 112.8(9)
N713 C714 H714 123.6
C715 C714 H714 123.6
N719 C715 C714 124.3(10)
N719 C715 N76' 105.1(11)
C714 C715 N76' 127.0(11)
N719 C715 N716 104.9(10)
C714 C715 N716 126.9(11)
N76' C715 N716 39.7(6)
C717 N716 C715 111.0(15)
C717 N716 H716 124.5
C715 N716 H716 124.5
C718 C717 N716 103.5(19)
C718 C717 H717 128.3
N716 C717 H717 128.3
C717 C718 N719 112.4(18)
C717 C718 H718 123.8
N719 C718 H718 123.8
C77' N76' C715 110.0(17)
C77' N76' H76' 125.0
C715 N76' H76' 125.0
C78' C77' N76' 105(2)
C78' C77' H77' 127.6
N76' C77' H77' 127.6
C77' C78' N719 111(2)
C77' C78' H78' 124.4
N719 C78' H78' 124.4
C715 N719 C78' 108.8(12)
C715 N719 C718 108.2(11)
C78' N719 C718 38.2(7)
C715 N719 Co8 107.6(7)
C78' N719 Co8 136.8(10)
C718 N719 Co8 140.5(9)
C721 N720 C711 115.4(8)
C721 N720 Co8 128.8(6)
C711 N720 Co8 115.5(6)
N720 C721 N722 127.5(8)
N720 C721 C723 116.8(9)
N722 C721 C723 115.6(8)
C721 N722 C709 114.5(8)
C721 N722 Co7 130.8(6)
C709 N722 Co7 114.6(6)
C728 C723 C724 121.6(9)
C728 C723 C721 117.3(8)
C724 C723 C721 121.1(8)
C725 C724 C723 119.0(10)
C725 C724 H724 120.5
C723 C724 H724 120.5
C724 C725 C726 120.4(10)
C724 C725 H725 119.8
C726 C725 H725 119.8
C727 C726 C725 119.5(11)
C727 C726 H726 120.3
C725 C726 H726 120.3
C726 C727 C728 120.0(11)
C726 C727 H727 120.0
C728 C727 H727 120.0
C723 C728 C727 119.3(10)
C723 C728 H728 120.3
C727 C728 H728 120.3
N708 C729 H72A 109.5
N708 C729 H72B 109.5
H72A C729 H72B 109.5
N708 C729 H72C 109.5
H72A C729 H72C 109.5
H72B C729 H72C 109.5
N712 C730 H73A 109.5
N712 C730 H73B 109.5
H73A C730 H73B 109.5
N712 C730 H73C 109.5
H73A C730 H73C 109.5
H73B C730 H73C 109.5
C802 N801 C805 105.1(8)
C802 N801 Co8 144.3(7)
C805 N801 Co8 109.9(6)
N801 C802 C803 111.9(10)
N801 C802 H802 124.0
C803 C802 H802 124.0
C802 C803 N804 104.2(9)
C802 C803 H803 127.9
N804 C803 H803 127.9
C805 N804 C803 108.2(9)
C805 N804 H804 125.9
C803 N804 H804 125.9
N804 C805 N801 110.6(9)
N804 C805 C806 127.8(10)
N801 C805 C806 121.6(8)
N807 C806 C805 111.3(9)
N807 C806 H806 124.3
C805 C806 H806 124.3
C806 N807 N808 120.4(8)
C806 N807 Co8 117.9(6)
N808 N807 Co8 121.2(5)
C809 N808 N807 114.7(7)
C809 N808 C829 124.6(7)
N807 N808 C829 120.6(7)
N808 C809 N822 116.5(7)
N808 C809 C810 123.2(8)
N822 C809 C810 120.2(7)
C811 C810 C809 116.6(8)
C811 C810 H810 121.7
C809 C810 H810 121.7
N820 C811 C810 123.5(7)
N820 C811 N812 115.8(7)
C810 C811 N812 120.5(8)
N813 N812 C811 115.2(7)
N813 N812 C830 120.2(7)
C811 N812 C830 124.4(7)
C814 N813 N812 123.2(8)
C814 N813 Co5 117.1(7)
N812 N813 Co5 119.5(5)
N813 C814 C815 113.0(9)
N813 C814 H814 123.5
C815 C814 H814 123.5
N816 C815 N819 109.9(10)
N816 C815 C814 128.4(10)
N819 C815 C814 121.7(8)
C815 N816 C817 108.5(10)
C815 N816 H816 125.7
C817 N816 H816 125.7
C818 C817 N816 105.6(11)
C818 C817 H817 127.2
N816 C817 H817 127.2
C817 C818 N819 108.7(12)
C817 C818 H818 125.6
N819 C818 H818 125.6
C815 N819 C818 107.2(8)
C815 N819 Co5 110.7(6)
C818 N819 Co5 142.0(8)
C821 N820 C811 116.6(7)
C821 N820 Co5 126.7(5)
C811 N820 Co5 116.4(5)
N822 C821 N820 125.0(7)
N822 C821 C823 117.5(6)
N820 C821 C823 117.3(7)
C821 N822 C809 117.9(6)
C821 N822 Co8 127.1(5)
C809 N822 Co8 114.7(5)
C824 C823 C828 120.1(8)
C824 C823 C821 120.8(8)
C828 C823 C821 119.2(8)
C823 C824 C825 119.1(10)
C823 C824 H824 120.4
C825 C824 H824 120.4
C826 C825 C824 120.3(11)
C826 C825 H825 119.8
C824 C825 H825 119.8
C827 C826 C825 118.9(11)
C827 C826 H826 120.5
C825 C826 H826 120.5
C826 C827 C828 122.2(11)
C826 C827 H827 118.9
C828 C827 H827 118.9
C823 C828 C827 119.3(10)
C823 C828 H828 120.3
C827 C828 H828 120.3
N808 C829 H82A 109.5
N808 C829 H82B 109.5
H82A C829 H82B 109.5
N808 C829 H82C 109.5
H82A C829 H82C 109.5
H82B C829 H82C 109.5
N812 C830 H83A 109.5
N812 C830 H83B 109.5
H83A C830 H83B 109.5
N812 C830 H83C 109.5
H83A C830 H83C 109.5
H83B C830 H83C 109.5
O12 S1 O13 118.2(6)
O12 S1 O11 116.7(8)
O13 S1 O11 111.4(7)
O12 S1 C1 102.2(9)
O13 S1 C1 102.5(8)
O11 S1 C1 102.8(6)
F11 C1 F13 107.3(14)
F11 C1 F12 106.3(15)
F13 C1 F12 109.2(13)
F11 C1 S1 114.8(11)
F13 C1 S1 110.0(13)
F12 C1 S1 109.2(12)
O22 S2 O23 114.4(5)
O22 S2 O21 117.5(5)
O23 S2 O21 112.7(5)
O22 S2 C2 104.5(6)
O23 S2 C2 100.6(8)
O21 S2 C2 104.6(6)
F22 C2 F23 107.1(12)
F22 C2 F21 110.2(15)
F23 C2 F21 102.7(12)
F22 C2 S2 112.3(10)
F23 C2 S2 111.9(13)
F21 C2 S2 112.2(10)
O32 S3 O31 116.7(6)
O32 S3 O33 115.2(5)
O31 S3 O33 113.4(5)
O32 S3 C3 104.4(5)
O31 S3 C3 101.7(6)
O33 S3 C3 102.9(6)
F32 C3 F31 105.5(10)
F32 C3 F33 101.4(11)
F31 C3 F33 100.3(13)
F32 C3 S3 118.7(13)
F31 C3 S3 113.4(9)
F33 C3 S3 115.3(8)
O42 S4 O43 115.8(5)
O42 S4 O41 116.7(5)
O43 S4 O41 114.1(5)
O42 S4 C4 101.8(8)
O43 S4 C4 103.7(8)
O41 S4 C4 101.7(6)
F41 C4 F42 109.2(17)
F41 C4 F43 110.2(17)
F42 C4 F43 105.4(13)
F41 C4 S4 112.5(11)
F42 C4 S4 110.5(15)
F43 C4 S4 108.8(13)
O53 S5 O51 116.5(6)
O53 S5 O52 114.1(6)
O51 S5 O52 114.1(6)
O53 S5 C5 103.8(5)
O51 S5 C5 104.0(5)
O52 S5 C5 102.1(5)
F52 C5 F53 112.2(8)
F52 C5 F51 111.5(8)
F53 C5 F51 111.1(8)
F52 C5 S5 108.1(7)
F53 C5 S5 106.7(7)
F51 C5 S5 106.9(7)
O172 S17 O173 114.8(6)
O172 S17 O171 114.7(6)
O173 S17 O171 114.2(6)
O172 S17 C17 104.2(5)
O173 S17 C17 104.3(5)
O171 S17 C17 102.8(5)
F171 C17 F172 111.6(8)
F171 C17 F173 111.5(8)
F172 C17 F173 110.1(8)
F171 C17 S17 108.8(7)
F172 C17 S17 107.5(7)
F173 C17 S17 107.2(7)
O62 S6 O61 116.2(4)
O62 S6 O63 114.0(4)
O61 S6 O63 115.2(4)
O62 S6 C6 101.5(5)
O61 S6 C6 104.0(5)
O63 S6 C6 103.2(5)
F61 C6 F63 108.4(10)
F61 C6 F62 107.4(10)
F63 C6 F62 106.9(10)
F61 C6 S6 112.2(9)
F63 C6 S6 111.9(8)
F62 C6 S6 109.8(8)
O71 S7 O72 113.5(4)
O71 S7 O73 116.0(4)
O72 S7 O73 114.3(4)
O71 S7 C7 105.0(5)
O72 S7 C7 100.6(5)
O73 S7 C7 105.3(4)
F71 C7 F73 113.3(10)
F71 C7 F72 101.7(9)
F73 C7 F72 102.9(8)
F71 C7 S7 114.2(7)
F73 C7 S7 114.5(7)
F72 C7 S7 108.6(8)
O83 S8 O82 115.5(5)
O83 S8 O81 115.3(5)
O82 S8 O81 112.9(6)
O83 S8 C8 101.8(6)
O82 S8 C8 104.6(7)
O81 S8 C8 104.7(6)
F81 C8 F82 109.5(13)
F81 C8 F83 108.3(11)
F82 C8 F83 109.1(12)
F81 C8 S8 110.7(10)
F82 C8 S8 110.1(9)
F83 C8 S8 109.0(11)
O92 S9 O93 117.4(7)
O92 S9 O91 114.8(7)
O93 S9 O91 113.2(7)
O92 S9 C9 104.4(6)
O93 S9 C9 103.3(6)
O91 S9 C9 101.0(6)
F91 C9 F93 111.7(8)
F91 C9 F92 112.2(8)
F93 C9 F92 110.5(8)
F91 C9 S9 107.8(7)
F93 C9 S9 107.4(7)
F92 C9 S9 107.0(7)
O181 S18 O183 116.4(6)
O181 S18 O182 113.9(6)
O183 S18 O182 113.3(6)
O181 S18 C18 104.8(5)
O183 S18 C18 104.2(5)
O182 S18 C18 102.4(5)
F182 C18 F183 111.8(8)
F182 C18 F181 111.3(8)
F183 C18 F181 110.1(7)
F182 C18 S18 108.3(6)
F183 C18 S18 107.7(6)
F181 C18 S18 107.3(6)
O103 S10 O101 117.7(5)
O103 S10 O102 113.0(5)
O101 S10 O102 113.8(5)
O103 S10 C10 106.3(4)
O101 S10 C10 102.7(4)
O102 S10 C10 100.9(5)
F103 C10 F101 110.5(7)
F103 C10 F102 106.3(8)
F101 C10 F102 98.4(8)
F103 C10 S10 115.9(7)
F101 C10 S10 112.8(6)
F102 C10 S10 111.3(6)
O112 S11 O111 116.5(5)
O112 S11 O113 109.7(5)
O111 S11 O113 118.6(5)
O112 S11 C11 104.0(5)
O111 S11 C11 103.3(5)
O113 S11 C11 102.3(5)
F112 C11 F111 107.4(10)
F112 C11 F113 109.1(11)
F111 C11 F113 106.7(10)
F112 C11 S11 112.0(9)
F111 C11 S11 110.9(8)
F113 C11 S11 110.5(8)
O122 S12 O123 115.3(7)
O122 S12 O121 115.7(7)
O123 S12 O121 115.2(7)
O122 S12 C12 103.2(6)
O123 S12 C12 103.1(6)
O121 S12 C12 101.4(6)
F121 C12 F122 112.6(8)
F121 C12 F123 111.9(8)
F122 C12 F123 110.9(8)
F121 C12 S12 107.8(7)
F122 C12 S12 106.5(7)
F123 C12 S12 106.8(7)
O191 S19 O193 116.6(7)
O191 S19 O192 115.7(7)
O193 S19 O192 112.6(6)
O191 S19 C19 105.1(6)
O193 S19 C19 102.4(6)
O192 S19 C19 101.9(5)
F193 C19 F191 111.8(8)
F193 C19 F192 111.3(8)
F191 C19 F192 110.9(8)
F193 C19 S19 108.4(7)
F191 C19 S19 107.1(7)
F192 C19 S19 107.2(7)
O133 S13 O131 115.3(4)
O133 S13 O132 115.2(5)
O131 S13 O132 114.9(4)
O133 S13 C13 102.6(5)
O131 S13 C13 103.4(5)
O132 S13 C13 102.8(5)
F133 C13 F132 109.0(11)
F133 C13 F131 107.0(10)
F132 C13 F131 107.4(11)
F133 C13 S13 111.6(9)
F132 C13 S13 111.9(8)
F131 C13 S13 109.8(9)
O141 S14 O142 112.7(6)
O141 S14 O143 113.3(6)
O142 S14 O143 116.3(5)
O141 S14 C14 104.9(8)
O142 S14 C14 103.7(8)
O143 S14 C14 104.5(6)
F141 C14 F143 113.2(14)
F141 C14 F142 104.4(13)
F143 C14 F142 104.9(13)
F141 C14 S14 115.5(11)
F143 C14 S14 109.7(11)
F142 C14 S14 108.3(11)
O151 S15 O153 117.1(4)
O151 S15 O152 112.3(4)
O153 S15 O152 111.9(4)
O151 S15 C15 106.7(4)
O153 S15 C15 105.7(4)
O152 S15 C15 101.5(4)
F153 C15 F151 113.9(6)
F153 C15 F152 107.4(6)
F151 C15 F152 107.4(6)
F153 C15 S15 110.6(5)
F151 C15 S15 110.6(5)
F152 C15 S15 106.6(5)
O161 S16 O163 117.7(8)
O161 S16 O162 113.5(7)
O163 S16 O162 116.5(7)
O161 S16 C16 104.6(6)
O163 S16 C16 99.7(7)
O162 S16 C16 101.4(6)
F162 C16 F161 110.4(10)
F162 C16 F163 104.1(11)
F161 C16 F163 105.5(12)
F162 C16 S16 113.7(10)
F161 C16 S16 112.9(10)
F163 C16 S16 109.5(9)
N1 C1A C1B 175.0(16)
C1A C1B H1BA 109.5
C1A C1B H1BB 109.5
H1BA C1B H1BB 109.5
C1A C1B H1BC 109.5
H1BA C1B H1BC 109.5
H1BB C1B H1BC 109.5
N2 C2A C2B 179.3(13)
C2A C2B H2BA 109.5
C2A C2B H2BB 109.5
H2BA C2B H2BB 109.5
C2A C2B H2BC 109.5
H2BA C2B H2BC 109.5
H2BB C2B H2BC 109.5
N3 C3A C3B 178.5(18)
C3A C3B H3BA 109.5
C3A C3B H3BB 109.5
H3BA C3B H3BB 109.5
C3A C3B H3BC 109.5
H3BA C3B H3BC 109.5
H3BB C3B H3BC 109.5
N4 C4A C4B 176(2)
C4A C4B H4BA 109.5
C4A C4B H4BB 109.5
H4BA C4B H4BB 109.5
C4A C4B H4BC 109.5
H4BA C4B H4BC 109.5
H4BB C4B H4BC 109.5
N5 C5A C5B 179(2)
C5A C5B H5BA 109.5
C5A C5B H5BB 109.5
H5BA C5B H5BB 109.5
C5A C5B H5BC 109.5
H5BA C5B H5BC 109.5
H5BB C5B H5BC 109.5
N6 C6A C6B 177.0(14)
C6A C6B H6BA 109.5
C6A C6B H6BB 109.5
H6BA C6B H6BB 109.5
C6A C6B H6BC 109.5
H6BA C6B H6BC 109.5
H6BB C6B H6BC 109.5
N7 C7A C7B 174.8(18)
C7A C7B H7BA 109.5
C7A C7B H7BB 109.5
H7BA C7B H7BB 109.5
C7A C7B H7BC 109.5
H7BA C7B H7BC 109.5
H7BB C7B H7BC 109.5
N8 C8A C8B 171(3)
C8A C8B H8BA 109.5
C8A C8B H8BB 109.5
H8BA C8B H8BB 109.5
C8A C8B H8BC 109.5
H8BA C8B H8BC 109.5
H8BB C8B H8BC 109.5
N9 C9A C9B 174(2)
C9A C9B H9BA 109.5
C9A C9B H9BB 109.5
H9BA C9B H9BB 109.5
C9A C9B H9BC 109.5
H9BA C9B H9BC 109.5
H9BB C9B H9BC 109.5
N10 C10A C10B 173(2)
C10A C10B H10A 109.5
C10A C10B H10B 109.5
H10A C10B H10B 109.5
C10A C10B H10C 109.5
H10A C10B H10C 109.5
H10B C10B H10C 109.5
N11 C11A C11B 180(3)
C11A C11B H11A 109.5
C11A C11B H11B 109.5
H11A C11B H11B 109.5
C11A C11B H11C 109.5
H11A C11B H11C 109.5
H11B C11B H11C 109.5
N12 C12A C12B 177(3)
C12A C12B H12D 109.5
C12A C12B H12E 109.5
H12D C12B H12E 109.5
C12A C12B H12F 109.5
H12D C12B H12F 109.5
H12E C12B H12F 109.5
N13 C13A C13B 176(3)
C13A C13B H13D 109.5
C13A C13B H13E 109.5
H13D C13B H13E 109.5
C13A C13B H13F 109.5
H13D C13B H13F 109.5
H13E C13B H13F 109.5

loop_
_geom_bond_atom_site_label_1
_geom_bond_atom_site_label_2
_geom_bond_distance
Co1 N107 2.097(7)
Co1 N413 2.098(7)
Co1 N419 2.116(6)
Co1 N101 2.139(7)
Co1 N420 2.174(6)
Co1 N122 2.238(6)
Co2 N207 2.082(7)
Co2 N113 2.095(7)
Co2 N119 2.118(7)
Co2 N201 2.143(7)
Co2 N222 2.207(6)
Co2 N120 2.215(6)
Co3 N213 2.090(6)
Co3 N307 2.094(6)
Co3 N301 2.105(6)
Co3 N219 2.113(6)
Co3 N322 2.195(6)
Co3 N220 2.227(6)
Co4 N319 2.101(7)
Co4 N407 2.097(6)
Co4 N401 2.100(6)
Co4 N313 2.108(6)
Co4 N320 2.196(6)
Co4 N422 2.201(6)
N101 C105 1.354(12)
N101 C102 1.388(11)
C102 C103 1.353(14)
C102 H102 0.9500
C103 N104 1.386(13)
C103 H103 0.9500
N104 C105 1.358(11)
N104 H104 0.8800
C105 C106 1.433(13)
C106 N107 1.282(10)
C106 H106 0.9500
N107 N108 1.350(9)
N108 C109 1.387(9)
N108 C129 1.456(10)
C109 N122 1.360(9)
C109 C110 1.377(11)
C110 C111 1.382(11)
C110 H110 0.9500
C111 N120 1.363(10)
C111 N112 1.384(10)
N112 N113 1.365(9)
N112 C130 1.454(10)
N113 C114 1.293(10)
C114 C115 1.430(11)
C114 H114 0.9500
C115 N116 1.339(10)
C115 N119 1.339(10)
N116 C117 1.376(11)
N116 H116 0.8800
C117 C118 1.360(12)
C117 H117 0.9500
C118 N119 1.385(10)
C118 H118 0.9500
N120 C121 1.313(10)
C121 N122 1.343(9)
C121 C123 1.505(10)
C123 C124 1.369(11)
C123 C128 1.379(11)
C124 C125 1.392(12)
C124 H124 0.9500
C125 C126 1.352(14)
C125 H125 0.9500
C126 C127 1.387(14)
C126 H126 0.9500
C127 C128 1.397(12)
C127 H127 0.9500
C128 H128 0.9500
C129 H12A 0.9800
C129 H12B 0.9800
C129 H12C 0.9800
C130 H13A 0.9800
C130 H13B 0.9800
C130 H13C 0.9800
N201 C205 1.338(10)
N201 C202 1.360(11)
C202 C203 1.349(13)
C202 H202 0.9500
C203 N204 1.375(13)
C203 H203 0.9500
N204 C205 1.345(11)
N204 H204 0.8800
C205 C206 1.414(11)
C206 N207 1.292(10)
C206 H206 0.9500
N207 N208 1.382(9)
N208 C209 1.387(10)
N208 C229 1.433(9)
C209 N222 1.359(9)
C209 C210 1.380(11)
C210 C211 1.389(10)
C210 H210 0.9500
C211 N220 1.358(9)
C211 N212 1.369(9)
N212 N213 1.367(8)
N212 C230 1.483(9)
N213 C214 1.301(10)
C214 C215 1.443(11)
C214 H214 0.9500
C215 N216 1.343(10)
C215 N219 1.339(10)
N216 C217 1.394(11)
N216 H216 0.8800
C217 C218 1.368(12)
C217 H217 0.9500
C218 N219 1.367(10)
C218 H218 0.9500
N220 C221 1.345(10)
C221 N222 1.348(9)
C221 C223 1.472(10)
C223 C224 1.375(12)
C223 C228 1.403(13)
C224 C225 1.404(14)
C224 H224 0.9500
C225 C226 1.401(18)
C225 H225 0.9500
C226 C227 1.357(18)
C226 H226 0.9500
C227 C228 1.395(14)
C227 H227 0.9500
C228 H228 0.9500
C229 H22A 0.9800
C229 H22B 0.9800
C229 H22C 0.9800
C230 H23A 0.9800
C230 H23B 0.9800
C230 H23C 0.9800
N301 C305 1.331(10)
N301 C302 1.374(10)
C302 C303 1.359(12)
C302 H302 0.9500
C303 N304 1.382(11)
C303 H303 0.9500
N304 C305 1.320(11)
N304 H304 0.8800
C305 C306 1.463(11)
C306 N307 1.261(10)
C306 H306 0.9500
N307 N308 1.369(8)
N308 C309 1.367(10)
N308 C329 1.464(10)
C309 N322 1.365(9)
C309 C310 1.389(10)
C310 C311 1.362(11)
C310 H310 0.9500
C311 N312 1.371(9)
C311 N320 1.402(9)
N312 N313 1.363(9)
N312 C330 1.464(9)
N313 C314 1.286(10)
C314 C315 1.425(11)
C314 H314 0.9500
C315 N316 1.338(11)
C315 N319 1.365(10)
N316 C317 1.358(12)
N316 H316 0.8800
C317 C318 1.342(14)
C317 H317 0.9500
C318 N319 1.381(11)
C318 H318 0.9500
N320 C321 1.337(10)
C321 N322 1.330(10)
C321 C323 1.492(10)
C323 C324 1.389(10)
C323 C328 1.396(11)
C324 C325 1.385(11)
C324 H324 0.9500
C325 C326 1.359(13)
C325 H325 0.9500
C326 C327 1.379(13)
C326 H326 0.9500
C327 C328 1.369(11)
C327 H327 0.9500
C328 H328 0.9500
C329 H32A 0.9800
C329 H32B 0.9800
C329 H32C 0.9800
C330 H33A 0.9800
C330 H33B 0.9800
C330 H33C 0.9800
N401 C405 1.336(10)
N401 C402 1.401(11)
C402 C403 1.379(12)
C402 H402 0.9500
C403 N404 1.382(11)
C403 H403 0.9500
N404 C405 1.358(11)
N404 H404 0.8800
C405 C406 1.459(11)
C406 N407 1.286(9)
C406 H406 0.9500
N407 N408 1.365(8)
N408 C409 1.368(9)
N408 C429 1.451(9)
C409 N422 1.370(9)
C409 C410 1.377(10)
C410 C411 1.363(10)
C410 H410 0.9500
C411 N420 1.369(10)
C411 N412 1.367(9)
N412 N413 1.370(9)
N412 C430 1.488(10)
N413 C414 1.296(9)
C414 C415 1.457(13)
C414 H414 0.9500
C415 N416 1.323(10)
C415 N419 1.325(12)
N416 C417 1.366(14)
N416 H416 0.8800
C417 C418 1.354(14)
C417 H417 0.9500
C418 N419 1.360(11)
C418 H418 0.9500
N420 C421 1.347(9)
C421 N422 1.320(9)
C421 C423 1.492(10)
C423 C424 1.378(12)
C423 C428 1.411(12)
C424 C425 1.419(12)
C424 H424 0.9500
C425 C426 1.335(14)
C425 H425 0.9500
C426 C427 1.390(15)
C426 H426 0.9500
C427 C428 1.386(11)
C427 H427 0.9500
C428 H428 0.9500
C429 H42A 0.9800
C429 H42B 0.9800
C429 H42C 0.9800
C430 H43A 0.9800
C430 H43B 0.9800
C430 H43C 0.9800
Co5 N813 2.102(7)
Co5 N507 2.103(7)
Co5 N819 2.109(7)
Co5 N501 2.128(7)
Co5 N820 2.198(6)
Co5 N522 2.224(7)
Co6 N513 2.091(6)
Co6 N601 2.098(6)
Co6 N607 2.118(6)
Co6 N519 2.128(7)
Co6 N622 2.184(6)
Co6 N520 2.224(6)
Co7 N707 2.098(7)
Co7 N613 2.105(7)
Co7 N619 2.116(6)
Co7 N701 2.121(7)
Co7 N722 2.215(7)
Co7 N620 2.217(6)
Co8 N807 2.074(7)
Co8 N801 2.085(7)
Co8 N713 2.105(7)
Co8 N719 2.150(9)
Co8 N720 2.174(8)
Co8 N822 2.205(6)
N501 C505 1.319(11)
N501 C502 1.373(12)
C502 C503 1.369(14)
C502 H502 0.9500
C503 N504 1.333(14)
C503 H503 0.9500
N504 C505 1.355(11)
N504 H504 0.8800
C505 C506 1.407(13)
C506 N507 1.290(10)
C506 H506 0.9500
N507 N508 1.348(10)
N508 C509 1.389(10)
N508 C529 1.469(10)
C509 N522 1.348(10)
C509 C510 1.367(11)
C510 C511 1.391(11)
C510 H510 0.9500
C511 N512 1.362(10)
C511 N520 1.385(9)
N512 N513 1.354(8)
N512 C530 1.447(10)
N513 C514 1.289(10)
C514 C515 1.441(11)
C514 H514 0.9500
C515 N519 1.327(10)
C515 N516 1.368(11)
N516 C517 1.363(11)
N516 H516 0.8800
C517 C518 1.384(13)
C517 H517 0.9500
C518 N519 1.380(11)
C518 H518 0.9500
N520 C521 1.319(10)
C521 N522 1.347(9)
C521 C523 1.473(10)
C523 C528 1.375(11)
C523 C524 1.407(11)
C524 C525 1.371(12)
C524 H524 0.9500
C525 C526 1.351(14)
C525 H525 0.9500
C526 C527 1.367(14)
C526 H526 0.9500
C527 C528 1.403(12)
C527 H527 0.9500
C528 H528 0.9500
C529 H52A 0.9800
C529 H52B 0.9800
C529 H52C 0.9800
C530 H53A 0.9800
C530 H53B 0.9800
C530 H53C 0.9800
N601 C605 1.328(10)
N601 C602 1.373(10)
C602 C603 1.344(11)
C602 H602 0.9500
C603 N604 1.361(11)
C603 H603 0.9500
N604 C605 1.343(9)
N604 H604 0.8800
C605 C606 1.433(11)
C606 N607 1.285(9)
C606 H606 0.9500
N607 N608 1.364(8)
N608 C609 1.362(9)
N608 C629 1.433(9)
C609 N622 1.379(9)
C609 C610 1.379(10)
C610 C611 1.371(10)
C610 H610 0.9500
C611 N620 1.369(9)
C611 N612 1.378(10)
N612 N613 1.359(9)
N612 C630 1.461(10)
N613 C614 1.304(10)
C614 C615 1.449(11)
C614 H614 0.9500
C615 N616 1.332(10)
C615 N619 1.331(11)
N616 C617 1.390(12)
N616 H616 0.8800
C617 C618 1.358(13)
C617 H617 0.9500
C618 N619 1.378(10)
C618 H618 0.9500
N620 C621 1.333(9)
C621 N622 1.342(9)
C621 C623 1.493(10)
C623 C628 1.385(11)
C623 C624 1.398(11)
C624 C625 1.408(12)
C624 H624 0.9500
C625 C626 1.357(14)
C625 H625 0.9500
C626 C627 1.414(14)
C626 H626 0.9500
C627 C628 1.407(12)
C627 H627 0.9500
C628 H628 0.9500
C629 H62A 0.9800
C629 H62B 0.9800
C629 H62C 0.9800
C630 H63A 0.9800
C630 H63B 0.9800
C630 H63C 0.9800
N701 C705 1.337(10)
N701 C702 1.373(11)
C702 C703 1.324(13)
C702 H702 0.9500
C703 N704 1.373(11)
C703 H703 0.9500
N704 C705 1.353(11)
N704 H704 0.8800
C705 C706 1.440(11)
C706 N707 1.279(11)
C706 H706 0.9500
N707 N708 1.343(9)
N708 C709 1.379(11)
N708 C729 1.475(10)
C709 N722 1.365(10)
C709 C710 1.379(12)
C710 C711 1.378(12)
C710 H710 0.9500
C711 N720 1.364(10)
C711 N712 1.394(11)
N712 N713 1.349(10)
N712 C730 1.463(10)
N713 C714 1.272(12)
C714 C715 1.386(14)
C714 H714 0.9500
C715 N719 1.348(12)
C715 N76' 1.455(15)
C715 N716 1.459(15)
N716 C717 1.43(2)
N716 H716 0.8800
C717 C718 1.34(2)
C717 H717 0.9500
C718 N719 1.446(16)
C718 H718 0.9500
N76' C77' 1.42(2)
N76' H76' 0.8800
C77' C78' 1.34(2)
C77' H77' 0.9500
C78' N719 1.439(17)
C78' H78' 0.9500
N720 C721 1.315(11)
C721 N722 1.360(11)
C721 C723 1.507(11)
C723 C728 1.360(12)
C723 C724 1.391(11)
C724 C725 1.354(13)
C724 H724 0.9500
C725 C726 1.420(16)
C725 H725 0.9500
C726 C727 1.360(17)
C726 H726 0.9500
C727 C728 1.401(13)
C727 H727 0.9500
C728 H728 0.9500
C729 H72A 0.9800
C729 H72B 0.9800
C729 H72C 0.9800
C730 H73A 0.9800
C730 H73B 0.9800
C730 H73C 0.9800
N801 C802 1.345(11)
N801 C805 1.358(12)
C802 C803 1.375(14)
C802 H802 0.9500
C803 N804 1.387(13)
C803 H803 0.9500
N804 C805 1.344(11)
N804 H804 0.8800
C805 C806 1.450(13)
C806 N807 1.308(11)
C806 H806 0.9500
N807 N808 1.358(9)
N808 C809 1.355(10)
N808 C829 1.473(11)
C809 N822 1.379(10)
C809 C810 1.402(11)
C810 C811 1.361(11)
C810 H810 0.9500
C811 N820 1.359(10)
C811 N812 1.383(10)
N812 N813 1.376(10)
N812 C830 1.472(10)
N813 C814 1.291(10)
C814 C815 1.424(14)
C814 H814 0.9500
C815 N816 1.332(11)
C815 N819 1.331(12)
N816 C817 1.382(16)
N816 H816 0.8800
C817 C818 1.367(15)
C817 H817 0.9500
C818 N819 1.372(12)
C818 H818 0.9500
N820 C821 1.330(9)
C821 N822 1.330(9)
C821 C823 1.470(10)
C823 C824 1.364(12)
C823 C828 1.367(12)
C824 C825 1.433(15)
C824 H824 0.9500
C825 C826 1.367(16)
C825 H825 0.9500
C826 C827 1.338(15)
C826 H826 0.9500
C827 C828 1.403(12)
C827 H827 0.9500
C828 H828 0.9500
C829 H82A 0.9800
C829 H82B 0.9800
C829 H82C 0.9800
C830 H83A 0.9800
C830 H83B 0.9800
C830 H83C 0.9800
S1 O12 1.407(9)
S1 O13 1.435(9)
S1 O11 1.431(9)
S1 C1 1.760(16)
C1 F11 1.301(14)
C1 F13 1.337(17)
C1 F12 1.370(18)
S2 O22 1.410(8)
S2 O23 1.412(8)
S2 O21 1.436(8)
S2 C2 1.778(15)
C2 F22 1.309(15)
C2 F23 1.345(18)
C2 F21 1.336(15)
S3 O32 1.416(7)
S3 O31 1.438(8)
S3 O33 1.433(8)
S3 C3 1.714(18)
C3 F32 1.324(10)
C3 F31 1.389(14)
C3 F33 1.424(15)
S4 O42 1.418(8)
S4 O43 1.442(8)
S4 O41 1.453(7)
S4 C4 1.774(16)
C4 F41 1.298(16)
C4 F42 1.33(2)
C4 F43 1.34(2)
S5 O53 1.432(7)
S5 O51 1.437(7)
S5 O52 1.460(8)
S5 C5 1.812(8)
C5 F52 1.314(9)
C5 F53 1.331(9)
C5 F51 1.337(9)
S17 O172 1.433(7)
S17 O173 1.443(7)
S17 O171 1.451(7)
S17 C17 1.806(8)
C17 F171 1.318(9)
C17 F172 1.335(9)
C17 F173 1.339(9)
S6 O62 1.420(6)
S6 O61 1.436(6)
S6 O63 1.455(7)
S6 C6 1.813(12)
C6 F61 1.318(12)
C6 F63 1.327(13)
C6 F62 1.365(13)
S7 O71 1.434(7)
S7 O72 1.435(6)
S7 O73 1.431(6)
S7 C7 1.767(9)
C7 F71 1.301(11)
C7 F73 1.306(10)
C7 F72 1.401(13)
S8 O83 1.430(8)
S8 O82 1.438(8)
S8 O81 1.441(8)
S8 C8 1.825(17)
C8 F81 1.316(13)
C8 F82 1.331(15)
C8 F83 1.334(13)
S9 O92 1.415(8)
S9 O93 1.439(8)
S9 O91 1.472(8)
S9 C9 1.819(8)
C9 F91 1.319(9)
C9 F93 1.330(9)
C9 F92 1.332(9)
S18 O181 1.426(7)
S18 O183 1.434(7)
S18 O182 1.477(7)
S18 C18 1.803(8)
C18 F182 1.319(8)
C18 F183 1.333(8)
C18 F181 1.338(8)
S10 O103 1.409(7)
S10 O101 1.416(7)
S10 O102 1.447(8)
S10 C10 1.764(9)
C10 F103 1.280(10)
C10 F101 1.353(9)
C10 F102 1.395(11)
S11 O112 1.414(7)
S11 O111 1.451(7)
S11 O113 1.476(7)
S11 C11 1.817(11)
C11 F112 1.251(12)
C11 F111 1.370(12)
C11 F113 1.363(13)
S12 O122 1.428(8)
S12 O123 1.441(8)
S12 O121 1.453(8)
S12 C12 1.825(8)
C12 F121 1.314(9)
C12 F122 1.326(9)
C12 F123 1.335(9)
S19 O191 1.406(8)
S19 O193 1.450(8)
S19 O192 1.472(8)
S19 C19 1.816(8)
C19 F193 1.319(9)
C19 F191 1.329(9)
C19 F192 1.333(9)
S13 O133 1.423(6)
S13 O131 1.430(7)
S13 O132 1.430(7)
S13 C13 1.817(12)
C13 F133 1.311(12)
C13 F132 1.323(13)
C13 F131 1.341(13)
S14 O141 1.427(9)
S14 O142 1.431(9)
S14 O143 1.429(7)
S14 C14 1.798(15)
C14 F141 1.292(18)
C14 F143 1.326(14)
C14 F142 1.386(17)
S15 O151 1.422(5)
S15 O153 1.426(5)
S15 O152 1.489(5)
S15 C15 1.781(6)
C15 F153 1.314(7)
C15 F151 1.318(7)
C15 F152 1.385(8)
S16 O161 1.387(8)
S16 O163 1.426(12)
S16 O162 1.432(9)
S16 C16 1.814(13)
C16 F162 1.288(14)
C16 F161 1.317(12)
C16 F163 1.357(14)
N1 C1A 1.132(16)
C1A C1B 1.406(19)
C1B H1BA 0.9800
C1B H1BB 0.9800
C1B H1BC 0.9800
N2 C2A 1.133(12)
C2A C2B 1.476(15)
C2B H2BA 0.9800
C2B H2BB 0.9800
C2B H2BC 0.9800
N3 C3A 1.105(16)
C3A C3B 1.535(18)
C3B H3BA 0.9800
C3B H3BB 0.9800
C3B H3BC 0.9800
N4 C4A 1.11(2)
C4A C4B 1.45(2)
C4B H4BA 0.9800
C4B H4BB 0.9800
C4B H4BC 0.9800
N5 C5A 1.139(16)
C5A C5B 1.348(17)
C5B H5BA 0.9800
C5B H5BB 0.9800
C5B H5BC 0.9800
N6 C6A 1.112(15)
C6A C6B 1.483(17)
C6B H6BA 0.9800
C6B H6BB 0.9800
C6B H6BC 0.9800
N7 C7A 1.197(17)
C7A C7B 1.45(2)
C7B H7BA 0.9800
C7B H7BB 0.9800
C7B H7BC 0.9800
N8 C8A 1.09(3)
C8A C8B 1.42(3)
C8B H8BA 0.9800
C8B H8BB 0.9800
C8B H8BC 0.9800
N9 C9A 1.19(2)
C9A C9B 1.49(2)
C9B H9BA 0.9800
C9B H9BB 0.9800
C9B H9BC 0.9800
N10 C10A 1.137(18)
C10A C10B 1.48(2)
C10B H10A 0.9800
C10B H10B 0.9800
C10B H10C 0.9800
N11 C11A 1.142(8)
C11A C11B 1.450(8)
C11B H11A 0.9800
C11B H11B 0.9800
C11B H11C 0.9800
N12 C12A 1.148(8)
C12A C12B 1.444(8)
C12B H12D 0.9800
C12B H12E 0.9800
C12B H12F 0.9800
N13 C13A 1.140(8)
C13A C13B 1.458(8)
C13B H13D 0.9800
C13B H13E 0.9800
C13B H13F 0.9800

loop_
_geom_hbond_atom_site_label_D
_geom_hbond_atom_site_label_H
_geom_hbond_atom_site_label_A
_geom_hbond_distance_DH
_geom_hbond_distance_HA
_geom_hbond_distance_DA
_geom_hbond_angle_DHA
N104 H104 O11 0.88 2.27 2.969(12) 135.9
N116 H116 O21 0.88 2.04 2.866(11) 156.4
N204 H204 O31 0.88 1.99 2.813(11) 156.3
N204 H204 F81 0.88 2.56 3.088(11) 119.8
N216 H216 O41 0.88 1.93 2.796(10) 169.7
N304 H304 O51 0.88 2.00 2.832(14) 157.7
N304 H304 O171 0.88 2.02 2.754(14) 139.9
N316 H316 O01W 0.88 1.92 2.795(12) 175.2
N404 H404 O71 0.88 1.91 2.756(10) 162.2
N416 H416 O81 0.88 2.02 2.825(10) 150.8
N504 H504 O181 0.88 2.19 2.801(13) 126.2
N516 H516 O101 0.88 2.14 2.927(11) 148.9
N604 H604 O02W 0.88 1.81 2.678(10) 167.7
N616 H616 O121 0.88 2.04 2.904(19) 166.7
N616 H616 O193 0.88 2.43 3.039(19) 126.8
N704 H704 O131 0.88 2.01 2.838(10) 157.4
N716 H716 O91 0.88 2.23 2.88(2) 131.1
N716 H716 O141 0.88 2.41 2.979(18) 123.2
N76' H76' O141 0.88 1.93 2.67(2) 141.9
N804 H804 O151 0.88 1.91 2.765(10) 163.7
N816 H816 O03W 0.88 1.93 2.806(15) 172.4

loop_
_geom_torsion_atom_site_label_1
_geom_torsion_atom_site_label_2
_geom_torsion_atom_site_label_3
_geom_torsion_atom_site_label_4
_geom_torsion
N107 Co1 N101 C105 0.6(5)
N413 Co1 N101 C105 171.4(5)
N419 Co1 N101 C105 93.4(6)
N420 Co1 N101 C105 -115.0(6)
N122 Co1 N101 C105 -4.2(9)
N107 Co1 N101 C102 -179.7(10)
N413 Co1 N101 C102 -9.0(10)
N419 Co1 N101 C102 -86.9(10)
N420 Co1 N101 C102 64.7(10)
N122 Co1 N101 C102 175.4(8)
C105 N101 C102 C103 1.9(10)
Co1 N101 C102 C103 -177.8(7)
N101 C102 C103 N104 -2.4(11)
C102 C103 N104 C105 2.0(11)
C102 N101 C105 N104 -0.6(9)
Co1 N101 C105 N104 179.1(5)
C102 N101 C105 C106 176.8(8)
Co1 N101 C105 C106 -3.4(10)
C103 N104 C105 N101 -0.8(10)
C103 N104 C105 C106 -178.0(9)
N101 C105 C106 N107 5.6(11)
N104 C105 C106 N107 -177.6(8)
C105 C106 N107 N108 -178.4(7)
C105 C106 N107 Co1 -4.7(9)
N413 Co1 N107 C106 -53.8(15)
N419 Co1 N107 C106 -90.1(6)
N101 Co1 N107 C106 2.4(6)
N420 Co1 N107 C106 89.3(6)
N122 Co1 N107 C106 179.9(6)
N413 Co1 N107 N108 120.0(13)
N419 Co1 N107 N108 83.7(6)
N101 Co1 N107 N108 176.2(6)
N420 Co1 N107 N108 -97.0(5)
N122 Co1 N107 N108 -6.4(5)
C106 N107 N108 C109 179.8(7)
Co1 N107 N108 C109 6.3(8)
C106 N107 N108 C129 2.2(11)
Co1 N107 N108 C129 -171.3(6)
N107 N108 C109 N122 -0.8(9)
C129 N108 C109 N122 176.7(7)
N107 N108 C109 C110 -179.4(6)
C129 N108 C109 C110 -1.9(12)
N122 C109 C110 C111 -0.9(11)
N108 C109 C110 C111 177.7(7)
C109 C110 C111 N120 1.6(11)
C109 C110 C111 N112 -178.4(7)
N120 C111 N112 N113 -1.2(10)
C110 C111 N112 N113 178.8(7)
N120 C111 N112 C130 -175.6(8)
C110 C111 N112 C130 4.4(12)
C111 N112 N113 C114 -174.1(7)
C130 N112 N113 C114 0.5(12)
C111 N112 N113 Co2 -0.5(9)
C130 N112 N113 Co2 174.1(6)
N207 Co2 N113 C114 40.2(15)
N119 Co2 N113 C114 -5.8(6)
N201 Co2 N113 C114 86.6(7)
N222 Co2 N113 C114 -95.9(6)
N120 Co2 N113 C114 175.1(7)
N207 Co2 N113 N112 -133.6(10)
N119 Co2 N113 N112 -179.7(6)
N201 Co2 N113 N112 -87.3(6)
N222 Co2 N113 N112 90.2(6)
N120 Co2 N113 N112 1.2(5)
N112 N113 C114 C115 178.7(7)
Co2 N113 C114 C115 4.9(10)
N113 C114 C115 N116 -178.6(9)
N113 C114 C115 N119 0.3(12)
N119 C115 N116 C117 -0.1(11)
C114 C115 N116 C117 178.9(9)
C115 N116 C117 C118 -0.2(11)
N116 C117 C118 N119 0.4(10)
N116 C115 N119 C118 0.4(10)
C114 C115 N119 C118 -178.7(8)
N116 C115 N119 Co2 174.2(6)
C114 C115 N119 Co2 -4.9(10)
C117 C118 N119 C115 -0.5(10)
C117 C118 N119 Co2 -170.6(7)
N207 Co2 N119 C115 -164.8(6)
N113 Co2 N119 C115 5.3(6)
N201 Co2 N119 C115 -88.0(6)
N222 Co2 N119 C115 122.0(6)
N120 Co2 N119 C115 7.0(9)
N207 Co2 N119 C118 5.2(9)
N113 Co2 N119 C118 175.2(10)
N201 Co2 N119 C118 82.0(9)
N222 Co2 N119 C118 -68.0(9)
N120 Co2 N119 C118 177.0(8)
N112 C111 N120 C121 177.4(7)
C110 C111 N120 C121 -2.6(11)
N112 C111 N120 Co2 2.2(9)
C110 C111 N120 Co2 -177.8(6)
N207 Co2 N120 C121 -7.2(7)
N113 Co2 N120 C121 -176.2(7)
N119 Co2 N120 C121 -178.0(6)
N201 Co2 N120 C121 -82.1(7)
N222 Co2 N120 C121 67.2(7)
N207 Co2 N120 C111 167.3(5)
N113 Co2 N120 C111 -1.8(5)
N119 Co2 N120 C111 -3.5(8)
N201 Co2 N120 C111 92.3(6)
N222 Co2 N120 C111 -118.3(5)
C111 N120 C121 N122 3.2(11)
Co2 N120 C121 N122 177.7(5)
C111 N120 C121 C123 -174.8(6)
Co2 N120 C121 C123 -0.4(10)
N120 C121 N122 C109 -2.5(11)
C123 C121 N122 C109 175.5(6)
N120 C121 N122 Co1 -174.2(5)
C123 C121 N122 Co1 3.8(9)
C110 C109 N122 C121 1.2(10)
N108 C109 N122 C121 -177.4(6)
C110 C109 N122 Co1 174.2(6)
N108 C109 N122 Co1 -4.4(8)
N107 Co1 N122 C121 177.3(6)
N413 Co1 N122 C121 7.0(7)
N419 Co1 N122 C121 84.0(6)
N101 Co1 N122 C121 -177.7(6)
N420 Co1 N122 C121 -68.3(6)
N107 Co1 N122 C109 5.6(5)
N413 Co1 N122 C109 -164.7(5)
N419 Co1 N122 C109 -87.7(5)
N101 Co1 N122 C109 10.6(8)
N420 Co1 N122 C109 119.9(5)
N120 C121 C123 C124 -91.3(9)
N122 C121 C123 C124 90.4(9)
N120 C121 C123 C128 89.2(9)
N122 C121 C123 C128 -89.1(9)
C128 C123 C124 C125 -1.6(13)
C121 C123 C124 C125 178.9(8)
C123 C124 C125 C126 1.9(14)
C124 C125 C126 C127 -1.1(15)
C125 C126 C127 C128 0.1(15)
C124 C123 C128 C127 0.6(12)
C121 C123 C128 C127 -179.9(7)
C126 C127 C128 C123 0.1(13)
N207 Co2 N201 C205 1.3(6)
N113 Co2 N201 C205 -168.4(6)
N119 Co2 N201 C205 -90.9(6)
N222 Co2 N201 C205 15.8(9)
N120 Co2 N201 C205 118.7(6)
N207 Co2 N201 C202 -179.9(12)
N113 Co2 N201 C202 10.4(11)
N119 Co2 N201 C202 88.0(11)
N222 Co2 N201 C202 -165.3(10)
N120 Co2 N201 C202 -62.5(11)
C205 N201 C202 C203 0.9(12)
Co2 N201 C202 C203 -177.9(8)
N201 C202 C203 N204 -0.6(14)
C202 C203 N204 C205 0.1(13)
C202 N201 C205 N204 -0.8(11)
Co2 N201 C205 N204 178.4(6)
C202 N201 C205 C206 -179.1(9)
Co2 N201 C205 C206 0.2(11)
C203 N204 C205 N201 0.4(12)
C203 N204 C205 C206 178.6(10)
N201 C205 C206 N207 -2.5(12)
N204 C205 C206 N207 179.6(9)
C205 C206 N207 N208 -179.3(7)
C205 C206 N207 Co2 3.7(9)
N113 Co2 N207 C206 45.0(15)
N119 Co2 N207 C206 89.7(6)
N201 Co2 N207 C206 -2.9(6)
N222 Co2 N207 C206 -175.0(7)
N120 Co2 N207 C206 -85.7(6)
N113 Co2 N207 N208 -132.0(10)
N119 Co2 N207 N208 -87.3(6)
N201 Co2 N207 N208 -179.9(6)
N222 Co2 N207 N208 8.0(5)
N120 Co2 N207 N208 97.3(6)
C206 N207 N208 C209 174.6(7)
Co2 N207 N208 C209 -8.4(9)
C206 N207 N208 C229 -6.9(11)
Co2 N207 N208 C229 170.0(6)
N207 N208 C209 N222 2.3(10)
C229 N208 C209 N222 -176.1(8)
N207 N208 C209 C210 -177.2(7)
C229 N208 C209 C210 4.4(12)
N222 C209 C210 C211 0.3(12)
N208 C209 C210 C211 179.7(7)
C209 C210 C211 N220 -1.9(12)
C209 C210 C211 N212 176.2(7)
N220 C211 N212 N213 -7.8(10)
C210 C211 N212 N213 174.1(7)
N220 C211 N212 C230 172.2(8)
C210 C211 N212 C230 -6.0(12)
C211 N212 N213 C214 -175.1(8)
C230 N212 N213 C214 4.9(11)
C211 N212 N213 Co3 12.5(9)
C230 N212 N213 Co3 -167.5(6)
N307 Co3 N213 C214 -62.5(14)
N301 Co3 N213 C214 -91.1(6)
N219 Co3 N213 C214 6.0(6)
N322 Co3 N213 C214 88.1(7)
N220 Co3 N213 C214 178.2(7)
N307 Co3 N213 N212 110.1(12)
N301 Co3 N213 N212 81.6(6)
N219 Co3 N213 N212 178.7(6)
N322 Co3 N213 N212 -99.2(6)
N220 Co3 N213 N212 -9.2(5)
N212 N213 C214 C215 -179.5(7)
Co3 N213 C214 C215 -7.1(10)
N213 C214 C215 N216 -166.1(8)
N213 C214 C215 N219 4.2(12)
N219 C215 N216 C217 3.7(10)
C214 C215 N216 C217 174.9(9)
C215 N216 C217 C218 -2.6(11)
N216 C217 C218 N219 0.7(11)
N216 C215 N219 C218 -3.3(10)
C214 C215 N219 C218 -174.9(8)
N216 C215 N219 Co3 172.2(6)
C214 C215 N219 Co3 0.6(10)
C217 C218 N219 C215 1.5(11)
C217 C218 N219 Co3 -171.5(8)
N213 Co3 N219 C215 -3.2(6)
N307 Co3 N219 C215 165.5(6)
N301 Co3 N219 C215 87.0(6)
N322 Co3 N219 C215 -121.6(6)
N220 Co3 N219 C215 -18.1(9)
N213 Co3 N219 C218 169.7(10)
N307 Co3 N219 C218 -21.6(10)
N301 Co3 N219 C218 -100.1(10)
N322 Co3 N219 C218 51.3(10)
N220 Co3 N219 C218 154.8(9)
N212 C211 N220 C221 -175.5(7)
C210 C211 N220 C221 2.6(11)
N212 C211 N220 Co3 0.1(9)
C210 C211 N220 Co3 178.2(6)
N213 Co3 N220 C221 179.6(7)
N307 Co3 N220 C221 10.9(7)
N301 Co3 N220 C221 88.1(7)
N219 Co3 N220 C221 -165.2(6)
N322 Co3 N220 C221 -64.0(7)
N213 Co3 N220 C211 4.7(5)
N307 Co3 N220 C211 -164.0(5)
N301 Co3 N220 C211 -86.8(6)
N219 Co3 N220 C211 19.9(8)
N322 Co3 N220 C211 121.0(5)
C211 N220 C221 N222 -1.9(11)
Co3 N220 C221 N222 -176.8(5)
C211 N220 C221 C223 173.1(7)
Co3 N220 C221 C223 -1.8(10)
N220 C221 N222 C209 0.5(11)
C223 C221 N222 C209 -174.6(7)
N220 C221 N222 Co2 176.7(6)
C223 C221 N222 Co2 1.6(10)
C210 C209 N222 C221 0.4(11)
N208 C209 N222 C221 -179.1(7)
C210 C209 N222 Co2 -176.4(6)
N208 C209 N222 Co2 4.2(9)
N207 Co2 N222 C221 177.5(7)
N113 Co2 N222 C221 -12.5(7)
N119 Co2 N222 C221 -91.3(6)
N201 Co2 N222 C221 162.7(6)
N120 Co2 N222 C221 61.8(7)
N207 Co2 N222 C209 -6.3(5)
N113 Co2 N222 C209 163.7(5)
N119 Co2 N222 C209 84.9(6)
N201 Co2 N222 C209 -21.1(8)
N120 Co2 N222 C209 -122.0(6)
N220 C221 C223 C224 87.2(10)
N222 C221 C223 C224 -97.4(9)
N220 C221 C223 C228 -91.8(9)
N222 C221 C223 C228 83.7(10)
C228 C223 C224 C225 -1.1(13)
C221 C223 C224 C225 180.0(8)
C223 C224 C225 C226 3.1(15)
C224 C225 C226 C227 -4.6(17)
C225 C226 C227 C228 4.3(19)
C226 C227 C228 C223 -2.5(17)
C224 C223 C228 C227 0.8(14)
C221 C223 C228 C227 179.7(8)
N213 Co3 N301 C305 174.7(6)
N307 Co3 N301 C305 0.5(5)
N219 Co3 N301 C305 97.3(6)
N322 Co3 N301 C305 -3.8(8)
N220 Co3 N301 C305 -112.1(6)
N213 Co3 N301 C302 -11.6(9)
N307 Co3 N301 C302 174.2(9)
N219 Co3 N301 C302 -89.0(9)
N322 Co3 N301 C302 169.9(7)
N220 Co3 N301 C302 61.6(9)
C305 N301 C302 C303 0.1(9)
Co3 N301 C302 C303 -173.8(7)
N301 C302 C303 N304 0.4(10)
C302 C303 N304 C305 -0.8(11)
C303 N304 C305 N301 0.9(11)
C303 N304 C305 C306 179.2(9)
C302 N301 C305 N304 -0.6(10)
Co3 N301 C305 N304 175.5(6)
C302 N301 C305 C306 -179.0(8)
Co3 N301 C305 C306 -2.9(10)
N304 C305 C306 N307 -173.3(9)
N301 C305 C306 N307 4.8(13)
C305 C306 N307 N308 -179.8(7)
C305 C306 N307 Co3 -4.1(10)
N213 Co3 N307 C306 -27.1(16)
N301 Co3 N307 C306 2.2(7)
N219 Co3 N307 C306 -93.6(7)
N322 Co3 N307 C306 180.0(7)
N220 Co3 N307 C306 88.4(7)
N213 Co3 N307 N308 148.7(10)
N301 Co3 N307 N308 178.0(6)
N219 Co3 N307 N308 82.2(6)
N322 Co3 N307 N308 -4.2(5)
N220 Co3 N307 N308 -95.8(5)
C306 N307 N308 C309 179.9(8)
Co3 N307 N308 C309 4.3(8)
C306 N307 N308 C329 2.7(12)
Co3 N307 N308 C329 -173.0(6)
N307 N308 C309 N322 -0.8(10)
C329 N308 C309 N322 176.3(7)
N307 N308 C309 C310 -179.3(7)
C329 N308 C309 C310 -2.1(12)
N322 C309 C310 C311 -0.9(11)
N308 C309 C310 C311 177.5(7)
C309 C310 C311 N312 -176.0(7)
C309 C310 C311 N320 3.6(11)
C310 C311 N312 N313 -176.9(7)
N320 C311 N312 N313 3.5(9)
C310 C311 N312 C330 5.8(11)
N320 C311 N312 C330 -173.8(7)
C311 N312 N313 C314 180.0(7)
C330 N312 N313 C314 -2.7(11)
C311 N312 N313 Co4 -6.0(8)
C330 N312 N313 Co4 171.3(5)
N319 Co4 N313 C314 -1.9(5)
N407 Co4 N313 C314 44.1(15)
N401 Co4 N313 C314 96.0(6)
N320 Co4 N313 C314 179.0(6)
N422 Co4 N313 C314 -90.2(5)
N319 Co4 N313 N312 -176.3(5)
N407 Co4 N313 N312 -130.4(12)
N401 Co4 N313 N312 -78.4(5)
N320 Co4 N313 N312 4.6(5)
N422 Co4 N313 N312 95.3(5)
N312 N313 C314 C315 179.1(6)
Co4 N313 C314 C315 4.9(8)
N313 C314 C315 N316 174.2(8)
N313 C314 C315 N319 -6.9(11)
N319 C315 N316 C317 -1.2(10)
C314 C315 N316 C317 177.8(9)
C315 N316 C317 C318 0.4(11)
N316 C317 C318 N319 0.5(12)
N316 C315 N319 C318 1.4(9)
C314 C315 N319 C318 -177.6(7)
N316 C315 N319 Co4 -175.8(5)
C314 C315 N319 Co4 5.1(9)
C317 C318 N319 C315 -1.2(10)
C317 C318 N319 Co4 174.2(8)
N407 Co4 N319 C315 -173.6(5)
N401 Co4 N319 C315 -95.9(6)
N313 Co4 N319 C315 -1.7(5)
N320 Co4 N319 C315 0.1(9)
N422 Co4 N319 C315 113.2(5)
N407 Co4 N319 C318 11.2(11)
N401 Co4 N319 C318 88.9(11)
N313 Co4 N319 C318 -176.9(11)
N320 Co4 N319 C318 -175.1(9)
N422 Co4 N319 C318 -62.0(11)
C310 C311 N320 C321 -5.7(10)
N312 C311 N320 C321 173.9(6)
C310 C311 N320 Co4 -179.2(6)
N312 C311 N320 Co4 0.4(8)
N319 Co4 N320 C321 -176.7(6)
N407 Co4 N320 C321 -3.6(7)
N401 Co4 N320 C321 -77.2(6)
N313 Co4 N320 C321 -174.8(6)
N422 Co4 N320 C321 71.1(6)
N319 Co4 N320 C311 -4.4(8)
N407 Co4 N320 C311 168.7(5)
N401 Co4 N320 C311 95.1(5)
N313 Co4 N320 C311 -2.5(5)
N422 Co4 N320 C311 -116.6(5)
C311 N320 C321 N322 5.7(10)
Co4 N320 C321 N322 178.1(5)
C311 N320 C321 C323 -171.4(6)
Co4 N320 C321 C323 0.9(9)
N320 C321 N322 C309 -3.3(11)
C323 C321 N322 C309 173.8(6)
N320 C321 N322 Co3 -177.7(5)
C323 C321 N322 Co3 -0.6(9)
N308 C309 N322 C321 -177.8(6)
C310 C309 N322 C321 0.6(10)
N308 C309 N322 Co3 -2.7(8)
C310 C309 N322 Co3 175.7(6)
N213 Co3 N322 C321 4.1(7)
N307 Co3 N322 C321 178.0(7)
N301 Co3 N322 C321 -177.6(5)
N219 Co3 N322 C321 79.2(6)
N220 Co3 N322 C321 -70.9(6)
N213 Co3 N322 C309 -170.3(5)
N307 Co3 N322 C309 3.6(5)
N301 Co3 N322 C309 8.0(8)
N219 Co3 N322 C309 -95.2(5)
N220 Co3 N322 C309 114.7(5)
N322 C321 C323 C324 92.3(9)
N320 C321 C323 C324 -90.2(9)
N322 C321 C323 C328 -84.0(9)
N320 C321 C323 C328 93.4(9)
C328 C323 C324 C325 -1.2(12)
C321 C323 C324 C325 -177.6(8)
C323 C324 C325 C326 -0.7(13)
C324 C325 C326 C327 1.3(14)
C325 C326 C327 C328 0.0(14)
C326 C327 C328 C323 -1.9(14)
C324 C323 C328 C327 2.5(13)
C321 C323 C328 C327 179.1(8)
N319 Co4 N401 C405 -90.6(6)
N407 Co4 N401 C405 1.5(6)
N313 Co4 N401 C405 -169.4(6)
N320 Co4 N401 C405 117.6(6)
N422 Co4 N401 C405 21.4(9)
N319 Co4 N401 C402 108.1(10)
N407 Co4 N401 C402 -159.9(10)
N313 Co4 N401 C402 29.2(10)
N320 Co4 N401 C402 -43.8(10)
N422 Co4 N401 C402 -139.9(9)
C405 N401 C402 C403 1.4(10)
Co4 N401 C402 C403 163.4(8)
N401 C402 C403 N404 -0.5(11)
C402 C403 N404 C405 -0.6(11)
C402 N401 C405 N404 -1.8(10)
Co4 N401 C405 N404 -169.8(6)
C402 N401 C405 C406 170.1(8)
Co4 N401 C405 C406 2.1(10)
C403 N404 C405 N401 1.6(10)
C403 N404 C405 C406 -169.8(9)
N401 C405 C406 N407 -6.5(12)
N404 C405 C406 N407 164.1(8)
C405 C406 N407 N408 -175.8(7)
C405 C406 N407 Co4 7.7(9)
N319 Co4 N407 C406 92.8(6)
N401 Co4 N407 C406 -5.5(6)
N313 Co4 N407 C406 47.9(16)
N320 Co4 N407 C406 -84.0(6)
N422 Co4 N407 C406 -174.7(6)
N319 Co4 N407 N408 -83.8(5)
N401 Co4 N407 N408 177.9(6)
N313 Co4 N407 N408 -128.6(12)
N320 Co4 N407 N408 99.5(5)
N422 Co4 N407 N408 8.7(5)
C406 N407 N408 C409 171.4(7)
Co4 N407 N408 C409 -12.1(9)
C406 N407 N408 C429 -2.2(11)
Co4 N407 N408 C429 174.2(6)
N407 N408 C409 N422 7.9(10)
C429 N408 C409 N422 -178.7(7)
N407 N408 C409 C410 -173.8(7)
C429 N408 C409 C410 -0.4(13)
N422 C409 C410 C411 -1.2(12)
N408 C409 C410 C411 -179.4(8)
C409 C410 C411 N420 1.9(13)
C409 C410 C411 N412 178.5(7)
C410 C411 N412 N413 -179.7(7)
N420 C411 N412 N413 -2.9(10)
C410 C411 N412 C430 -2.4(13)
N420 C411 N412 C430 174.4(8)
C411 N412 N413 C414 -179.5(7)
C430 N412 N413 C414 3.0(12)
C411 N412 N413 Co1 4.9(9)
C430 N412 N413 Co1 -172.5(6)
N107 Co1 N413 C414 -34.0(16)
N419 Co1 N413 C414 3.2(6)
N101 Co1 N413 C414 -88.7(6)
N420 Co1 N413 C414 -179.5(7)
N122 Co1 N413 C414 88.9(6)
N107 Co1 N413 N412 141.9(12)
N419 Co1 N413 N412 179.1(6)
N101 Co1 N413 N412 87.1(6)
N420 Co1 N413 N412 -3.7(5)
N122 Co1 N413 N412 -95.2(6)
N412 N413 C414 C415 -179.5(7)
Co1 N413 C414 C415 -3.8(9)
N413 C414 C415 N416 -179.3(9)
N413 C414 C415 N419 2.3(12)
N419 C415 N416 C417 -0.3(11)
C414 C415 N416 C417 -178.9(9)
C415 N416 C417 C418 0.2(12)
N416 C417 C418 N419 0.0(12)
N416 C415 N419 C418 0.3(11)
C414 C415 N419 C418 179.0(8)
N416 C415 N419 Co1 -178.4(6)
C414 C415 N419 Co1 0.4(10)
C417 C418 N419 C415 -0.2(11)
C417 C418 N419 Co1 177.8(8)
N107 Co1 N419 C415 171.6(6)
N413 Co1 N419 C415 -1.7(6)
N101 Co1 N419 C415 93.7(6)
N420 Co1 N419 C415 -7.2(10)
N122 Co1 N419 C415 -115.9(6)
N107 Co1 N419 C418 -6.4(11)
N413 Co1 N419 C418 -179.7(11)
N101 Co1 N419 C418 -84.2(11)
N420 Co1 N419 C418 174.8(9)
N122 Co1 N419 C418 66.2(11)
C410 C411 N420 C421 0.7(11)
N412 C411 N420 C421 -176.1(7)
C410 C411 N420 Co1 176.6(6)
N412 C411 N420 Co1 -0.2(9)
N107 Co1 N420 C421 4.2(7)
N413 Co1 N420 C421 177.3(7)
N419 Co1 N420 C421 -177.1(6)
N101 Co1 N420 C421 81.7(7)
N122 Co1 N420 C421 -70.2(7)
N107 Co1 N420 C411 -171.1(5)
N413 Co1 N420 C411 2.0(5)
N419 Co1 N420 C411 7.6(9)
N101 Co1 N420 C411 -93.5(6)
N122 Co1 N420 C411 114.6(6)
C411 N420 C421 N422 -4.5(11)
Co1 N420 C421 N422 -179.7(6)
C411 N420 C421 C423 171.8(7)
Co1 N420 C421 C423 -3.4(10)
N420 C421 N422 C409 5.2(11)
C423 C421 N422 C409 -171.0(7)
N420 C421 N422 Co4 -178.4(5)
C423 C421 N422 Co4 5.4(10)
N408 C409 N422 C421 176.2(7)
C410 C409 N422 C421 -2.1(11)
N408 C409 N422 Co4 -0.6(9)
C410 C409 N422 Co4 -178.9(6)
N319 Co4 N422 C421 -87.5(7)
N407 Co4 N422 C421 179.4(7)
N401 Co4 N422 C421 159.0(6)
N313 Co4 N422 C421 -9.0(7)
N320 Co4 N422 C421 66.5(7)
N319 Co4 N422 C409 88.9(6)
N407 Co4 N422 C409 -4.1(5)
N401 Co4 N422 C409 -24.5(8)
N313 Co4 N422 C409 167.4(5)
N320 Co4 N422 C409 -117.1(5)
N422 C421 C423 C424 -92.3(9)
N420 C421 C423 C424 91.1(9)
N422 C421 C423 C428 87.3(9)
N420 C421 C423 C428 -89.2(8)
C428 C423 C424 C425 0.0(11)
C421 C423 C424 C425 179.6(7)
C423 C424 C425 C426 -0.2(13)
C424 C425 C426 C427 0.2(14)
C425 C426 C427 C428 0.0(14)
C426 C427 C428 C423 -0.3(12)
C424 C423 C428 C427 0.3(11)
C421 C423 C428 C427 -179.4(7)
N813 Co5 N501 C505 -165.0(6)
N507 Co5 N501 C505 3.2(5)
N819 Co5 N501 C505 -87.1(6)
N820 Co5 N501 C505 122.3(6)
N522 Co5 N501 C505 21.8(8)
N813 Co5 N501 C502 21.3(10)
N507 Co5 N501 C502 -170.5(10)
N819 Co5 N501 C502 99.2(10)
N820 Co5 N501 C502 -51.4(10)
N522 Co5 N501 C502 -151.9(9)
C505 N501 C502 C503 -0.4(10)
Co5 N501 C502 C503 173.4(7)
N501 C502 C503 N504 0.7(11)
C502 C503 N504 C505 -0.7(11)
C502 N501 C505 N504 0.0(10)
Co5 N501 C505 N504 -176.0(5)
C502 N501 C505 C506 175.8(8)
Co5 N501 C505 C506 -0.2(10)
C503 N504 C505 N501 0.4(10)
C503 N504 C505 C506 -175.1(9)
N501 C505 C506 N507 -5.2(12)
N504 C505 C506 N507 169.9(8)
C505 C506 N507 N508 -178.5(7)
C505 C506 N507 Co5 8.0(9)
N813 Co5 N507 C506 55.0(13)
N819 Co5 N507 C506 90.9(6)
N501 Co5 N507 C506 -6.4(6)
N820 Co5 N507 C506 -86.8(6)
N522 Co5 N507 C506 -176.1(6)
N813 Co5 N507 N508 -118.8(11)
N819 Co5 N507 N508 -82.9(6)
N501 Co5 N507 N508 179.8(6)
N820 Co5 N507 N508 99.4(5)
N522 Co5 N507 N508 10.1(5)
C506 N507 N508 C509 174.3(7)
Co5 N507 N508 C509 -12.3(8)
C506 N507 N508 C529 -0.3(11)
Co5 N507 N508 C529 173.1(6)
N507 N508 C509 N522 5.9(9)
C529 N508 C509 N522 -179.9(7)
N507 N508 C509 C510 -176.8(7)
C529 N508 C509 C510 -2.5(11)
N522 C509 C510 C511 -2.9(11)
N508 C509 C510 C511 179.9(6)
C509 C510 C511 N512 179.7(7)
C509 C510 C511 N520 1.4(11)
N520 C511 N512 N513 5.0(9)
C510 C511 N512 N513 -173.4(6)
N520 C511 N512 C530 177.8(7)
C510 C511 N512 C530 -0.5(12)
C511 N512 N513 C514 171.3(7)
C530 N512 N513 C514 -1.9(11)
C511 N512 N513 Co6 -0.9(8)
C530 N512 N513 Co6 -174.2(5)
N601 Co6 N513 C514 -90.5(6)
N607 Co6 N513 C514 -35.8(14)
N519 Co6 N513 C514 5.2(6)
N622 Co6 N513 C514 95.6(6)
N520 Co6 N513 C514 -174.5(6)
N601 Co6 N513 N512 82.2(5)
N607 Co6 N513 N512 136.9(10)
N519 Co6 N513 N512 177.9(6)
N622 Co6 N513 N512 -91.7(5)
N520 Co6 N513 N512 -1.8(5)
N512 N513 C514 C515 -177.5(7)
Co6 N513 C514 C515 -4.9(9)
N513 C514 C515 N519 0.8(12)
N513 C514 C515 N516 177.6(8)
N519 C515 N516 C517 0.5(11)
C514 C515 N516 C517 -176.6(9)
C515 N516 C517 C518 -1.6(11)
N516 C517 C518 N519 2.2(11)
N516 C515 N519 C518 0.9(10)
C514 C515 N519 C518 178.1(8)
N516 C515 N519 Co6 -173.8(6)
C514 C515 N519 Co6 3.4(10)
C517 C518 N519 C515 -1.9(10)
C517 C518 N519 Co6 169.2(8)
N513 Co6 N519 C515 -4.3(6)
N601 Co6 N519 C515 89.7(6)
N607 Co6 N519 C515 166.7(6)
N622 Co6 N519 C515 -120.3(6)
N520 Co6 N519 C515 -3.9(9)
N513 Co6 N519 C518 -175.3(11)
N601 Co6 N519 C518 -81.3(10)
N607 Co6 N519 C518 -4.3(10)
N622 Co6 N519 C518 68.7(10)
N520 Co6 N519 C518 -174.8(9)
N512 C511 N520 C521 -175.9(6)
C510 C511 N520 C521 2.5(10)
N512 C511 N520 Co6 -6.4(8)
C510 C511 N520 Co6 172.0(5)
N513 Co6 N520 C521 172.3(6)
N601 Co6 N520 C521 75.5(6)
N607 Co6 N520 C521 2.5(7)
N519 Co6 N520 C521 171.8(6)
N622 Co6 N520 C521 -72.1(6)
N513 Co6 N520 C511 4.2(5)
N601 Co6 N520 C511 -92.5(5)
N607 Co6 N520 C511 -165.6(4)
N519 Co6 N520 C511 3.8(8)
N622 Co6 N520 C511 119.8(5)
C511 N520 C521 N522 -5.4(10)
Co6 N520 C521 N522 -173.2(5)
C511 N520 C521 C523 171.1(6)
Co6 N520 C521 C523 3.3(9)
N520 C521 N522 C509 4.0(10)
C523 C521 N522 C509 -172.4(6)
N520 C521 N522 Co5 178.4(5)
C523 C521 N522 Co5 2.0(9)
C510 C509 N522 C521 0.4(10)
N508 C509 N522 C521 177.8(6)
C510 C509 N522 Co5 -174.7(6)
N508 C509 N522 Co5 2.6(8)
N813 Co5 N522 C521 -12.4(7)
N507 Co5 N522 C521 179.1(6)
N819 Co5 N522 C521 -89.9(6)
N501 Co5 N522 C521 160.1(6)
N820 Co5 N522 C521 62.3(6)
N813 Co5 N522 C509 162.1(5)
N507 Co5 N522 C509 -6.5(5)
N819 Co5 N522 C509 84.5(5)
N501 Co5 N522 C509 -25.4(7)
N820 Co5 N522 C509 -123.2(5)
N520 C521 C523 C528 -96.2(9)
N522 C521 C523 C528 80.6(9)
N520 C521 C523 C524 83.1(9)
N522 C521 C523 C524 -100.1(9)
C528 C523 C524 C525 1.3(12)
C521 C523 C524 C525 -178.0(8)
C523 C524 C525 C526 -0.1(14)
C524 C525 C526 C527 -0.1(14)
C525 C526 C527 C528 -0.9(14)
C524 C523 C528 C527 -2.3(12)
C521 C523 C528 C527 177.0(8)
C526 C527 C528 C523 2.1(13)
N513 Co6 N601 C605 160.2(6)
N607 Co6 N601 C605 -8.2(6)
N519 Co6 N601 C605 81.6(6)
N622 Co6 N601 C605 -30.0(8)
N520 Co6 N601 C605 -127.3(6)
N513 Co6 N601 C602 -15.0(10)
N607 Co6 N601 C602 176.5(10)
N519 Co6 N601 C602 -93.6(9)
N622 Co6 N601 C602 154.7(8)
N520 Co6 N601 C602 57.4(9)
C605 N601 C602 C603 0.1(10)
Co6 N601 C602 C603 175.5(7)
N601 C602 C603 N604 0.4(11)
C602 C603 N604 C605 -0.8(11)
C602 N601 C605 N604 -0.6(10)
Co6 N601 C605 N604 -177.6(5)
C602 N601 C605 C606 -176.1(7)
Co6 N601 C605 C606 6.9(10)
C603 N604 C605 N601 0.9(10)
C603 N604 C605 C606 175.9(8)
N601 C605 C606 N607 1.0(11)
N604 C605 C606 N607 -173.5(8)
C605 C606 N607 N608 178.1(7)
C605 C606 N607 Co6 -8.7(9)
N513 Co6 N607 C606 -46.9(13)
N601 Co6 N607 C606 9.6(5)
N519 Co6 N607 C606 -86.9(6)
N622 Co6 N607 C606 177.6(6)
N520 Co6 N607 C606 87.9(6)
N513 Co6 N607 N608 126.6(10)
N601 Co6 N607 N608 -176.9(6)
N519 Co6 N607 N608 86.6(5)
N622 Co6 N607 N608 -8.9(5)
N520 Co6 N607 N608 -98.5(5)
C606 N607 N608 C609 -173.8(7)
Co6 N607 N608 C609 13.2(8)
C606 N607 N608 C629 -1.4(11)
Co6 N607 N608 C629 -174.4(6)
N607 N608 C609 N622 -9.9(10)
C629 N608 C609 N622 178.0(7)
N607 N608 C609 C610 170.8(7)
C629 N608 C609 C610 -1.3(12)
N608 C609 C610 C611 179.1(7)
N622 C609 C610 C611 -0.2(12)
C609 C610 C611 N620 0.1(13)
C609 C610 C611 N612 -178.4(8)
N620 C611 N612 N613 -3.1(12)
C610 C611 N612 N613 175.5(8)
N620 C611 N612 C630 -178.2(9)
C610 C611 N612 C630 0.4(15)
C611 N612 N613 C614 -177.3(9)
C630 N612 N613 C614 -2.0(14)
C611 N612 N613 Co7 0.1(11)
C630 N612 N613 Co7 175.4(7)
N707 Co7 N613 C614 29.4(19)
N619 Co7 N613 C614 -0.9(7)
N701 Co7 N613 C614 94.0(8)
N722 Co7 N613 C614 -89.4(8)
N620 Co7 N613 C614 179.2(8)
N707 Co7 N613 N612 -148.1(13)
N619 Co7 N613 N612 -178.5(7)
N701 Co7 N613 N612 -83.5(7)
N722 Co7 N613 N612 93.1(7)
N620 Co7 N613 N612 1.7(6)
N612 N613 C614 C615 179.4(9)
Co7 N613 C614 C615 1.9(12)
N613 C614 C615 N616 179.2(10)
N613 C614 C615 N619 -2.4(15)
N619 C615 N616 C617 2.7(12)
C614 C615 N616 C617 -178.8(11)
C615 N616 C617 C618 -2.3(12)
N616 C617 C618 N619 1.2(12)
N616 C615 N619 C618 -2.0(12)
C614 C615 N619 C618 179.4(9)
N616 C615 N619 Co7 -179.8(7)
C614 C615 N619 Co7 1.6(12)
C617 C618 N619 C615 0.4(11)
C617 C618 N619 Co7 177.0(8)
N707 Co7 N619 C615 -174.7(7)
N613 Co7 N619 C615 -0.4(7)
N701 Co7 N619 C615 -96.8(7)
N722 Co7 N619 C615 112.3(7)
N620 Co7 N619 C615 -0.2(10)
N707 Co7 N619 C618 8.9(11)
N613 Co7 N619 C618 -176.8(11)
N701 Co7 N619 C618 86.7(11)
N722 Co7 N619 C618 -64.2(11)
N620 Co7 N619 C618 -176.6(9)
N612 C611 N620 C621 177.7(7)
C610 C611 N620 C621 -0.9(12)
N612 C611 N620 Co7 4.4(10)
C610 C611 N620 Co7 -174.1(6)
N707 Co7 N620 C621 -1.8(8)
N613 Co7 N620 C621 -175.4(7)
N619 Co7 N620 C621 -175.6(6)
N701 Co7 N620 C621 -76.7(7)
N722 Co7 N620 C621 73.0(7)
N707 Co7 N620 C611 170.4(6)
N613 Co7 N620 C611 -3.2(6)
N619 Co7 N620 C611 -3.4(10)
N701 Co7 N620 C611 95.5(6)
N722 Co7 N620 C611 -114.7(6)
C611 N620 C621 N622 1.9(12)
Co7 N620 C621 N622 174.1(5)
C611 N620 C621 C623 -173.6(7)
Co7 N620 C621 C623 -1.4(10)
N620 C621 N622 C609 -2.0(11)
C623 C621 N622 C609 173.5(7)
N620 C621 N622 Co6 177.1(6)
C623 C621 N622 Co6 -7.4(10)
N608 C609 N622 C621 -178.3(6)
C610 C609 N622 C621 1.0(11)
N608 C609 N622 Co6 2.5(9)
C610 C609 N622 Co6 -178.2(6)
N513 Co6 N622 C621 14.9(7)
N601 Co6 N622 C621 -153.6(6)
N607 Co6 N622 C621 -175.9(7)
N519 Co6 N622 C621 94.4(6)
N520 Co6 N622 C621 -59.7(6)
N513 Co6 N622 C609 -166.0(5)
N601 Co6 N622 C609 25.4(8)
N607 Co6 N622 C609 3.2(5)
N519 Co6 N622 C609 -86.5(5)
N520 Co6 N622 C609 119.4(5)
N620 C621 C623 C628 96.1(8)
N622 C621 C623 C628 -79.8(9)
N620 C621 C623 C624 -79.7(9)
N622 C621 C623 C624 104.3(8)
C628 C623 C624 C625 2.2(11)
C621 C623 C624 C625 177.9(7)
C623 C624 C625 C626 -3.4(13)
C624 C625 C626 C627 1.8(14)
C625 C626 C627 C628 0.9(13)
C624 C623 C628 C627 0.5(12)
C621 C623 C628 C627 -175.3(7)
C626 C627 C628 C623 -2.1(12)
N707 Co7 N701 C705 3.8(5)
N613 Co7 N701 C705 -165.7(5)
N619 Co7 N701 C705 -87.4(6)
N722 Co7 N701 C705 20.5(8)
N620 Co7 N701 C705 122.2(5)
N707 Co7 N701 C702 -167.6(10)
N613 Co7 N701 C702 23.0(9)
N619 Co7 N701 C702 101.3(9)
N722 Co7 N701 C702 -150.9(8)
N620 Co7 N701 C702 -49.2(9)
C705 N701 C702 C703 1.1(9)
Co7 N701 C702 C703 172.6(7)
N701 C702 C703 N704 0.3(10)
C702 C703 N704 C705 -1.5(10)
C702 N701 C705 N704 -2.1(9)
Co7 N701 C705 N704 -176.8(5)
C702 N701 C705 C706 173.1(7)
Co7 N701 C705 C706 -1.7(9)
C703 N704 C705 N701 2.3(9)
C703 N704 C705 C706 -172.5(8)
N701 C705 C706 N707 -3.3(11)
N704 C705 C706 N707 170.9(8)
C705 C706 N707 N708 -179.6(7)
C705 C706 N707 Co7 6.8(9)
N613 Co7 N707 C706 60.3(17)
N619 Co7 N707 C706 89.9(6)
N701 Co7 N707 C706 -6.1(6)
N722 Co7 N707 C706 -177.3(6)
N620 Co7 N707 C706 -87.0(6)
N613 Co7 N707 N708 -113.4(15)
N619 Co7 N707 N708 -83.9(6)
N701 Co7 N707 N708 -179.9(6)
N722 Co7 N707 N708 8.9(5)
N620 Co7 N707 N708 99.2(6)
C706 N707 N708 C709 174.5(7)
Co7 N707 N708 C709 -12.1(9)
C706 N707 N708 C729 -3.6(12)
Co7 N707 N708 C729 169.9(6)
N707 N708 C709 N722 7.5(10)
C729 N708 C709 N722 -174.5(8)
N707 N708 C709 C710 -172.6(7)
C729 N708 C709 C710 5.4(12)
N722 C709 C710 C711 4.5(12)
N708 C709 C710 C711 -175.4(7)
C709 C710 C711 N720 -5.3(12)
C709 C710 C711 N712 176.8(7)
N720 C711 N712 N713 -0.7(10)
C710 C711 N712 N713 177.2(7)
N720 C711 N712 C730 174.3(7)
C710 C711 N712 C730 -7.7(11)
C711 N712 N713 C714 178.6(8)
C730 N712 N713 C714 3.6(12)
C711 N712 N713 Co8 3.7(8)
C730 N712 N713 Co8 -171.4(6)
N807 Co8 N713 C714 -35.9(15)
N801 Co8 N713 C714 -84.1(7)
N719 Co8 N713 C714 8.2(7)
N720 Co8 N713 C714 -178.9(7)
N822 Co8 N713 C714 90.5(7)
N807 Co8 N713 N712 139.3(11)
N801 Co8 N713 N712 91.1(6)
N719 Co8 N713 N712 -176.5(6)
N720 Co8 N713 N712 -3.6(5)
N822 Co8 N713 N712 -94.3(6)
N712 N713 C714 C715 176.5(8)
Co8 N713 C714 C715 -8.5(11)
N713 C714 C715 N719 3.0(14)
N713 C714 C715 N76' 158.2(10)
N713 C714 C715 N716 -151.6(9)
N719 C715 N716 C717 0.2(2)
C714 C715 N716 C717 158.6(11)
N76' C715 N716 C717 -95.6(16)
C715 N716 C717 C718 0.0(2)
N716 C717 C718 N719 -0.3(4)
N719 C715 N76' C77' -0.3(2)
C714 C715 N76' C77' -159.2(14)
N716 C715 N76' C77' 95.1(15)
C715 N76' C77' C78' 0.0(2)
N76' C77' C78' N719 0.3(4)
C714 C715 N719 C78' 160.1(12)
N76' C715 N719 C78' 0.4(4)
N716 C715 N719 C78' -40.7(6)
C714 C715 N719 C718 -159.5(11)
N76' C715 N719 C718 40.8(6)
N716 C715 N719 C718 -0.3(4)
C714 C715 N719 Co8 3.7(11)
N76' C715 N719 Co8 -156.0(7)
N716 C715 N719 Co8 162.8(6)
C77' C78' N719 C715 -0.5(5)
C77' C78' N719 C718 -96.2(19)
C77' C78' N719 Co8 145.7(11)
C717 C718 N719 C715 0.4(5)
C717 C718 N719 C78' 98(2)
C717 C718 N719 Co8 -153.8(10)
N807 Co8 N719 C715 163.9(6)
N801 Co8 N719 C715 85.0(6)
N713 Co8 N719 C715 -5.6(5)
N720 Co8 N719 C715 -19.4(9)
N822 Co8 N719 C715 -123.5(6)
N807 Co8 N719 C78' 17.4(12)
N801 Co8 N719 C78' -61.5(12)
N713 Co8 N719 C78' -152.1(12)
N720 Co8 N719 C78' -165.9(12)
N822 Co8 N719 C78' 90.1(12)
N807 Co8 N719 C718 -41.8(11)
N801 Co8 N719 C718 -120.7(11)
N713 Co8 N719 C718 148.7(11)
N720 Co8 N719 C718 135.0(11)
N822 Co8 N719 C718 30.9(11)
C710 C711 N720 C721 5.9(11)
N712 C711 N720 C721 -176.2(7)
C710 C711 N720 Co8 179.7(6)
N712 C711 N720 Co8 -2.3(9)
N807 Co8 N720 C721 6.2(8)
N801 Co8 N720 C721 86.1(7)
N713 Co8 N720 C721 176.0(7)
N719 Co8 N720 C721 -170.1(6)
N822 Co8 N720 C721 -68.3(7)
N807 Co8 N720 C711 -166.6(5)
N801 Co8 N720 C711 -86.7(6)
N713 Co8 N720 C711 3.1(5)
N719 Co8 N720 C711 17.0(9)
N822 Co8 N720 C711 118.9(5)
C711 N720 C721 N722 -5.9(12)
Co8 N720 C721 N722 -178.8(5)
C711 N720 C721 C723 170.4(7)
Co8 N720 C721 C723 -2.5(10)
N720 C721 N722 C709 5.1(11)
C723 C721 N722 C709 -171.2(7)
N720 C721 N722 Co7 -180.0(6)
C723 C721 N722 Co7 3.7(10)
N708 C709 N722 C721 175.7(7)
C710 C709 N722 C721 -4.2(11)
N708 C709 N722 Co7 0.0(9)
C710 C709 N722 Co7 -179.9(6)
N707 Co7 N722 C721 -179.4(7)
N613 Co7 N722 C721 -9.8(7)
N619 Co7 N722 C721 -87.8(7)
N701 Co7 N722 C721 163.5(6)
N620 Co7 N722 C721 64.6(7)
N707 Co7 N722 C709 -4.5(5)
N613 Co7 N722 C709 165.0(5)
N619 Co7 N722 C709 87.0(6)
N701 Co7 N722 C709 -21.6(8)
N620 Co7 N722 C709 -120.5(5)
N720 C721 C723 C728 -87.4(11)
N722 C721 C723 C728 89.4(10)
N720 C721 C723 C724 90.4(10)
N722 C721 C723 C724 -92.8(10)
C728 C723 C724 C725 -0.2(16)
C721 C723 C724 C725 -177.9(10)
C723 C724 C725 C726 -1.5(17)
C724 C725 C726 C727 3(2)
C725 C726 C727 C728 -3(2)
C724 C723 C728 C727 0.2(17)
C721 C723 C728 C727 178.0(10)
C726 C727 C728 C723 2(2)
N807 Co8 N801 C802 -174.0(13)
N713 Co8 N801 C802 -5.4(13)
N719 Co8 N801 C802 -82.1(13)
N720 Co8 N801 C802 68.7(13)
N822 Co8 N801 C802 -175.3(10)
N807 Co8 N801 C805 -5.7(7)
N713 Co8 N801 C805 162.9(7)
N719 Co8 N801 C805 86.2(7)
N720 Co8 N801 C805 -123.1(7)
N822 Co8 N801 C805 -7.0(11)
C805 N801 C802 C803 -0.4(13)
Co8 N801 C802 C803 168.2(10)
N801 C802 C803 N804 1.3(14)
C802 C803 N804 C805 -1.8(13)
C803 N804 C805 N801 1.6(13)
C803 N804 C805 C806 -178.1(12)
C802 N801 C805 N804 -0.8(12)
Co8 N801 C805 N804 -173.7(7)
C802 N801 C805 C806 179.0(10)
Co8 N801 C805 C806 6.0(13)
N804 C805 C806 N807 177.9(10)
N801 C805 C806 N807 -1.8(16)
C805 C806 N807 N808 -175.8(9)
C805 C806 N807 Co8 -3.7(13)
N801 Co8 N807 C806 5.4(8)
N713 Co8 N807 C806 -44.0(17)
N719 Co8 N807 C806 -86.7(9)
N720 Co8 N807 C806 95.1(9)
N822 Co8 N807 C806 -175.2(9)
N801 Co8 N807 N808 177.5(8)
N713 Co8 N807 N808 128.0(11)
N719 Co8 N807 N808 85.3(7)
N720 Co8 N807 N808 -92.9(7)
N822 Co8 N807 N808 -3.2(7)
C806 N807 N808 C809 175.1(10)
Co8 N807 N808 C809 3.2(11)
C806 N807 N808 C829 -2.0(15)
Co8 N807 N808 C829 -173.9(7)
N807 N808 C809 N822 -0.6(12)
C829 N808 C809 N822 176.3(9)
N807 N808 C809 C810 -177.7(8)
C829 N808 C809 C810 -0.8(15)
N808 C809 C810 C811 178.6(9)
N822 C809 C810 C811 1.6(13)
C809 C810 C811 N820 -2.3(13)
C809 C810 C811 N812 -177.7(8)
N820 C811 N812 N813 0.3(11)
C810 C811 N812 N813 176.0(8)
N820 C811 N812 C830 -174.9(8)
C810 C811 N812 C830 0.8(13)
C811 N812 N813 C814 -176.9(8)
C830 N812 N813 C814 -1.5(12)
C811 N812 N813 Co5 -1.6(9)
C830 N812 N813 Co5 173.9(6)
N507 Co5 N813 C814 32.2(14)
N819 Co5 N813 C814 -4.7(6)
N501 Co5 N813 C814 91.5(6)
N820 Co5 N813 C814 177.2(7)
N522 Co5 N813 C814 -92.5(6)
N507 Co5 N813 N812 -143.5(10)
N819 Co5 N813 N812 179.6(6)
N501 Co5 N813 N812 -84.1(6)
N820 Co5 N813 N812 1.6(5)
N522 Co5 N813 N812 91.8(6)
N812 N813 C814 C815 -179.2(8)
Co5 N813 C814 C815 5.3(10)
N813 C814 C815 N816 178.7(10)
N813 C814 C815 N819 -2.6(13)
N819 C815 N816 C817 -2.0(13)
C814 C815 N816 C817 176.9(11)
C815 N816 C817 C818 2.9(14)
N816 C817 C818 N819 -2.8(14)
N816 C815 N819 C818 0.1(11)
C814 C815 N819 C818 -178.8(9)
N816 C815 N819 Co5 177.6(7)
C814 C815 N819 Co5 -1.3(11)
C817 C818 N819 C815 1.7(13)
C817 C818 N819 Co5 -174.4(9)
N813 Co5 N819 C815 3.0(6)
N507 Co5 N819 C815 -169.1(6)
N501 Co5 N819 C815 -92.3(7)
N820 Co5 N819 C815 6.7(10)
N522 Co5 N819 C815 118.2(6)
N813 Co5 N819 C818 179.0(11)
N507 Co5 N819 C818 7.0(11)
N501 Co5 N819 C818 83.7(11)
N820 Co5 N819 C818 -177.2(9)
N522 Co5 N819 C818 -65.7(11)
C810 C811 N820 C821 0.5(12)
N812 C811 N820 C821 176.1(7)
C810 C811 N820 Co5 -174.5(7)
N812 C811 N820 Co5 1.0(9)
N813 Co5 N820 C821 -175.8(6)
N507 Co5 N820 C821 -4.4(7)
N819 Co5 N820 C821 -179.6(6)
N501 Co5 N820 C821 -78.1(6)
N522 Co5 N820 C821 69.8(6)
N813 Co5 N820 C811 -1.4(5)
N507 Co5 N820 C811 170.1(5)
N819 Co5 N820 C811 -5.2(9)
N501 Co5 N820 C811 96.4(6)
N522 Co5 N820 C811 -115.8(6)
C811 N820 C821 N822 2.3(11)
Co5 N820 C821 N822 176.7(6)
C811 N820 C821 C823 -173.5(7)
Co5 N820 C821 C823 0.9(9)
N820 C821 N822 C809 -2.9(12)
C823 C821 N822 C809 172.9(7)
N820 C821 N822 Co8 -176.6(5)
C823 C821 N822 Co8 -0.8(10)
N808 C809 N822 C821 -176.4(7)
C810 C809 N822 C821 0.8(12)
N808 C809 N822 Co8 -2.0(10)
C810 C809 N822 Co8 175.2(6)
N807 Co8 N822 C821 176.4(7)
N801 Co8 N822 C821 177.8(7)
N713 Co8 N822 C821 9.2(8)
N719 Co8 N822 C821 83.8(7)
N720 Co8 N822 C821 -66.8(7)
N807 Co8 N822 C809 2.6(6)
N801 Co8 N822 C809 4.0(10)
N713 Co8 N822 C809 -164.7(6)
N719 Co8 N822 C809 -90.0(6)
N720 Co8 N822 C809 119.4(6)
N822 C821 C823 C824 94.7(9)
N820 C821 C823 C824 -89.2(9)
N822 C821 C823 C828 -85.8(9)
N820 C821 C823 C828 90.3(9)
C828 C823 C824 C825 0.3(12)
C821 C823 C824 C825 179.8(7)
C823 C824 C825 C826 -0.8(14)
C824 C825 C826 C827 1.4(15)
C825 C826 C827 C828 -1.5(15)
C824 C823 C828 C827 -0.4(12)
C821 C823 C828 C827 -179.9(7)
C826 C827 C828 C823 1.0(13)
O12 S1 C1 F11 -61.6(16)
O13 S1 C1 F11 61.3(16)
O11 S1 C1 F11 177.0(14)
O12 S1 C1 F13 59.4(12)
O13 S1 C1 F13 -177.7(11)
O11 S1 C1 F13 -62.0(13)
O12 S1 C1 F12 179.1(10)
O13 S1 C1 F12 -57.9(11)
O11 S1 C1 F12 57.8(12)
O22 S2 C2 F22 179.2(12)
O23 S2 C2 F22 -62.0(13)
O21 S2 C2 F22 55.1(14)
O22 S2 C2 F23 58.7(10)
O23 S2 C2 F23 177.6(9)
O21 S2 C2 F23 -65.3(10)
O22 S2 C2 F21 -56.1(14)
O23 S2 C2 F21 62.7(13)
O21 S2 C2 F21 179.8(11)
O32 S3 C3 F32 179.7(9)
O31 S3 C3 F32 57.9(11)
O33 S3 C3 F32 -59.7(11)
O32 S3 C3 F31 -55.7(9)
O31 S3 C3 F31 -177.5(8)
O33 S3 C3 F31 65.0(9)
O32 S3 C3 F33 59.2(9)
O31 S3 C3 F33 -62.6(9)
O33 S3 C3 F33 179.8(7)
O42 S4 C4 F41 -62.7(17)
O43 S4 C4 F41 57.9(18)
O41 S4 C4 F41 176.5(15)
O42 S4 C4 F42 175.0(12)
O43 S4 C4 F42 -64.4(13)
O41 S4 C4 F42 54.3(14)
O42 S4 C4 F43 59.7(13)
O43 S4 C4 F43 -179.7(12)
O41 S4 C4 F43 -61.0(14)
O53 S5 C5 F52 -57.2(12)
O51 S5 C5 F52 65.1(11)
O52 S5 C5 F52 -176.1(11)
O53 S5 C5 F53 -178.1(11)
O51 S5 C5 F53 -55.8(11)
O52 S5 C5 F53 63.0(11)
O53 S5 C5 F51 62.9(11)
O51 S5 C5 F51 -174.8(10)
O52 S5 C5 F51 -55.9(11)
O172 S17 C17 F171 -64.1(11)
O173 S17 C17 F171 56.6(11)
O171 S17 C17 F171 176.0(10)
O172 S17 C17 F172 175.0(10)
O173 S17 C17 F172 -64.3(11)
O171 S17 C17 F172 55.1(10)
O172 S17 C17 F173 56.6(11)
O173 S17 C17 F173 177.3(10)
O171 S17 C17 F173 -63.4(10)
O62 S6 C6 F61 60.7(9)
O61 S6 C6 F61 -178.2(8)
O63 S6 C6 F61 -57.6(9)
O62 S6 C6 F63 -61.4(10)
O61 S6 C6 F63 59.7(9)
O63 S6 C6 F63 -179.7(8)
O62 S6 C6 F62 -179.9(8)
O61 S6 C6 F62 -58.8(9)
O63 S6 C6 F62 61.8(9)
O71 S7 C7 F71 176.1(9)
O72 S7 C7 F71 -65.8(10)
O73 S7 C7 F71 53.2(10)
O71 S7 C7 F73 -51.0(10)
O72 S7 C7 F73 67.1(10)
O73 S7 C7 F73 -173.9(8)
O71 S7 C7 F72 63.4(7)
O72 S7 C7 F72 -178.6(7)
O73 S7 C7 F72 -59.5(7)
O83 S8 C8 F81 59.7(10)
O82 S8 C8 F81 -60.9(10)
O81 S8 C8 F81 -179.9(8)
O83 S8 C8 F82 -61.5(9)
O82 S8 C8 F82 177.8(8)
O81 S8 C8 F82 58.9(9)
O83 S8 C8 F83 178.8(9)
O82 S8 C8 F83 58.1(10)
O81 S8 C8 F83 -60.8(10)
O92 S9 C9 F91 -56.5(12)
O93 S9 C9 F91 66.8(12)
O91 S9 C9 F91 -175.9(12)
O92 S9 C9 F93 64.0(12)
O93 S9 C9 F93 -172.7(12)
O91 S9 C9 F93 -55.4(12)
O92 S9 C9 F92 -177.3(12)
O93 S9 C9 F92 -54.0(12)
O91 S9 C9 F92 63.3(12)
O181 S18 C18 F182 59.4(9)
O183 S18 C18 F182 -63.4(9)
O182 S18 C18 F182 178.4(9)
O181 S18 C18 F183 -61.8(9)
O183 S18 C18 F183 175.5(9)
O182 S18 C18 F183 57.3(9)
O181 S18 C18 F181 179.6(9)
O183 S18 C18 F181 56.9(9)
O182 S18 C18 F181 -61.3(9)
O103 S10 C10 F103 179.1(8)
O101 S10 C10 F103 -56.7(9)
O102 S10 C10 F103 61.0(8)
O103 S10 C10 F101 50.3(9)
O101 S10 C10 F101 174.5(7)
O102 S10 C10 F101 -67.8(8)
O103 S10 C10 F102 -59.3(7)
O101 S10 C10 F102 64.9(7)
O102 S10 C10 F102 -177.4(6)
O112 S11 C11 F112 -178.4(9)
O111 S11 C11 F112 59.5(10)
O113 S11 C11 F112 -64.2(10)
O112 S11 C11 F111 -58.5(10)
O111 S11 C11 F111 179.4(8)
O113 S11 C11 F111 55.7(10)
O112 S11 C11 F113 59.7(9)
O111 S11 C11 F113 -62.5(9)
O113 S11 C11 F113 173.8(8)
O122 S12 C12 F121 -79.2(15)
O123 S12 C12 F121 41.2(15)
O121 S12 C12 F121 160.8(15)
O122 S12 C12 F122 159.8(15)
O123 S12 C12 F122 -79.9(15)
O121 S12 C12 F122 39.7(15)
O122 S12 C12 F123 41.2(15)
O123 S12 C12 F123 161.5(15)
O121 S12 C12 F123 -78.9(15)
O191 S19 C19 F193 -54.9(13)
O193 S19 C19 F193 -177.2(13)
O192 S19 C19 F193 66.1(13)
O191 S19 C19 F191 -175.7(13)
O193 S19 C19 F191 62.0(13)
O192 S19 C19 F191 -54.7(13)
O191 S19 C19 F192 65.3(13)
O193 S19 C19 F192 -57.0(13)
O192 S19 C19 F192 -173.7(13)
O133 S13 C13 F133 178.8(9)
O131 S13 C13 F133 -60.9(10)
O132 S13 C13 F133 58.9(10)
O133 S13 C13 F132 -58.8(10)
O131 S13 C13 F132 61.4(10)
O132 S13 C13 F132 -178.7(9)
O133 S13 C13 F131 60.4(9)
O131 S13 C13 F131 -179.4(8)
O132 S13 C13 F131 -59.5(9)
O141 S14 C14 F141 179.4(11)
O142 S14 C14 F141 -62.3(13)
O143 S14 C14 F141 60.0(14)
O141 S14 C14 F143 -51.3(15)
O142 S14 C14 F143 67.1(14)
O143 S14 C14 F143 -170.6(12)
O141 S14 C14 F142 62.8(11)
O142 S14 C14 F142 -178.8(10)
O143 S14 C14 F142 -56.6(12)
O151 S15 C15 F153 -54.2(7)
O153 S15 C15 F153 -179.6(6)
O152 S15 C15 F153 63.5(6)
O151 S15 C15 F151 178.7(6)
O153 S15 C15 F151 53.3(6)
O152 S15 C15 F151 -63.6(6)
O151 S15 C15 F152 62.3(6)
O153 S15 C15 F152 -63.1(6)
O152 S15 C15 F152 180.0(5)
O161 S16 C16 F162 59.6(12)
O163 S16 C16 F162 -62.5(11)
O162 S16 C16 F162 177.7(10)
O161 S16 C16 F161 -173.7(11)
O163 S16 C16 F161 64.2(12)
O162 S16 C16 F161 -55.5(12)
O161 S16 C16 F163 -56.4(11)
O163 S16 C16 F163 -178.5(9)
O162 S16 C16 F163 61.8(10)
